data_4123543
loop_
_publ_author_name
'Dass, Amala'
'Theivendran, Shevanuja'
'Nimmala, Praneeth Reddy'
'Kumara, Chanaka'
'Jupally, Vijay Reddy'
'Fortunelli, Alessandro'
'Sementa, Luca'
'Barcaro, Giovanni'
'Zuo, Xiaobing'
'Noll, Bruce C.'

_publ_section_title
;
 Au133(SPh-tBu)52 Nanomolecules: X-ray Crystallography, Optical,
 Electrochemical, and Theoretical Analysis.
;
_journal_issue 14
_journal_name_full 'Journal of the American Chemical Society'
_journal_page_first 4610
_journal_page_last 4613
_journal_paper_doi 10.1021/ja513152h
_journal_volume 137
_journal_year 2015
_chemical_formula_sum 'C520 H672 Au133 S52'
_chemical_formula_weight 34786.20
_space_group_crystal_system monoclinic
_space_group_IT_number 15
_space_group_name_Hall '-C 2yc'
_space_group_name_H-M_alt 'C 1 2/c 1'
_symmetry_space_group_name_Hall '-C 2yc'
_symmetry_space_group_name_H-M 'C 1 2/c 1'
_atom_sites_solution_primary direct
_atom_sites_solution_secondary difmap
_audit_creation_method SHELXL-2014/7
_cell_angle_alpha 90
_cell_angle_beta 90.252(4)
_cell_angle_gamma 90
_cell_formula_units_Z 4
_cell_length_a 48.626(6)
_cell_length_b 38.971(5)
_cell_length_c 40.431(5)
_cell_measurement_reflns_used 8006
_cell_measurement_temperature 100(2)
_cell_measurement_theta_max 21.8526
_cell_measurement_theta_min 2.4174
_cell_volume 76616(17)
_computing_cell_refinement 'SAINT v8.35A (Bruker, 2013)'
_computing_data_collection 'APEX2 v2013.2-0 (Bruker, 2013)'
_computing_data_reduction 'SAINT v8.35A (Bruker, 2013)'
_computing_molecular_graphics
;
O. V. Dolomanov, L. J. Bourhis, R. J. Gildea, J. A. K. Howard and H. Puschmann,
OLEX2: a complete structure solution, refinement and analysis program.
J. Appl. Cryst. (2009). 42, 339-341.
;
_computing_publication_material 'SHELXL-2014/7 (Sheldrick, 2014)'
_computing_structure_refinement 'SHELXL-2014/7 (Sheldrick, 2014)'
_computing_structure_solution 'SHELXTL (Sheldrick, 2008-2013)'
_diffrn_ambient_temperature 100(2)
_diffrn_detector_area_resol_mean 8.33
_diffrn_measured_fraction_theta_full 1.000
_diffrn_measured_fraction_theta_max 0.990
_diffrn_measurement_device_type 'Bruker SMART APEX II diffractometer'
_diffrn_measurement_method '0.50\% \w and 0.5\% \f scans'
_diffrn_radiation_type MoK\a
_diffrn_radiation_wavelength 0.71073
_diffrn_reflns_av_R_equivalents 0.2189
_diffrn_reflns_av_unetI/netI 0.0965
_diffrn_reflns_Laue_measured_fraction_full 1.000
_diffrn_reflns_Laue_measured_fraction_max 0.990
_diffrn_reflns_limit_h_max 44
_diffrn_reflns_limit_h_min -44
_diffrn_reflns_limit_k_max 35
_diffrn_reflns_limit_k_min -35
_diffrn_reflns_limit_l_max 36
_diffrn_reflns_limit_l_min -36
_diffrn_reflns_number 343986
_diffrn_reflns_point_group_measured_fraction_full 1.000
_diffrn_reflns_point_group_measured_fraction_max 0.990
_diffrn_reflns_theta_full 18.848
_diffrn_reflns_theta_max 18.848
_diffrn_reflns_theta_min 0.975
_diffrn_source 'sealed tube'
_exptl_absorpt_coefficient_mu 25.523
_exptl_absorpt_correction_T_max 0.0030
_exptl_absorpt_correction_T_min 0.0008
_exptl_absorpt_correction_type multi-scan
_exptl_absorpt_process_details
;Sheldrick, G. M. (2014). SADABS v2104/5. 
Bruker AXS Inc. Madison, WI 53711, USA
;
_exptl_crystal_colour 'dark brown'
_exptl_crystal_density_diffrn 3.016
_exptl_crystal_description plate
_exptl_crystal_F_000 60524
_exptl_crystal_size_max 0.100
_exptl_crystal_size_mid 0.100
_exptl_crystal_size_min 0.050
_refine_diff_density_max 2.623
_refine_diff_density_min -1.896
_refine_diff_density_rms 0.334
_refine_ls_extinction_method none
_refine_ls_goodness_of_fit_ref 1.327
_refine_ls_hydrogen_treatment undef
_refine_ls_matrix_type full
_refine_ls_number_parameters 1337
_refine_ls_number_reflns 30138
_refine_ls_number_restraints 921
_refine_ls_restrained_S_all 1.308
_refine_ls_R_factor_all 0.1591
_refine_ls_R_factor_gt 0.0841
_refine_ls_shift/su_max 0.001
_refine_ls_shift/su_mean 0.000
_refine_ls_structure_factor_coef Fsqd
_refine_ls_weighting_details 'w=1/[\s^2^(Fo^2^)+(0.1241P)^2^] where P=(Fo^2^+2Fc^2^)/3'
_refine_ls_weighting_scheme calc
_refine_ls_wR_factor_gt 0.2270
_refine_ls_wR_factor_ref 0.2829
_reflns_Friedel_coverage 0.000
_reflns_number_gt 18163
_reflns_number_total 30138
_reflns_threshold_expression 'I > 2\s(I)'
_cod_data_source_file ja513152h_si_002.cif
_cod_data_source_block Au133S52
_cod_depositor_comments 'Adding full bibliography for 4123543.cif.'
_cod_original_cell_volume 76614(16)
_cod_database_code 4123543
_shelx_shelxl_version_number 2014/7
_shelx_space_group_comment
;
The symmetry employed for this shelxl refinement is uniquely defined
by the following loop, which should always be used as a source of
symmetry information in preference to the above space-group names.
They are only intended as comments.
;
_shelx_estimated_absorpt_t_min 0.185
_shelx_estimated_absorpt_t_max 0.362

loop_
_space_group_symop_operation_xyz
'x, y, z'
'-x, y, -z+1/2'
'x+1/2, y+1/2, z'
'-x+1/2, y+1/2, -z+1/2'
'-x, -y, -z'
'x, -y, z-1/2'
'-x+1/2, -y+1/2, -z'
'x+1/2, -y+1/2, z-1/2'

loop_
_atom_site_label
_atom_site_type_symbol
_atom_site_fract_x
_atom_site_fract_y
_atom_site_fract_z
_atom_site_U_iso_or_equiv
_atom_site_adp_type
_atom_site_occupancy
_atom_site_site_symmetry_order
_atom_site_calc_flag
_atom_site_refinement_flags_posn
_atom_site_refinement_flags_adp
_atom_site_refinement_flags_occupancy
Au1 Au 0.0000 -0.21127(10) 0.7500 0.0814(13) Uani 1 2 d S T P
Au2 Au -0.01822(7) -0.15029(7) 0.77739(7) 0.0826(9) Uani 1 1 d . . .
Au1A Au -0.04165(8) -0.38164(8) 0.75232(8) 0.1017(11) Uani 1 1 d . . .
Au1B Au -0.04208(8) -0.33303(8) 0.80201(8) 0.0968(11) Uani 1 1 d . . .
Au1C Au 0.02806(8) -0.27256(8) 0.65578(8) 0.0901(10) Uani 1 1 d . . .
Au1D Au 0.04586(8) -0.04230(8) 0.74786(9) 0.0994(11) Uani 1 1 d . . .
Au1E Au 0.13951(8) -0.21147(9) 0.76997(8) 0.1013(11) Uani 1 1 d . . .
Au1F Au 0.02806(9) -0.04869(10) 0.63011(10) 0.1173(13) Uani 1 1 d . . .
Au1G Au 0.08979(8) -0.08174(9) 0.71379(9) 0.1025(11) Uani 1 1 d . . .
Au1H Au 0.11340(8) -0.10665(9) 0.77450(9) 0.1027(11) Uani 1 1 d . . .
Au1I Au 0.16792(8) -0.14657(10) 0.77565(10) 0.1113(12) Uani 1 1 d . . .
Au3 Au 0.03752(7) -0.17373(8) 0.78659(7) 0.0840(10) Uani 1 1 d . . .
Au4 Au 0.05367(7) -0.21102(8) 0.72881(7) 0.0845(9) Uani 1 1 d . . .
Au5 Au 0.00838(7) -0.21189(8) 0.68269(7) 0.0827(9) Uani 1 1 d . . .
Au6 Au 0.01926(7) -0.27245(8) 0.72378(7) 0.0846(10) Uani 1 1 d . . .
Au7 Au -0.03666(7) -0.24832(8) 0.71173(8) 0.0866(10) Uani 1 1 d . . .
Au8 Au -0.09172(8) -0.25040(8) 0.73212(8) 0.0923(10) Uani 1 1 d . . .
Au9 Au -0.05832(8) -0.31149(8) 0.73838(8) 0.0914(10) Uani 1 1 d . . .
Au10 Au -0.07301(8) -0.28771(8) 0.67388(8) 0.0947(10) Uani 1 1 d . . .
Au11 Au -0.01886(8) -0.31234(8) 0.68481(8) 0.0931(10) Uani 1 1 d . . .
Au12 Au -0.02908(8) -0.24972(8) 0.64240(8) 0.0914(10) Uani 1 1 d . . .
Au13 Au -0.07519(7) -0.21080(8) 0.67418(8) 0.0895(10) Uani 1 1 d . . .
Au14 Au -0.07464(8) -0.27204(8) 0.79751(8) 0.0904(10) Uani 1 1 d . . .
Au15 Au -0.03000(7) -0.17238(8) 0.64466(8) 0.0898(10) Uani 1 1 d . . .
Au16 Au -0.03929(8) -0.20976(9) 0.58754(8) 0.1008(11) Uani 1 1 d . . .
Au17 Au 0.06313(8) -0.21138(8) 0.65999(8) 0.0909(10) Uani 1 1 d . . .
Au18 Au 0.01455(8) -0.20942(8) 0.61318(8) 0.0945(10) Uani 1 1 d . . .
Au19 Au 0.02614(7) -0.15097(8) 0.65290(8) 0.0898(10) Uani 1 1 d . . .
Au20 Au 0.07249(8) -0.14998(8) 0.70107(8) 0.0913(10) Uani 1 1 d . . .
Au21 Au 0.10977(8) -0.21330(8) 0.71024(8) 0.0979(11) Uani 1 1 d . . .
Au22 Au 0.09298(7) -0.17261(8) 0.76608(8) 0.0918(10) Uani 1 1 d . . .
Au23 Au 0.05631(7) -0.10919(8) 0.76072(8) 0.0907(10) Uani 1 1 d . . .
Au24 Au 0.01865(7) -0.11107(8) 0.81769(8) 0.0888(10) Uani 1 1 d . . .
Au25 Au 0.07426(7) -0.13373(8) 0.82275(8) 0.0927(10) Uani 1 1 d . . .
Au26 Au 0.0000 -0.08816(11) 0.7500 0.0917(14) Uani 1 2 d S T P
Au27 Au 0.11154(8) -0.09128(9) 0.85682(9) 0.1084(12) Uani 1 1 d . . .
Au28 Au 0.06122(8) -0.06308(8) 0.81329(9) 0.1011(11) Uani 1 1 d . . .
Au29 Au 0.04488(9) -0.05033(10) 0.89054(10) 0.1155(13) Uani 1 1 d . . .
Au30 Au 0.0000 -0.33446(11) 0.7500 0.0928(15) Uani 1 2 d S T P
Au31 Au 0.0000 0.01534(13) 0.7500 0.1241(19) Uani 1 2 d S T P
Au32 Au -0.00408(8) -0.04074(8) 0.70046(9) 0.1011(11) Uani 1 1 d . . .
Au33 Au -0.08516(8) -0.17007(9) 0.61878(8) 0.0998(11) Uani 1 1 d . . .
Au34 Au 0.03613(7) -0.08992(8) 0.69075(8) 0.0941(10) Uani 1 1 d . . .
Au35 Au 0.10902(8) -0.17347(9) 0.64934(9) 0.1022(11) Uani 1 1 d . . .
Au36 Au -0.12229(8) -0.25033(9) 0.67052(8) 0.1016(11) Uani 1 1 d . . .
Au37 Au 0.12384(8) -0.17900(9) 0.82912(8) 0.0992(11) Uani 1 1 d . . .
Au38 Au -0.08549(8) -0.24144(9) 0.61633(8) 0.1026(11) Uani 1 1 d . . .
Au39 Au -0.07454(8) -0.30992(9) 0.85561(8) 0.1021(11) Uani 1 1 d . . .
Au40 Au 0.00659(8) -0.37937(8) 0.80537(8) 0.1014(11) Uani 1 1 d . . .
Au42 Au -0.10862(9) -0.32784(9) 0.63463(9) 0.1117(13) Uani 1 1 d . . .
Au43 Au -0.06275(8) -0.35859(9) 0.68583(9) 0.1050(12) Uani 1 1 d . . .
Au45 Au 0.11005(8) -0.24685(9) 0.64887(9) 0.1033(11) Uani 1 1 d . . .
Au46 Au 0.07392(8) -0.11445(9) 0.64278(9) 0.1005(11) Uani 1 1 d . . .
Au48 Au 0.00552(9) -0.28131(9) 0.59518(8) 0.1086(12) Uani 1 1 d . . .
Au49 Au 0.06561(8) -0.17735(9) 0.60205(8) 0.1037(12) Uani 1 1 d . . .
Au50 Au 0.0000 -0.43772(14) 0.7500 0.137(2) Uani 1 2 d S T P
Au51 Au 0.06448(9) -0.25038(9) 0.60461(8) 0.1037(11) Uani 1 1 d . . .
Au52 Au -0.01402(8) -0.34016(9) 0.86225(8) 0.1049(12) Uani 1 1 d . . .
Au53 Au 0.12597(8) -0.14196(9) 0.71648(9) 0.1029(11) Uani 1 1 d . . .
Au57 Au -0.05334(9) -0.33213(10) 0.91948(9) 0.1147(13) Uani 1 1 d . . .
Au59 Au -0.11193(8) -0.30899(9) 0.76335(9) 0.1062(12) Uani 1 1 d . . .
Au61 Au -0.04056(8) -0.31557(9) 0.61934(9) 0.1057(12) Uani 1 1 d . . .
Au62 Au 0.12951(9) -0.09133(10) 0.65492(10) 0.1168(13) Uani 1 1 d . . .
Au64 Au -0.00886(8) -0.11495(9) 0.61388(9) 0.1028(11) Uani 1 1 d . . .
Au65 Au 0.15642(9) -0.26127(10) 0.70703(10) 0.1196(13) Uani 1 1 d . . .
Au66 Au -0.04917(10) -0.27337(10) 0.55424(9) 0.1187(14) Uani 1 1 d . . .
Au67 Au -0.12111(10) -0.37144(10) 0.71887(10) 0.1259(14) Uani 1 1 d . . .
Au68 Au -0.09242(9) -0.37500(9) 0.80382(9) 0.1160(13) Uani 1 1 d . . .
Au69 Au 0.01371(10) -0.16285(10) 0.55637(9) 0.1213(14) Uani 1 1 d . . .
S1 S 0.0972(5) -0.1165(6) 0.9058(6) 0.111(8) Uani 1 1 d . . .
S2 S 0.0576(6) -0.0809(6) 0.5978(6) 0.115(8) Uani 1 1 d . . .
S1A S 0.0476(7) 0.0184(6) 0.7383(7) 0.143(11) Uani 1 1 d . . .
S1B S 0.1093(6) -0.0419(6) 0.6745(6) 0.120(8) Uani 1 1 d . . .
S3 S -0.0755(6) -0.3568(6) 0.6060(6) 0.131(10) Uani 1 1 d . . .
S4 S -0.0043(7) -0.2694(6) 0.5398(5) 0.142(12) Uani 1 1 d . . .
S5 S 0.0031(6) -0.0044(6) 0.6540(5) 0.117(8) Uani 1 1 d . . .
S6 S -0.0338(7) -0.1729(7) 0.5415(6) 0.149(11) Uani 1 1 d . . .
S7 S 0.1643(5) -0.1451(6) 0.8326(5) 0.110(8) Uani 1 1 d . . .
S8 S -0.0955(6) -0.2734(6) 0.5665(6) 0.120(9) Uani 1 1 d . . .
S9 S -0.0400(6) -0.3828(7) 0.8928(6) 0.132(9) Uani 1 1 d . . .
S10 S 0.0684(7) -0.2823(6) 0.5541(6) 0.135(10) Uani 1 1 d . . .
S11 S -0.1468(5) -0.3021(5) 0.6594(6) 0.110(8) Uani 1 1 d . . .
S12 S 0.0600(6) -0.1490(6) 0.5508(6) 0.120(8) Uani 1 1 d . . .
S13 S 0.1493(6) -0.1417(6) 0.6374(6) 0.121(8) Uani 1 1 d . . .
S14 S 0.0652(5) -0.0169(6) 0.8512(6) 0.118(8) Uani 1 1 d . . .
S15 S 0.1737(6) -0.1519(6) 0.7196(6) 0.122(8) Uani 1 1 d . . .
S16 S -0.1133(6) -0.3465(6) 0.8458(6) 0.127(9) Uani 1 1 d . . .
S17 S 0.1758(6) -0.2509(6) 0.7573(7) 0.133(9) Uani 1 1 d . . .
S18 S 0.0010(6) -0.4401(6) 0.8081(8) 0.141(10) Uani 1 1 d . . .
S21 S -0.0957(7) -0.4056(6) 0.6866(6) 0.140(11) Uani 1 1 d . . .
S30 S -0.0791(5) -0.4188(6) 0.7691(7) 0.121(9) Uani 1 1 d . . .
S36 S 0.1549(7) -0.2774(6) 0.6514(7) 0.138(10) Uani 1 1 d D . .
S65 S -0.1519(6) -0.3393(6) 0.7464(6) 0.123(9) Uani 1 1 d . . .
S70 S -0.0304(5) -0.0860(6) 0.5680(6) 0.116(8) Uani 1 1 d . . .
S96 S 0.1289(5) -0.0630(6) 0.8103(6) 0.110(8) Uani 1 1 d . . .
C1 C 0.2089(10) -0.2292(15) 0.7504(18) 0.128(18) Uiso 1 1 d G U .
C2 C 0.2218(14) -0.2128(16) 0.7769(12) 0.132(18) Uiso 1 1 d G U .
C3 C 0.2476(14) -0.1983(15) 0.7728(13) 0.133(18) Uiso 1 1 d G U .
C4 C 0.2606(9) -0.2000(15) 0.7423(17) 0.116(16) Uiso 1 1 d DG U .
C5 C 0.2477(13) -0.2163(15) 0.7158(12) 0.105(17) Uiso 1 1 d G U .
C6 C 0.2219(13) -0.2309(14) 0.7199(14) 0.116(17) Uiso 1 1 d G U .
C7 C 0.2935(11) -0.188(2) 0.7376(19) 0.126(19) Uiso 1 1 d D U .
C8 C 0.299(2) -0.186(3) 0.7002(19) 0.15(3) Uiso 1 1 d D U .
C11 C 0.1945(13) -0.1686(19) 0.8491(16) 0.14(2) Uiso 1 1 d G U .
C12 C 0.2204(17) -0.1535(13) 0.8485(16) 0.14(2) Uiso 1 1 d G U .
C13 C 0.2433(12) -0.172(2) 0.8592(17) 0.142(19) Uiso 1 1 d G U .
C14 C 0.2402(13) -0.2054(19) 0.8704(17) 0.156(18) Uiso 1 1 d DG U .
C15 C 0.2143(18) -0.2205(13) 0.8710(16) 0.15(2) Uiso 1 1 d G U .
C16 C 0.1915(12) -0.2021(19) 0.8603(17) 0.14(2) Uiso 1 1 d G U .
C17 C 0.2683(16) -0.230(2) 0.8736(18) 0.17(2) Uiso 1 1 d D U .
C18 C 0.257(3) -0.264(2) 0.889(3) 0.20(4) Uiso 1 1 d D U .
C19 C 0.276(3) -0.202(2) 0.899(3) 0.20(4) Uiso 1 1 d D U .
C21 C -0.0688(14) -0.4529(16) 0.7977(16) 0.125(19) Uiso 1 1 d G U .
C22 C -0.0719(14) -0.486(2) 0.7866(13) 0.14(2) Uiso 1 1 d G U .
C23 C -0.0656(15) -0.5138(13) 0.8074(19) 0.15(2) Uiso 1 1 d G U .
C24 C -0.0561(15) -0.5075(16) 0.8394(17) 0.15(2) Uiso 1 1 d G U .
C25 C -0.0530(14) -0.474(2) 0.8505(13) 0.14(2) Uiso 1 1 d G U .
C26 C -0.0593(15) -0.4467(14) 0.8297(18) 0.14(2) Uiso 1 1 d G U .
C31 C -0.0050(10) -0.0668(16) 0.5415(14) 0.112(17) Uiso 1 1 d G U .
C32 C 0.0076(13) -0.0356(15) 0.5489(12) 0.113(17) Uiso 1 1 d G U .
C33 C 0.0286(13) -0.0233(13) 0.5289(17) 0.133(18) Uiso 1 1 d G U .
C34 C 0.0370(11) -0.0421(18) 0.5015(15) 0.144(17) Uiso 1 1 d DG U .
C35 C 0.0244(14) -0.0732(17) 0.4942(12) 0.134(18) Uiso 1 1 d G U .
C36 C 0.0034(13) -0.0856(12) 0.5142(16) 0.121(18) Uiso 1 1 d G U .
C37 C 0.0615(12) -0.0350(16) 0.4730(13) 0.150(19) Uiso 1 1 d D U .
C38 C 0.068(2) 0.0009(18) 0.486(2) 0.17(3) Uiso 1 1 d D U .
C39 C 0.0485(18) -0.035(2) 0.4383(18) 0.14(3) Uiso 1 1 d D U .
C40 C 0.0847(19) -0.061(2) 0.478(2) 0.18(3) Uiso 1 1 d D U .
C41 C -0.1147(13) -0.3796(15) 0.8791(13) 0.122(18) Uiso 1 1 d G U .
C42 C -0.1198(14) -0.3672(11) 0.9107(17) 0.129(18) Uiso 1 1 d G U .
C43 C -0.1218(14) -0.3898(18) 0.9371(11) 0.128(18) Uiso 1 1 d G U .
C44 C -0.1188(14) -0.4249(16) 0.9319(14) 0.138(17) Uiso 1 1 d DG U .
C45 C -0.1138(14) -0.4373(11) 0.9003(17) 0.133(18) Uiso 1 1 d G U .
C46 C -0.1118(13) -0.4146(17) 0.8738(11) 0.126(18) Uiso 1 1 d G U .
C47 C -0.1241(14) -0.4502(15) 0.9650(13) 0.16(2) Uiso 1 1 d D U .
C48 C -0.1130(19) -0.485(2) 0.954(2) 0.17(3) Uiso 1 1 d D U .
C49 C -0.1554(15) -0.449(3) 0.970(3) 0.18(3) Uiso 1 1 d D U .
C50 C -0.1075(19) -0.434(2) 0.993(2) 0.19(3) Uiso 1 1 d D U .
C51 C -0.1124(14) -0.2476(16) 0.5356(14) 0.128(19) Uiso 1 1 d G U .
C52 C -0.1185(14) -0.2131(17) 0.5402(11) 0.127(18) Uiso 1 1 d G U .
C53 C -0.1272(13) -0.1932(12) 0.5136(17) 0.123(18) Uiso 1 1 d G U .
C54 C -0.1299(13) -0.2078(17) 0.4824(13) 0.134(17) Uiso 1 1 d DG U .
C55 C -0.1238(14) -0.2423(18) 0.4778(12) 0.136(18) Uiso 1 1 d G U .
C56 C -0.1151(14) -0.2622(12) 0.5044(17) 0.134(19) Uiso 1 1 d G U .
C57 C -0.1473(12) -0.1868(15) 0.4528(14) 0.147(19) Uiso 1 1 d D U .
C58 C -0.1543(19) -0.154(2) 0.472(2) 0.15(3) Uiso 1 1 d D U .
C59 C -0.1721(16) -0.208(2) 0.441(2) 0.16(3) Uiso 1 1 d D U .
C60 C -0.1240(16) -0.184(3) 0.428(2) 0.18(3) Uiso 1 1 d D U .
C61 C -0.1659(14) -0.2976(19) 0.6191(12) 0.131(19) Uiso 1 1 d G U .
C62 C -0.1595(12) -0.2710(15) 0.5976(18) 0.125(19) Uiso 1 1 d G U .
C63 C -0.1728(15) -0.2685(15) 0.5672(15) 0.130(19) Uiso 1 1 d G U .
C64 C -0.1925(14) -0.293(2) 0.5583(13) 0.147(18) Uiso 1 1 d DG U .
C65 C -0.1989(13) -0.3193(17) 0.5798(19) 0.16(2) Uiso 1 1 d G U .
C66 C -0.1856(15) -0.3218(15) 0.6102(17) 0.14(2) Uiso 1 1 d G U .
C67 C -0.207(2) -0.289(2) 0.5202(16) 0.15(2) Uiso 1 1 d D U .
C68 C -0.195(2) -0.323(2) 0.505(2) 0.15(3) Uiso 1 1 d D U .
C71 C 0.1321(11) -0.1196(19) 0.9255(16) 0.126(19) Uiso 1 1 d G U .
C72 C 0.1515(16) -0.1433(15) 0.9149(14) 0.138(19) Uiso 1 1 d G U .
C73 C 0.1783(14) -0.1417(16) 0.9268(17) 0.146(19) Uiso 1 1 d G U .
C74 C 0.1857(11) -0.116(2) 0.9494(17) 0.144(18) Uiso 1 1 d DG U .
C75 C 0.1663(16) -0.0926(15) 0.9600(14) 0.137(19) Uiso 1 1 d G U .
C76 C 0.1395(13) -0.0942(15) 0.9480(16) 0.133(19) Uiso 1 1 d G U .
C77 C 0.2194(12) -0.124(2) 0.956(3) 0.15(2) Uiso 1 1 d D U .
C78 C 0.234(2) -0.096(2) 0.936(2) 0.15(3) Uiso 1 1 d D U .
C79 C 0.216(3) -0.110(3) 0.994(2) 0.20(3) Uiso 1 1 d D U .
C81 C 0.0716(17) -0.172(2) 0.5175(19) 0.17(2) Uiso 1 1 d G U .
C82 C 0.0777(18) -0.207(3) 0.5201(17) 0.18(2) Uiso 1 1 d G U .
C83 C 0.0826(17) -0.2262(16) 0.492(3) 0.18(2) Uiso 1 1 d G U .
C84 C 0.0814(17) -0.211(3) 0.4608(19) 0.18(2) Uiso 1 1 d DG U .
C85 C 0.0753(18) -0.176(3) 0.4582(17) 0.19(2) Uiso 1 1 d G U .
C86 C 0.0704(17) -0.1567(16) 0.487(3) 0.18(2) Uiso 1 1 d G U .
C87 C 0.096(2) -0.233(3) 0.430(2) 0.18(2) Uiso 1 1 d D U .
C88 C 0.117(2) -0.213(3) 0.409(3) 0.18(3) Uiso 1 1 d D U .
C91 C 0.1966(15) -0.1149(16) 0.7068(15) 0.14(2) Uiso 1 1 d G U .
C92 C 0.2235(16) -0.1223(13) 0.6977(16) 0.135(19) Uiso 1 1 d G U .
C93 C 0.2396(11) -0.097(2) 0.6829(16) 0.139(19) Uiso 1 1 d G U .
C94 C 0.2288(15) -0.0646(17) 0.6773(16) 0.149(19) Uiso 1 1 d DG U .
C95 C 0.2019(17) -0.0573(13) 0.6864(17) 0.15(2) Uiso 1 1 d G U .
C96 C 0.1858(11) -0.082(2) 0.7011(16) 0.14(2) Uiso 1 1 d G U .
C97 C 0.247(2) -0.032(2) 0.662(3) 0.16(3) Uiso 1 1 d D U .
C101 C 0.0994(10) -0.0044(17) 0.8633(17) 0.127(19) Uiso 1 1 d G U .
C102 C 0.1081(13) -0.0140(15) 0.8948(16) 0.122(18) Uiso 1 1 d G U .
C103 C 0.1343(15) -0.0052(16) 0.9058(12) 0.131(18) Uiso 1 1 d G U .
C104 C 0.1518(10) 0.0131(17) 0.8853(18) 0.143(17) Uiso 1 1 d DG U .
C105 C 0.1432(14) 0.0226(15) 0.8538(17) 0.136(19) Uiso 1 1 d G U .
C106 C 0.1170(16) 0.0139(17) 0.8428(12) 0.140(19) Uiso 1 1 d G U .
C107 C 0.1811(12) 0.0316(19) 0.8986(19) 0.16(2) Uiso 1 1 d D U .
C108 C 0.193(2) 0.040(2) 0.864(2) 0.15(3) Uiso 1 1 d D U .
C109 C 0.194(2) 0.000(3) 0.915(2) 0.18(3) Uiso 1 1 d D U .
C111 C -0.1150(16) -0.4135(17) 0.6490(14) 0.13(2) Uiso 1 1 d G U .
C112 C -0.1425(16) -0.4046(16) 0.6458(16) 0.14(2) Uiso 1 1 d G U .
C113 C -0.1575(11) -0.4158(19) 0.618(2) 0.15(2) Uiso 1 1 d G U .
C114 C -0.1449(17) -0.4358(19) 0.5944(15) 0.16(2) Uiso 1 1 d DG U .
C115 C -0.1174(17) -0.4447(16) 0.5977(15) 0.15(2) Uiso 1 1 d G U .
C116 C -0.1024(11) -0.4335(18) 0.6250(19) 0.13(2) Uiso 1 1 d G U .
C117 C -0.165(2) -0.447(3) 0.562(2) 0.18(3) Uiso 1 1 d D U .
C121 C -0.0322(17) -0.1939(16) 0.5027(13) 0.13(2) Uiso 1 1 d G U .
C122 C -0.0564(13) -0.2095(18) 0.4922(18) 0.14(2) Uiso 1 1 d G U .
C123 C -0.0582(13) -0.2233(17) 0.461(2) 0.15(2) Uiso 1 1 d G U .
C124 C -0.0358(18) -0.2216(17) 0.4394(13) 0.15(2) Uiso 1 1 d G U .
C125 C -0.0116(14) -0.2061(18) 0.4499(17) 0.15(2) Uiso 1 1 d G U .
C126 C -0.0098(12) -0.1922(16) 0.4815(19) 0.14(2) Uiso 1 1 d G U .
C131 C 0.1341(12) -0.0169(14) 0.6949(16) 0.115(18) Uiso 1 1 d G U .
C132 C 0.1503(14) 0.0048(17) 0.6759(11) 0.122(18) Uiso 1 1 d G U .
C133 C 0.1666(12) 0.0295(15) 0.6911(17) 0.137(18) Uiso 1 1 d G U .
C134 C 0.1667(13) 0.0325(15) 0.7254(17) 0.146(17) Uiso 1 1 d DG U .
C135 C 0.1504(14) 0.0108(17) 0.7444(11) 0.126(18) Uiso 1 1 d G U .
C136 C 0.1341(12) -0.0139(15) 0.7291(15) 0.124(18) Uiso 1 1 d G U .
C137 C 0.1914(17) 0.052(2) 0.748(2) 0.15(2) Uiso 1 1 d D U .
C138 C 0.202(3) 0.081(3) 0.725(3) 0.18(3) Uiso 1 1 d D U .
C141 C 0.0290(17) -0.4662(18) 0.827(3) 0.18(3) Uiso 1 1 d G U .
C142 C 0.049(2) -0.478(2) 0.8048(16) 0.19(3) Uiso 1 1 d G U .
C143 C 0.0681(17) -0.502(2) 0.815(2) 0.20(3) Uiso 1 1 d G U .
C144 C 0.0677(17) -0.5143(19) 0.847(3) 0.20(3) Uiso 1 1 d G U .
C145 C 0.048(2) -0.503(2) 0.8694(16) 0.19(3) Uiso 1 1 d G U .
C146 C 0.0286(17) -0.479(2) 0.859(2) 0.18(3) Uiso 1 1 d G U .
C151 C 0.0301(13) 0.0262(15) 0.6595(14) 0.120(18) Uiso 1 1 d G U .
C152 C 0.0583(15) 0.0202(13) 0.6603(14) 0.121(18) Uiso 1 1 d G U .
C153 C 0.0766(10) 0.0476(19) 0.6613(15) 0.133(19) Uiso 1 1 d G U .
C154 C 0.0666(14) 0.0811(15) 0.6614(15) 0.133(19) Uiso 1 1 d G U .
C155 C 0.0385(16) 0.0871(12) 0.6607(15) 0.141(19) Uiso 1 1 d G U .
C156 C 0.0202(10) 0.0597(19) 0.6597(15) 0.131(19) Uiso 1 1 d G U .
C161 C 0.1540(15) -0.1415(19) 0.5937(12) 0.134(19) Uiso 1 1 d G U .
C162 C 0.1419(12) -0.1648(16) 0.5721(19) 0.14(2) Uiso 1 1 d G U .
C163 C 0.1500(15) -0.1658(16) 0.5392(17) 0.138(19) Uiso 1 1 d G U .
C164 C 0.1703(16) -0.144(2) 0.5279(12) 0.148(18) Uiso 1 1 d DG U .
C165 C 0.1824(13) -0.1203(16) 0.5495(19) 0.146(19) Uiso 1 1 d G U .
C166 C 0.1743(14) -0.1193(15) 0.5824(17) 0.14(2) Uiso 1 1 d G U .
C167 C 0.176(2) -0.141(3) 0.4868(14) 0.16(2) Uiso 1 1 d D U .
C168 C 0.204(2) -0.122(3) 0.485(3) 0.19(3) Uiso 1 1 d D U .
C171 C -0.0156(14) -0.4058(15) 0.9187(15) 0.129(19) Uiso 1 1 d G U .
C172 C -0.0253(10) -0.4250(17) 0.9452(17) 0.124(18) Uiso 1 1 d G U .
C173 C -0.0071(15) -0.4438(15) 0.9646(13) 0.142(19) Uiso 1 1 d G U .
C174 C 0.0208(13) -0.4434(16) 0.9576(16) 0.138(17) Uiso 1 1 d DG U .
C175 C 0.0306(10) -0.4242(18) 0.9311(18) 0.140(19) Uiso 1 1 d G U .
C176 C 0.0124(16) -0.4054(16) 0.9117(13) 0.142(19) Uiso 1 1 d G U .
C177 C 0.0481(11) -0.4640(15) 0.9737(15) 0.152(19) Uiso 1 1 d D U .
C178 C 0.0394(18) -0.5008(19) 0.965(2) 0.14(3) Uiso 1 1 d D U .
C179 C 0.0776(15) -0.455(2) 0.963(2) 0.17(3) Uiso 1 1 d D U .
C180 C 0.0408(19) -0.453(2) 1.0092(19) 0.16(3) Uiso 1 1 d D U .
C181 C 0.0055(16) -0.305(2) 0.5116(19) 0.17(2) Uiso 1 1 d G U .
C182 C 0.0079(16) -0.339(2) 0.5184(15) 0.16(2) Uiso 1 1 d G U .
C183 C 0.0181(17) -0.3616(15) 0.494(2) 0.17(2) Uiso 1 1 d G U .
C184 C 0.0258(16) -0.349(2) 0.464(2) 0.18(2) Uiso 1 1 d DG U .
C185 C 0.0233(17) -0.314(2) 0.4569(16) 0.18(2) Uiso 1 1 d G U .
C186 C 0.0132(17) -0.2919(15) 0.481(2) 0.18(2) Uiso 1 1 d G U .
C187 C 0.034(3) -0.385(2) 0.443(3) 0.19(3) Uiso 1 1 d D U .
C191 C 0.1664(10) -0.0598(16) 0.8129(19) 0.133(19) Uiso 1 1 d G U .
C192 C 0.1794(15) -0.0572(16) 0.7824(14) 0.126(19) Uiso 1 1 d G U .
C193 C 0.2079(15) -0.0541(16) 0.7810(14) 0.134(19) Uiso 1 1 d G U .
C194 C 0.2233(10) -0.0535(17) 0.810(2) 0.145(19) Uiso 1 1 d DG U .
C195 C 0.2103(15) -0.0561(17) 0.8404(15) 0.140(19) Uiso 1 1 d G U .
C196 C 0.1819(16) -0.0592(17) 0.8419(13) 0.140(19) Uiso 1 1 d G U .
C197 C 0.2579(11) -0.053(3) 0.809(3) 0.15(3) Uiso 1 1 d D U .
C201 C -0.0827(16) -0.3594(16) 0.5635(11) 0.128(19) Uiso 1 1 d G U .
C202 C -0.0621(11) -0.3553(16) 0.5401(19) 0.129(19) Uiso 1 1 d G U .
C203 C -0.0685(14) -0.3562(17) 0.5066(16) 0.141(19) Uiso 1 1 d G U .
C204 C -0.0956(17) -0.3612(17) 0.4964(12) 0.148(18) Uiso 1 1 d DG U .
C205 C -0.1162(11) -0.3652(17) 0.520(2) 0.147(19) Uiso 1 1 d G U .
C206 C -0.1097(14) -0.3644(17) 0.5533(17) 0.141(19) Uiso 1 1 d G U .
C207 C -0.0997(19) -0.367(2) 0.4555(12) 0.15(2) Uiso 1 1 d D U .
C208 C -0.1226(18) -0.341(3) 0.449(3) 0.17(3) Uiso 1 1 d D U .
C209 C -0.0762(17) -0.366(3) 0.430(2) 0.15(3) Uiso 1 1 d D U .
C211 C -0.1674(17) -0.365(2) 0.7787(16) 0.17(2) Uiso 1 1 d G U .
C212 C -0.1863(18) -0.3473(15) 0.798(2) 0.16(2) Uiso 1 1 d G U .
C213 C -0.1972(15) -0.363(2) 0.826(2) 0.18(2) Uiso 1 1 d G U .
C214 C -0.1893(18) -0.397(2) 0.8342(16) 0.18(2) Uiso 1 1 d DG U .
C215 C -0.1704(18) -0.4138(15) 0.814(2) 0.17(2) Uiso 1 1 d G U .
C216 C -0.1595(15) -0.398(2) 0.787(2) 0.17(2) Uiso 1 1 d G U .
C217 C -0.201(3) -0.415(3) 0.869(2) 0.20(4) Uiso 1 1 d D U .
C221 C 0.064(2) 0.0449(18) 0.7709(18) 0.16(2) Uiso 1 1 d G U .
C222 C 0.0887(18) 0.063(2) 0.7681(17) 0.18(2) Uiso 1 1 d G U .
C223 C 0.0978(13) 0.083(2) 0.794(3) 0.18(2) Uiso 1 1 d G U .
C224 C 0.082(2) 0.0868(18) 0.8222(19) 0.18(2) Uiso 1 1 d DG U .
C225 C 0.0574(18) 0.069(2) 0.8250(16) 0.17(2) Uiso 1 1 d G U .
C226 C 0.0483(13) 0.0483(19) 0.799(2) 0.16(2) Uiso 1 1 d G U .
C227 C 0.090(2) 0.1202(19) 0.847(2) 0.19(2) Uiso 1 1 d D U .
C228 C 0.090(3) 0.101(3) 0.880(3) 0.20(4) Uiso 1 1 d D U .
C229 C 0.119(3) 0.127(4) 0.833(3) 0.23(4) Uiso 1 1 d D U .
C231 C 0.0850(14) -0.054(2) 0.5829(16) 0.15(2) Uiso 1 1 d G U .
C232 C 0.0839(14) -0.019(2) 0.5833(16) 0.15(2) Uiso 1 1 d G U .
C233 C 0.1057(19) 0.0005(13) 0.5709(18) 0.16(2) Uiso 1 1 d G U .
C234 C 0.1286(15) -0.016(2) 0.5581(17) 0.165(19) Uiso 1 1 d DG U .
C235 C 0.1298(13) -0.052(2) 0.5577(17) 0.16(2) Uiso 1 1 d G U .
C236 C 0.1080(19) -0.0708(13) 0.5701(18) 0.15(2) Uiso 1 1 d G U .
C237 C 0.1534(16) 0.011(2) 0.5449(19) 0.17(2) Uiso 1 1 d D U .
C238 C 0.146(2) 0.047(3) 0.557(3) 0.19(3) Uiso 1 1 d D U .
C239 C 0.179(2) -0.004(3) 0.562(3) 0.19(3) Uiso 1 1 d D U .
C241 C 0.1046(13) -0.291(2) 0.542(2) 0.15(2) Uiso 1 1 d G U .
C242 C 0.1111(17) -0.3127(18) 0.5156(19) 0.15(2) Uiso 1 1 d G U .
C243 C 0.138(2) -0.3164(17) 0.5059(15) 0.16(2) Uiso 1 1 d G U .
C244 C 0.1591(13) -0.299(2) 0.523(2) 0.17(2) Uiso 1 1 d G U .
C245 C 0.1525(17) -0.277(2) 0.549(2) 0.17(2) Uiso 1 1 d G U .
C246 C 0.125(2) -0.2738(17) 0.5587(15) 0.16(2) Uiso 1 1 d G U .
C251 C 0.1841(14) -0.253(2) 0.634(2) 0.13(3) Uiso 1 1 d D . .

loop_
_atom_site_aniso_label
_atom_site_aniso_U_11
_atom_site_aniso_U_22
_atom_site_aniso_U_33
_atom_site_aniso_U_23
_atom_site_aniso_U_13
_atom_site_aniso_U_12
Au1 0.095(4) 0.072(3) 0.077(3) 0.000 -0.010(2) 0.000
Au2 0.089(2) 0.076(2) 0.083(2) 0.0004(16) -0.0059(18) -0.0024(17)
Au1A 0.131(3) 0.083(2) 0.092(2) 0.0009(18) -0.005(2) -0.008(2)
Au1B 0.123(3) 0.083(2) 0.084(2) 0.0042(18) -0.003(2) 0.002(2)
Au1C 0.106(3) 0.082(2) 0.081(2) -0.0035(17) -0.0071(19) -0.0008(19)
Au1D 0.102(3) 0.080(2) 0.116(3) 0.0007(19) -0.002(2) -0.008(2)
Au1E 0.107(3) 0.102(3) 0.095(2) -0.005(2) -0.008(2) 0.003(2)
Au1F 0.123(3) 0.102(3) 0.127(3) 0.021(2) 0.003(2) -0.003(2)
Au1G 0.103(3) 0.091(2) 0.114(3) 0.005(2) -0.003(2) -0.011(2)
Au1H 0.103(3) 0.100(2) 0.106(3) -0.010(2) -0.008(2) -0.002(2)
Au1I 0.109(3) 0.109(3) 0.116(3) 0.004(2) -0.009(2) 0.002(2)
Au3 0.090(3) 0.081(2) 0.081(2) -0.0023(16) -0.0069(19) 0.0028(18)
Au4 0.093(3) 0.079(2) 0.082(2) -0.0031(17) -0.0072(18) 0.0050(18)
Au5 0.095(3) 0.078(2) 0.0752(19) -0.0011(16) -0.0080(18) 0.0015(18)
Au6 0.100(3) 0.075(2) 0.078(2) 0.0011(16) -0.0111(19) -0.0012(18)
Au7 0.101(3) 0.078(2) 0.081(2) 0.0031(16) -0.0116(19) -0.0044(18)
Au8 0.106(3) 0.087(2) 0.083(2) 0.0073(18) -0.014(2) -0.0047(19)
Au9 0.114(3) 0.081(2) 0.079(2) 0.0030(17) -0.013(2) -0.007(2)
Au10 0.109(3) 0.088(2) 0.088(2) 0.0038(18) -0.009(2) -0.003(2)
Au11 0.113(3) 0.082(2) 0.084(2) 0.0025(17) -0.011(2) -0.006(2)
Au12 0.109(3) 0.084(2) 0.081(2) 0.0034(17) -0.011(2) -0.0058(19)
Au13 0.104(3) 0.083(2) 0.080(2) 0.0070(17) -0.0094(19) -0.0103(19)
Au14 0.108(3) 0.081(2) 0.082(2) 0.0051(17) -0.0067(19) -0.0043(19)
Au15 0.099(3) 0.084(2) 0.086(2) 0.0067(17) -0.0075(19) -0.0005(19)
Au16 0.119(3) 0.098(2) 0.085(2) 0.0050(19) -0.015(2) -0.005(2)
Au17 0.107(3) 0.084(2) 0.083(2) -0.0003(17) -0.0051(19) 0.002(2)
Au18 0.107(3) 0.090(2) 0.087(2) 0.0014(18) -0.001(2) -0.003(2)
Au19 0.099(3) 0.082(2) 0.089(2) 0.0033(17) -0.0047(19) -0.0059(19)
Au20 0.101(3) 0.085(2) 0.088(2) 0.0019(17) -0.009(2) -0.0047(19)
Au21 0.119(3) 0.093(2) 0.082(2) -0.0048(18) -0.002(2) 0.001(2)
Au22 0.098(3) 0.092(2) 0.085(2) -0.0066(18) -0.0082(19) 0.0073(19)
Au23 0.096(3) 0.084(2) 0.092(2) -0.0070(18) -0.0079(19) 0.0004(19)
Au24 0.086(3) 0.087(2) 0.093(2) -0.0056(18) -0.0055(19) 0.0036(18)
Au25 0.102(3) 0.088(2) 0.088(2) -0.0074(18) -0.008(2) 0.004(2)
Au26 0.093(4) 0.082(3) 0.100(3) 0.000 -0.006(3) 0.000
Au27 0.112(3) 0.104(3) 0.109(3) -0.023(2) -0.010(2) 0.001(2)
Au28 0.106(3) 0.087(2) 0.111(3) -0.012(2) -0.006(2) -0.002(2)
Au29 0.116(3) 0.110(3) 0.121(3) -0.027(2) -0.003(2) -0.004(2)
Au30 0.114(4) 0.078(3) 0.086(3) 0.000 -0.006(3) 0.000
Au31 0.137(5) 0.089(4) 0.147(5) 0.000 -0.014(4) 0.000
Au32 0.108(3) 0.078(2) 0.117(3) 0.0070(19) 0.002(2) 0.002(2)
Au33 0.110(3) 0.101(2) 0.088(2) 0.0102(19) -0.016(2) -0.004(2)
Au34 0.095(3) 0.083(2) 0.104(2) 0.0004(18) 0.001(2) 0.0004(19)
Au35 0.113(3) 0.097(2) 0.097(2) 0.0009(19) 0.003(2) -0.004(2)
Au36 0.112(3) 0.100(2) 0.092(2) 0.0058(19) -0.016(2) -0.010(2)
Au37 0.101(3) 0.099(2) 0.097(2) -0.0070(19) -0.008(2) 0.005(2)
Au38 0.121(3) 0.101(2) 0.086(2) 0.0011(19) -0.014(2) -0.011(2)
Au39 0.123(3) 0.090(2) 0.093(2) 0.0073(19) -0.004(2) -0.004(2)
Au40 0.132(3) 0.081(2) 0.091(2) 0.0039(18) -0.006(2) 0.003(2)
Au42 0.134(4) 0.096(3) 0.105(3) -0.003(2) -0.021(2) -0.012(2)
Au43 0.129(3) 0.087(2) 0.098(2) -0.0028(19) -0.013(2) -0.010(2)
Au45 0.115(3) 0.096(2) 0.099(2) -0.0044(19) 0.000(2) 0.006(2)
Au46 0.110(3) 0.091(2) 0.101(2) 0.0076(19) -0.002(2) -0.006(2)
Au48 0.131(3) 0.109(3) 0.086(2) -0.009(2) -0.009(2) -0.005(2)
Au49 0.126(3) 0.099(2) 0.087(2) 0.0073(19) 0.000(2) -0.006(2)
Au50 0.146(6) 0.090(4) 0.175(6) 0.000 -0.017(4) 0.000
Au51 0.128(3) 0.099(2) 0.083(2) -0.0048(19) 0.001(2) 0.001(2)
Au52 0.127(3) 0.093(2) 0.095(2) 0.0100(19) -0.008(2) 0.000(2)
Au53 0.101(3) 0.105(3) 0.102(3) -0.003(2) 0.000(2) -0.003(2)
Au57 0.144(4) 0.109(3) 0.091(2) 0.012(2) -0.007(2) 0.001(2)
Au59 0.117(3) 0.098(2) 0.104(3) 0.005(2) -0.006(2) -0.013(2)
Au61 0.127(3) 0.095(2) 0.096(2) -0.0125(19) -0.014(2) -0.001(2)
Au62 0.122(3) 0.107(3) 0.121(3) 0.001(2) 0.002(2) -0.012(2)
Au64 0.111(3) 0.099(2) 0.098(2) 0.014(2) -0.003(2) -0.003(2)
Au65 0.120(3) 0.117(3) 0.122(3) -0.003(2) 0.006(3) 0.015(2)
Au66 0.155(4) 0.108(3) 0.093(2) -0.004(2) -0.023(3) 0.002(3)
Au67 0.148(4) 0.107(3) 0.123(3) 0.004(2) -0.017(3) -0.020(3)
Au68 0.140(4) 0.098(3) 0.110(3) 0.018(2) -0.005(2) -0.016(2)
Au69 0.158(4) 0.113(3) 0.093(3) 0.013(2) -0.009(2) -0.005(3)
S1 0.092(18) 0.108(17) 0.134(19) -0.033(15) -0.016(15) 0.020(14)
S2 0.13(2) 0.102(17) 0.116(18) 0.030(14) 0.002(15) 0.008(15)
S1A 0.21(3) 0.084(16) 0.14(2) 0.007(14) -0.06(2) -0.028(18)
S1B 0.13(2) 0.102(17) 0.127(19) 0.008(14) -0.003(17) -0.017(15)
S3 0.17(3) 0.108(18) 0.117(18) 0.009(14) -0.073(18) -0.060(17)
S4 0.26(4) 0.103(17) 0.062(14) -0.005(12) -0.020(18) 0.02(2)
S5 0.14(2) 0.114(17) 0.094(16) 0.037(14) -0.022(15) -0.012(16)
S6 0.19(3) 0.14(2) 0.113(19) 0.062(17) -0.015(19) -0.05(2)
S7 0.12(2) 0.112(17) 0.096(16) -0.017(13) 0.009(14) -0.002(15)
S8 0.15(2) 0.108(17) 0.101(17) 0.008(14) -0.059(16) -0.028(16)
S9 0.14(2) 0.13(2) 0.116(18) 0.007(16) -0.048(18) 0.007(18)
S10 0.21(3) 0.090(17) 0.109(18) -0.005(14) 0.011(19) 0.001(18)
S11 0.13(2) 0.062(12) 0.136(19) 0.005(12) -0.034(16) -0.007(13)
S12 0.16(3) 0.104(17) 0.090(16) 0.017(13) 0.006(16) 0.005(16)
S13 0.13(2) 0.115(18) 0.120(19) -0.020(15) 0.000(16) -0.021(16)
S14 0.13(2) 0.115(18) 0.111(17) -0.047(15) 0.015(15) 0.021(15)
S15 0.12(2) 0.116(19) 0.13(2) 0.000(15) -0.020(16) -0.007(15)
S16 0.15(3) 0.108(18) 0.118(19) 0.006(15) 0.001(17) -0.021(17)
S17 0.13(2) 0.095(17) 0.17(3) 0.000(16) 0.005(19) 0.006(16)
S18 0.16(3) 0.076(15) 0.19(3) 0.019(16) 0.02(2) -0.007(16)
S21 0.22(3) 0.092(17) 0.105(18) 0.012(14) -0.027(19) -0.048(19)
S30 0.12(2) 0.083(15) 0.16(2) 0.013(14) -0.019(17) -0.042(14)
S36 0.18(3) 0.092(17) 0.14(2) -0.006(15) 0.00(2) 0.013(17)
S65 0.15(2) 0.090(16) 0.129(19) 0.020(14) -0.008(17) -0.020(16)
S70 0.10(2) 0.118(18) 0.127(19) 0.031(15) 0.001(15) 0.001(15)
S96 0.097(18) 0.095(16) 0.14(2) -0.045(14) -0.004(15) 0.010(13)

loop_
_atom_type_symbol
_atom_type_description
_atom_type_scat_dispersion_real
_atom_type_scat_dispersion_imag
_atom_type_scat_source
Au Au -2.0133 8.8022 'International Tables Vol C Tables 4.2.6.8 and 6.1.1.4'
S S 0.1246 0.1234 'International Tables Vol C Tables 4.2.6.8 and 6.1.1.4'
C C 0.0033 0.0016 'International Tables Vol C Tables 4.2.6.8 and 6.1.1.4'
H H 0.0000 0.0000 'International Tables Vol C Tables 4.2.6.8 and 6.1.1.4'

loop_
_geom_angle_atom_site_label_1
_geom_angle_atom_site_label_2
_geom_angle_atom_site_label_3
_geom_angle
_geom_angle_site_symmetry_1
_geom_angle_site_symmetry_3
Au4 Au1 Au4 179.6(2) . 2_556
Au4 Au1 Au5 116.91(9) . 2_556
Au4 Au1 Au5 63.09(9) 2_556 2_556
Au4 Au1 Au5 63.09(9) . .
Au4 Au1 Au5 116.91(9) 2_556 .
Au5 Au1 Au5 179.0(2) 2_556 .
Au4 Au1 Au7 116.00(12) . .
Au4 Au1 Au7 64.24(10) 2_556 .
Au5 Au1 Au7 116.81(12) 2_556 .
Au5 Au1 Au7 62.61(10) . .
Au4 Au1 Au3 117.17(12) . 2_556
Au4 Au1 Au3 62.59(10) 2_556 2_556
Au5 Au1 Au3 115.69(12) 2_556 2_556
Au5 Au1 Au3 64.89(10) . 2_556
Au7 Au1 Au3 63.50(9) . 2_556
Au4 Au1 Au3 62.59(10) . .
Au4 Au1 Au3 117.17(12) 2_556 .
Au5 Au1 Au3 64.89(10) 2_556 .
Au5 Au1 Au3 115.69(12) . .
Au7 Au1 Au3 178.30(11) . .
Au3 Au1 Au3 116.06(19) 2_556 .
Au4 Au1 Au7 64.24(10) . 2_556
Au4 Au1 Au7 116.00(12) 2_556 2_556
Au5 Au1 Au7 62.61(10) 2_556 2_556
Au5 Au1 Au7 116.81(12) . 2_556
Au7 Au1 Au7 116.99(19) . 2_556
Au3 Au1 Au7 178.29(11) 2_556 2_556
Au3 Au1 Au7 63.50(9) . 2_556
Au4 Au1 Au2 64.32(10) . 2_556
Au4 Au1 Au2 115.29(15) 2_556 2_556
Au5 Au1 Au2 116.85(15) 2_556 2_556
Au5 Au1 Au2 64.10(10) . 2_556
Au7 Au1 Au2 115.55(10) . 2_556
Au3 Au1 Au2 62.82(12) 2_556 2_556
Au3 Au1 Au2 63.13(11) . 2_556
Au7 Au1 Au2 117.75(11) 2_556 2_556
Au4 Au1 Au2 115.29(15) . .
Au4 Au1 Au2 64.32(10) 2_556 .
Au5 Au1 Au2 64.10(10) 2_556 .
Au5 Au1 Au2 116.85(15) . .
Au7 Au1 Au2 117.76(11) . .
Au3 Au1 Au2 63.13(11) 2_556 .
Au3 Au1 Au2 62.81(12) . .
Au7 Au1 Au2 115.55(10) 2_556 .
Au2 Au1 Au2 61.76(16) 2_556 .
Au4 Au1 Au6 116.39(15) . 2_556
Au4 Au1 Au6 64.00(10) 2_556 2_556
Au5 Au1 Au6 64.10(10) 2_556 2_556
Au5 Au1 Au6 114.96(15) . 2_556
Au7 Au1 Au6 63.05(11) . 2_556
Au3 Au1 Au6 115.88(11) 2_556 2_556
Au3 Au1 Au6 118.28(10) . 2_556
Au7 Au1 Au6 63.57(12) 2_556 2_556
Au2 Au1 Au6 178.57(9) 2_556 2_556
Au2 Au1 Au6 118.41(9) . 2_556
Au4 Au1 Au6 64.00(10) . .
Au4 Au1 Au6 116.39(15) 2_556 .
Au5 Au1 Au6 114.96(15) 2_556 .
Au5 Au1 Au6 64.10(10) . .
Au7 Au1 Au6 63.57(12) . .
Au3 Au1 Au6 118.28(10) 2_556 .
Au3 Au1 Au6 115.88(11) . .
Au7 Au1 Au6 63.05(11) 2_556 .
Au2 Au1 Au6 118.40(9) 2_556 .
Au2 Au1 Au6 178.56(9) . .
Au6 Au1 Au6 61.47(16) 2_556 .
Au1 Au2 Au20 115.75(13) . 2_556
Au1 Au2 Au26 118.71(13) . .
Au20 Au2 Au26 114.90(13) 2_556 .
Au1 Au2 Au34 176.41(14) . 2_556
Au20 Au2 Au34 63.80(12) 2_556 2_556
Au26 Au2 Au34 63.87(10) . 2_556
Au1 Au2 Au2 59.12(8) . 2_556
Au20 Au2 Au2 147.05(19) 2_556 2_556
Au26 Au2 Au2 59.59(8) . 2_556
Au34 Au2 Au2 123.39(10) 2_556 2_556
Au1 Au2 Au19 115.66(12) . 2_556
Au20 Au2 Au19 63.74(12) 2_556 2_556
Au26 Au2 Au19 116.29(13) . 2_556
Au34 Au2 Au19 60.82(11) 2_556 2_556
Au2 Au2 Au19 149.2(2) 2_556 2_556
Au1 Au2 Au24 119.05(14) . .
Au20 Au2 Au24 114.36(14) 2_556 .
Au26 Au2 Au24 64.27(9) . .
Au34 Au2 Au24 59.23(11) 2_556 .
Au2 Au2 Au24 93.01(15) 2_556 .
Au19 Au2 Au24 61.84(11) 2_556 .
Au1 Au2 Au3 58.49(9) . .
Au20 Au2 Au3 148.58(15) 2_556 .
Au26 Au2 Au3 91.50(12) . .
Au34 Au2 Au3 119.82(14) 2_556 .
Au2 Au2 Au3 60.76(13) 2_556 .
Au19 Au2 Au3 90.03(13) 2_556 .
Au24 Au2 Au3 60.60(11) . .
Au1 Au2 Au23 117.90(12) . 2_556
Au20 Au2 Au23 63.76(12) 2_556 2_556
Au26 Au2 Au23 60.93(9) . 2_556
Au34 Au2 Au23 65.34(12) 2_556 2_556
Au2 Au2 Au23 89.13(14) 2_556 2_556
Au19 Au2 Au23 116.37(15) 2_556 2_556
Au24 Au2 Au23 113.99(13) . 2_556
Au3 Au2 Au23 147.65(15) . 2_556
Au1 Au2 Au3 58.33(9) . 2_556
Au20 Au2 Au3 88.67(13) 2_556 2_556
Au26 Au2 Au3 91.22(11) . 2_556
Au34 Au2 Au3 124.85(15) 2_556 2_556
Au2 Au2 Au3 60.31(12) 2_556 2_556
Au19 Au2 Au3 146.81(16) 2_556 2_556
Au24 Au2 Au3 151.34(16) . 2_556
Au3 Au2 Au3 108.42(14) . 2_556
Au23 Au2 Au3 59.60(11) 2_556 2_556
Au1 Au2 Au5 57.69(9) . 2_556
Au20 Au2 Au5 89.08(13) 2_556 2_556
Au26 Au2 Au5 150.76(14) . 2_556
Au34 Au2 Au5 118.78(14) 2_556 2_556
Au2 Au2 Au5 109.17(12) 2_556 2_556
Au19 Au2 Au5 57.97(10) 2_556 2_556
Au24 Au2 Au5 91.35(12) . 2_556
Au3 Au2 Au5 61.20(11) . 2_556
Au23 Au2 Au5 148.28(16) 2_556 2_556
Au3 Au2 Au5 106.55(12) 2_556 2_556
Au1 Au2 Au4 57.53(9) . 2_556
Au20 Au2 Au4 58.22(11) 2_556 2_556
Au26 Au2 Au4 147.89(13) . 2_556
Au34 Au2 Au4 121.90(16) 2_556 2_556
Au2 Au2 Au4 107.51(11) 2_556 2_556
Au19 Au2 Au4 89.73(13) 2_556 2_556
Au24 Au2 Au4 147.70(14) . 2_556
Au3 Au2 Au4 107.86(13) . 2_556
Au23 Au2 Au4 91.52(13) 2_556 2_556
Au3 Au2 Au4 58.79(10) 2_556 2_556
Au5 Au2 Au4 58.77(10) 2_556 2_556
S30 Au1A Au30 165.2(6) . .
S30 Au1A Au1B 101.4(7) . .
Au30 Au1A Au1B 64.67(11) . .
S30 Au1A Au40 133.5(7) . 2_556
Au30 Au1A Au40 60.91(11) . 2_556
Au1B Au1A Au40 124.85(16) . 2_556
S30 Au1A Au9 114.0(6) . .
Au30 Au1A Au9 64.36(12) . .
Au1B Au1A Au9 59.52(11) . .
Au40 Au1A Au9 88.84(13) 2_556 .
S30 Au1A Au50 94.7(6) . .
Au30 Au1A Au50 89.35(16) . .
Au1B Au1A Au50 122.22(15) . .
Au40 Au1A Au50 66.09(12) 2_556 .
Au9 Au1A Au50 150.75(18) . .
S30 Au1A Au43 100.1(6) . .
Au30 Au1A Au43 91.05(12) . .
Au1B Au1A Au43 116.19(15) . .
Au40 Au1A Au43 58.08(13) 2_556 .
Au9 Au1A Au43 56.80(11) . .
Au50 Au1A Au43 114.80(14) . .
S30 Au1A Au40 112.4(6) . .
Au30 Au1A Au40 57.29(10) . .
Au1B Au1A Au40 59.81(12) . .
Au40 Au1A Au40 96.18(15) 2_556 .
Au9 Au1A Au40 108.04(13) . .
Au50 Au1A Au40 62.70(11) . .
Au43 Au1A Au40 147.52(17) . .
S30 Au1A Au68 45.1(6) . .
Au30 Au1A Au68 122.22(14) . .
Au1B Au1A Au68 58.03(12) . .
Au40 Au1A Au68 164.98(17) 2_556 .
Au9 Au1A Au68 80.63(13) . .
Au50 Au1A Au68 126.66(13) . .
Au43 Au1A Au68 106.96(16) . .
Au40 Au1A Au68 97.25(13) . .
Au1A Au1B Au52 124.02(16) . .
Au1A Au1B Au6 107.58(15) . 2_556
Au52 Au1B Au6 102.38(15) . 2_556
Au1A Au1B Au9 62.79(12) . .
Au52 Au1B Au9 163.31(18) . .
Au6 Au1B Au9 61.34(11) 2_556 .
Au1A Au1B Au39 141.30(18) . .
Au52 Au1B Au39 68.73(13) . .
Au6 Au1B Au39 103.83(14) 2_556 .
Au9 Au1B Au39 116.68(16) . .
Au1A Au1B Au14 121.98(15) . .
Au52 Au1B Au14 113.89(15) . .
Au6 Au1B Au14 59.87(12) 2_556 .
Au9 Au1B Au14 62.70(12) . .
Au39 Au1B Au14 58.31(12) . .
Au1A Au1B Au30 57.27(12) . .
Au52 Au1B Au30 106.39(15) . .
Au6 Au1B Au30 58.24(13) 2_556 .
Au9 Au1B Au30 62.97(11) . .
Au39 Au1B Au30 160.82(17) . .
Au14 Au1B Au30 110.90(15) . .
Au1A Au1B Au68 69.28(14) . .
Au52 Au1B Au68 108.97(15) . .
Au6 Au1B Au68 143.62(17) 2_556 .
Au9 Au1B Au68 87.62(14) . .
Au39 Au1B Au68 72.03(14) . .
Au14 Au1B Au68 90.18(15) . .
Au30 Au1B Au68 126.03(15) . .
Au1A Au1B Au40 66.97(13) . .
Au52 Au1B Au40 61.08(12) . .
Au6 Au1B Au40 102.19(16) 2_556 .
Au9 Au1B Au40 116.22(15) . .
Au39 Au1B Au40 127.07(15) . .
Au14 Au1B Au40 161.01(17) . .
Au30 Au1B Au40 57.74(11) . .
Au68 Au1B Au40 108.81(15) . .
Au1A Au1B Au1C 162.66(18) . 2_556
Au52 Au1B Au1C 58.14(11) . 2_556
Au6 Au1B Au1C 57.31(11) 2_556 2_556
Au9 Au1B Au1C 110.44(14) . 2_556
Au39 Au1B Au1C 55.85(12) . 2_556
Au14 Au1B Au1C 60.38(11) . 2_556
Au30 Au1B Au1C 105.41(15) . 2_556
Au68 Au1B Au1C 127.70(17) . 2_556
Au40 Au1B Au1C 105.84(15) . 2_556
Au1A Au1B Au11 106.96(16) . 2_556
Au52 Au1B Au11 54.37(12) . 2_556
Au6 Au1B Au11 57.94(11) 2_556 2_556
Au9 Au1B Au11 109.99(15) . 2_556
Au39 Au1B Au11 108.64(14) . 2_556
Au14 Au1B Au11 108.76(14) . 2_556
Au30 Au1B Au11 57.51(10) . 2_556
Au68 Au1B Au11 158.39(15) . 2_556
Au40 Au1B Au11 52.71(11) . 2_556
Au1C Au1B Au11 58.90(11) 2_556 2_556
Au48 Au1C Au39 96.47(15) . 2_556
Au48 Au1C Au5 108.90(15) . .
Au39 Au1C Au5 143.90(17) 2_556 .
Au48 Au1C Au6 146.34(19) . .
Au39 Au1C Au6 107.36(15) 2_556 .
Au5 Au1C Au6 63.68(11) . .
Au48 Au1C Au52 63.27(12) . 2_556
Au39 Au1C Au52 69.96(14) 2_556 2_556
Au5 Au1C Au52 144.58(18) . 2_556
Au6 Au1C Au52 102.65(14) . 2_556
Au48 Au1C Au51 68.44(14) . .
Au39 Au1C Au51 61.56(13) 2_556 .
Au5 Au1C Au51 103.98(14) . .
Au6 Au1C Au51 144.23(16) . .
Au52 Au1C Au51 104.20(15) 2_556 .
Au48 Au1C Au17 112.85(15) . .
Au39 Au1C Au17 87.81(15) 2_556 .
Au5 Au1C Au17 59.10(12) . .
Au6 Au1C Au17 91.90(13) . .
Au52 Au1C Au17 156.16(18) 2_556 .
Au51 Au1C Au17 55.64(11) . .
Au48 Au1C Au14 153.01(18) . 2_556
Au39 Au1C Au14 58.42(12) 2_556 2_556
Au5 Au1C Au14 90.47(13) . 2_556
Au6 Au1C Au14 59.17(12) . 2_556
Au52 Au1C Au14 110.96(15) 2_556 2_556
Au51 Au1C Au14 89.13(15) . 2_556
Au17 Au1C Au14 60.79(11) . 2_556
Au48 Au1C Au12 59.76(13) . .
Au39 Au1C Au12 154.88(15) 2_556 .
Au5 Au1C Au12 59.41(11) . .
Au6 Au1C Au12 91.81(14) . .
Au52 Au1C Au12 90.44(14) 2_556 .
Au51 Au1C Au12 111.09(14) . .
Au17 Au1C Au12 108.08(14) . .
Au14 Au1C Au12 146.40(15) 2_556 .
Au48 Au1C Au1B 120.62(15) . 2_556
Au39 Au1C Au1B 59.23(12) 2_556 2_556
Au5 Au1C Au1B 121.77(14) . 2_556
Au6 Au1C Au1B 58.18(11) . 2_556
Au52 Au1C Au1B 57.62(11) 2_556 2_556
Au51 Au1C Au1B 120.72(16) . 2_556
Au17 Au1C Au1B 118.47(14) . 2_556
Au14 Au1C Au1B 57.70(11) 2_556 2_556
Au12 Au1C Au1B 123.53(15) . 2_556
Au48 Au1C Au11 89.05(15) . .
Au39 Au1C Au11 114.95(15) 2_556 .
Au5 Au1C Au11 91.30(14) . .
Au6 Au1C Au11 59.62(11) . .
Au52 Au1C Au11 55.56(12) 2_556 .
Au51 Au1C Au11 155.82(15) . .
Au17 Au1C Au11 147.04(15) . .
Au14 Au1C Au11 109.68(14) 2_556 .
Au12 Au1C Au11 60.87(11) . .
Au1B Au1C Au11 62.67(12) 2_556 .
Au48 Au1C Au18 60.52(12) . .
Au39 Au1C Au18 120.52(16) 2_556 .
Au5 Au1C Au18 57.60(11) . .
Au6 Au1C Au18 121.24(14) . .
Au52 Au1C Au18 123.56(14) 2_556 .
Au51 Au1C Au18 58.98(12) . .
Au17 Au1C Au18 60.32(11) . .
Au14 Au1C Au18 121.08(14) 2_556 .
Au12 Au1C Au18 57.28(11) . .
Au1B Au1C Au18 178.77(16) 2_556 .
Au11 Au1C Au18 118.15(15) . .
S1A Au1D Au23 167.0(8) . .
S1A Au1D Au26 130.5(8) . .
Au23 Au1D Au26 62.47(12) . .
S1A Au1D Au28 114.7(6) . .
Au23 Au1D Au28 60.12(12) . .
Au26 Au1D Au28 89.74(13) . .
S1A Au1D Au32 96.9(8) . 2_556
Au23 Au1D Au32 90.75(14) . 2_556
Au26 Au1D Au32 56.39(10) . 2_556
Au28 Au1D Au32 61.59(13) . 2_556
S1A Au1D Au1G 114.2(8) . .
Au23 Au1D Au1G 57.09(12) . .
Au26 Au1D Au1G 104.65(14) . .
Au28 Au1D Au1G 95.56(15) . .
Au32 Au1D Au1G 147.67(16) 2_556 .
S1A Au1D Au34 119.5(6) . .
Au23 Au1D Au34 65.20(12) . .
Au26 Au1D Au34 61.05(10) . .
Au28 Au1D Au34 125.18(15) . .
Au32 Au1D Au34 117.11(15) 2_556 .
Au1G Au1D Au34 55.59(11) . .
S1A Au1D Au32 84.8(6) . .
Au23 Au1D Au32 106.54(14) . .
Au26 Au1D Au32 54.53(10) . .
Au28 Au1D Au32 141.30(17) . .
Au32 Au1D Au32 84.03(14) 2_556 .
Au1G Au1D Au32 106.69(15) . .
Au34 Au1D Au32 54.07(11) . .
S1A Au1D Au31 47.9(8) . .
Au23 Au1D Au31 144.07(17) . .
Au26 Au1D Au31 83.86(14) . .
Au28 Au1D Au31 110.87(14) . .
Au32 Au1D Au31 58.24(10) 2_556 .
Au1G Au1D Au31 152.43(15) . .
Au34 Au1D Au31 110.57(13) . .
Au32 Au1D Au31 56.70(10) . .
S17 Au1E Au22 162.8(7) . .
S17 Au1E Au8 105.1(7) . 2_556
Au22 Au1E Au8 66.88(13) . 2_556
S17 Au1E Au21 100.2(7) . .
Au22 Au1E Au21 62.66(12) . .
Au8 Au1E Au21 62.13(12) 2_556 .
S17 Au1E Au37 132.2(7) . .
Au22 Au1E Au37 64.63(12) . .
Au8 Au1E Au37 92.39(15) 2_556 .
Au21 Au1E Au37 126.98(17) . .
S17 Au1E Au1I 103.1(7) . .
Au22 Au1E Au1I 85.12(14) . .
Au8 Au1E Au1I 151.67(18) 2_556 .
Au21 Au1E Au1I 109.54(15) . .
Au37 Au1E Au1I 70.74(14) . .
S17 Au1E Au36 93.2(7) . 2_556
Au22 Au1E Au36 95.34(15) . 2_556
Au8 Au1E Au36 60.43(12) 2_556 2_556
Au21 Au1E Au36 122.55(17) . 2_556
Au37 Au1E Au36 57.43(12) . 2_556
Au1I Au1E Au36 121.24(15) . 2_556
S17 Au1E Au65 43.5(7) . .
Au22 Au1E Au65 119.38(15) . .
Au8 Au1E Au65 82.34(13) 2_556 .
Au21 Au1E Au65 56.81(12) . .
Au37 Au1E Au65 170.78(17) . .
Au1I Au1E Au65 117.02(17) . .
Au36 Au1E Au65 113.36(15) 2_556 .
S2 Au1F S5 164.6(8) . .
S2 Au1F Au34 95.3(6) . .
S5 Au1F Au34 97.3(5) . .
S2 Au1F Au64 78.3(7) . .
S5 Au1F Au64 112.9(7) . .
Au34 Au1F Au64 78.72(12) . .
S2 Au1F Au32 147.5(6) . .
S5 Au1F Au32 46.7(5) . .
Au34 Au1F Au32 52.52(11) . .
Au64 Au1F Au32 89.14(14) . .
S1B Au1G Au23 161.3(7) . .
S1B Au1G Au34 102.9(6) . .
Au23 Au1G Au34 68.04(13) . .
S1B Au1G Au20 126.9(6) . .
Au23 Au1G Au20 65.19(12) . .
Au34 Au1G Au20 63.59(12) . .
S1B Au1G Au1H 128.4(6) . .
Au23 Au1G Au1H 60.68(13) . .
Au34 Au1G Au1H 128.11(17) . .
Au20 Au1G Au1H 87.44(13) . .
S1B Au1G Au53 107.5(7) . .
Au23 Au1G Au53 91.16(14) . .
Au34 Au1G Au53 118.78(15) . .
Au20 Au1G Au53 55.53(12) . .
Au1H Au1G Au53 57.39(12) . .
S1B Au1G Au1D 104.9(7) . .
Au23 Au1G Au1D 56.49(12) . .
Au34 Au1G Au1D 62.64(12) . .
Au20 Au1G Au1D 110.83(16) . .
Au1H Au1G Au1D 93.68(15) . .
Au53 Au1G Au1D 145.86(17) . .
S1B Au1G Au62 47.5(6) . .
Au23 Au1G Au62 149.90(16) . .
Au34 Au1G Au62 108.42(16) . .
Au20 Au1G Au62 86.14(14) . .
Au1H Au1G Au62 111.58(16) . .
Au53 Au1G Au62 63.63(13) . .
Au1D Au1G Au62 150.51(16) . .
S1B Au1G Au46 76.3(6) . .
Au23 Au1G Au46 108.83(14) . .
Au34 Au1G Au46 55.81(12) . .
Au20 Au1G Au46 53.09(10) . .
Au1H Au1G Au46 135.93(15) . .
Au53 Au1G Au46 81.85(13) . .
Au1D Au1G Au46 116.49(15) . .
Au62 Au1G Au46 54.30(12) . .
S96 Au1H Au22 149.0(7) . .
S96 Au1H Au53 143.4(6) . .
Au22 Au1H Au53 61.29(12) . .
S96 Au1H Au23 117.2(6) . .
Au22 Au1H Au23 66.01(12) . .
Au53 Au1H Au23 92.03(14) . .
S96 Au1H Au1G 114.0(6) . .
Au22 Au1H Au1G 93.82(14) . .
Au53 Au1H Au1G 62.40(13) . .
Au23 Au1H Au1G 57.04(12) . .
S96 Au1H Au25 93.3(7) . .
Au22 Au1H Au25 60.97(12) . .
Au53 Au1H Au25 121.85(16) . .
Au23 Au1H Au25 58.58(12) . .
Au1G Au1H Au25 115.61(16) . .
S96 Au1H Au1I 94.8(6) . .
Au22 Au1H Au1I 80.86(14) . .
Au53 Au1H Au1I 64.59(13) . .
Au23 Au1H Au1I 146.12(16) . .
Au1G Au1H Au1I 121.67(16) . .
Au25 Au1H Au1I 111.75(15) . .
S15 Au1I S7 175.3(9) . .
S15 Au1I Au1E 84.4(6) . .
S7 Au1I Au1E 93.5(6) . .
S15 Au1I Au1H 98.1(7) . .
S7 Au1I Au1H 86.1(7) . .
Au1E Au1I Au1H 91.71(15) . .
S15 Au1I Au53 48.3(7) . .
S7 Au1I Au53 134.8(7) . .
Au1E Au1I Au53 71.40(13) . .
Au1H Au1I Au53 53.32(11) . .
S15 Au1I Au37 134.0(7) . .
S7 Au1I Au37 45.9(6) . .
Au1E Au1I Au37 53.55(11) . .
Au1H Au1I Au37 68.98(13) . .
Au53 Au1I Au37 95.69(14) . .
Au1 Au3 Au25 177.87(16) . .
Au1 Au3 Au15 116.86(14) . 2_556
Au25 Au3 Au15 63.58(12) . 2_556
Au1 Au3 Au13 117.15(14) . 2_556
Au25 Au3 Au13 64.96(12) . 2_556
Au15 Au3 Au13 62.55(11) 2_556 2_556
Au1 Au3 Au22 118.68(13) . .
Au25 Au3 Au22 62.21(12) . .
Au15 Au3 Au22 114.79(14) 2_556 .
Au13 Au3 Au22 63.50(12) 2_556 .
Au1 Au3 Au4 58.49(9) . .
Au25 Au3 Au4 122.36(16) . .
Au15 Au3 Au4 148.76(15) 2_556 .
Au13 Au3 Au4 91.09(13) 2_556 .
Au22 Au3 Au4 60.19(11) . .
Au1 Au3 Au23 118.60(14) . .
Au25 Au3 Au23 59.76(11) . .
Au15 Au3 Au23 112.78(14) 2_556 .
Au13 Au3 Au23 116.53(15) 2_556 .
Au22 Au3 Au23 64.81(12) . .
Au4 Au3 Au23 93.35(13) . .
Au1 Au3 Au2 58.70(11) . .
Au25 Au3 Au2 119.44(14) . .
Au15 Au3 Au2 89.73(13) 2_556 .
Au13 Au3 Au2 147.57(16) 2_556 .
Au22 Au3 Au2 148.80(15) . .
Au4 Au3 Au2 108.46(13) . .
Au23 Au3 Au2 88.61(12) . .
Au1 Au3 Au2 58.54(10) . 2_556
Au25 Au3 Au2 119.84(14) . 2_556
Au15 Au3 Au2 146.72(16) 2_556 2_556
Au13 Au3 Au2 150.72(16) 2_556 2_556
Au22 Au3 Au2 92.23(13) . 2_556
Au4 Au3 Au2 61.34(10) . 2_556
Au23 Au3 Au2 60.08(11) . 2_556
Au2 Au3 Au2 58.93(13) . 2_556
Au1 Au3 Au24 117.97(15) . .
Au25 Au3 Au24 60.23(11) . .
Au15 Au3 Au24 60.75(11) 2_556 .
Au13 Au3 Au24 113.22(14) 2_556 .
Au22 Au3 Au24 114.76(14) . .
Au4 Au3 Au24 150.47(15) . .
Au23 Au3 Au24 61.46(11) . .
Au2 Au3 Au24 59.31(11) . .
Au2 Au3 Au24 91.14(12) 2_556 .
Au1 Au3 Au7 58.25(11) . 2_556
Au25 Au3 Au7 123.86(14) . 2_556
Au15 Au3 Au7 89.63(12) 2_556 2_556
Au13 Au3 Au7 58.90(11) 2_556 2_556
Au22 Au3 Au7 92.07(13) . 2_556
Au4 Au3 Au7 61.05(11) . 2_556
Au23 Au3 Au7 152.59(16) . 2_556
Au2 Au3 Au7 107.84(14) . 2_556
Au2 Au3 Au7 109.37(13) 2_556 2_556
Au24 Au3 Au7 145.86(16) . 2_556
Au1 Au3 Au5 57.41(9) . 2_556
Au25 Au3 Au5 123.01(14) . 2_556
Au15 Au3 Au5 59.46(11) 2_556 2_556
Au13 Au3 Au5 89.77(13) 2_556 2_556
Au22 Au3 Au5 148.60(15) . 2_556
Au4 Au3 Au5 107.31(13) . 2_556
Au23 Au3 Au5 146.48(15) . 2_556
Au2 Au3 Au5 60.20(11) . 2_556
Au2 Au3 Au5 106.94(14) 2_556 2_556
Au24 Au3 Au5 90.03(13) . 2_556
Au7 Au3 Au5 58.48(11) 2_556 2_556
Au1 Au4 Au20 116.25(16) . .
Au1 Au4 Au14 117.58(16) . 2_556
Au20 Au4 Au14 116.83(15) . 2_556
Au1 Au4 Au17 117.78(13) . .
Au20 Au4 Au17 63.38(12) . .
Au14 Au4 Au17 63.88(11) 2_556 .
Au1 Au4 Au21 176.58(15) . .
Au20 Au4 Au21 66.53(13) . .
Au14 Au4 Au21 61.32(12) 2_556 .
Au17 Au4 Au21 64.99(12) . .
Au1 Au4 Au22 118.16(14) . .
Au20 Au4 Au22 62.88(11) . .
Au14 Au4 Au22 113.71(15) 2_556 .
Au17 Au4 Au22 114.30(15) . .
Au21 Au4 Au22 60.85(12) . .
Au1 Au4 Au3 58.92(11) . .
Au20 Au4 Au3 89.25(13) . .
Au14 Au4 Au3 147.44(15) 2_556 .
Au17 Au4 Au3 148.56(15) . .
Au21 Au4 Au3 119.99(14) . .
Au22 Au4 Au3 59.24(11) . .
Au1 Au4 Au8 115.90(14) . 2_556
Au20 Au4 Au8 117.75(16) . 2_556
Au14 Au4 Au8 61.34(11) 2_556 2_556
Au17 Au4 Au8 115.61(15) . 2_556
Au21 Au4 Au8 60.69(12) . 2_556
Au22 Au4 Au8 63.98(11) . 2_556
Au3 Au4 Au8 90.05(12) . 2_556
Au1 Au4 Au5 58.51(9) . .
Au20 Au4 Au5 90.05(13) . .
Au14 Au4 Au5 91.29(13) 2_556 .
Au17 Au4 Au5 59.27(12) . .
Au21 Au4 Au5 124.21(14) . .
Au22 Au4 Au5 148.97(15) . .
Au3 Au4 Au5 108.82(14) . .
Au8 Au4 Au5 147.03(15) 2_556 .
Au1 Au4 Au6 58.39(12) . .
Au20 Au4 Au6 149.19(15) . .
Au14 Au4 Au6 59.20(12) 2_556 .
Au17 Au4 Au6 91.32(13) . .
Au21 Au4 Au6 120.44(14) . .
Au22 Au4 Au6 147.91(14) . .
Au3 Au4 Au6 108.24(14) . .
Au8 Au4 Au6 88.16(12) 2_556 .
Au5 Au4 Au6 60.67(11) . .
Au1 Au4 Au7 58.09(11) . 2_556
Au20 Au4 Au7 147.98(15) . 2_556
Au14 Au4 Au7 89.72(13) 2_556 2_556
Au17 Au4 Au7 148.63(15) . 2_556
Au21 Au4 Au7 118.50(14) . 2_556
Au22 Au4 Au7 91.02(13) . 2_556
Au3 Au4 Au7 60.22(11) . 2_556
Au8 Au4 Au7 57.82(12) 2_556 2_556
Au5 Au4 Au7 107.92(14) . 2_556
Au6 Au4 Au7 59.22(10) . 2_556
Au1 Au4 Au2 58.15(12) . 2_556
Au20 Au4 Au2 58.10(11) . 2_556
Au14 Au4 Au2 150.04(15) 2_556 2_556
Au17 Au4 Au2 91.03(13) . 2_556
Au21 Au4 Au2 124.59(15) . 2_556
Au22 Au4 Au2 90.80(12) . 2_556
Au3 Au4 Au2 59.87(10) . 2_556
Au8 Au4 Au2 148.62(14) 2_556 2_556
Au5 Au4 Au2 60.49(10) . 2_556
Au6 Au4 Au2 108.53(14) . 2_556
Au7 Au4 Au2 107.58(14) 2_556 2_556
Au1 Au5 Au1C 116.59(15) . .
Au1 Au5 Au19 117.70(15) . .
Au1C Au5 Au19 116.51(15) . .
Au1 Au5 Au17 117.75(13) . .
Au1C Au5 Au17 63.30(12) . .
Au19 Au5 Au17 63.95(12) . .
Au1 Au5 Au18 176.56(17) . .
Au1C Au5 Au18 66.50(11) . .
Au19 Au5 Au18 60.65(11) . .
Au17 Au5 Au18 64.67(12) . .
Au1 Au5 Au12 118.19(15) . .
Au1C Au5 Au12 63.62(12) . .
Au19 Au5 Au12 112.98(13) . .
Au17 Au5 Au12 114.82(14) . .
Au18 Au5 Au12 61.32(11) . .
Au1 Au5 Au15 115.29(14) . .
Au1C Au5 Au15 118.23(14) . .
Au19 Au5 Au15 60.96(12) . .
Au17 Au5 Au15 115.83(14) . .
Au18 Au5 Au15 61.31(11) . .
Au12 Au5 Au15 63.74(11) . .
Au1 Au5 Au7 58.85(10) . .
Au1C Au5 Au7 90.23(13) . .
Au19 Au5 Au7 146.49(16) . .
Au17 Au5 Au7 149.44(15) . .
Au18 Au5 Au7 120.55(14) . .
Au12 Au5 Au7 59.34(11) . .
Au15 Au5 Au7 89.36(13) . .
Au1 Au5 Au4 58.39(9) . .
Au1C Au5 Au4 89.99(13) . .
Au19 Au5 Au4 91.85(13) . .
Au17 Au5 Au4 59.36(11) . .
Au18 Au5 Au4 123.98(16) . .
Au12 Au5 Au4 149.47(15) . .
Au15 Au5 Au4 146.78(15) . .
Au7 Au5 Au4 108.91(13) . .
Au1 Au5 Au2 58.20(12) . 2_556
Au1C Au5 Au2 149.11(16) . 2_556
Au19 Au5 Au2 59.50(11) . 2_556
Au17 Au5 Au2 91.23(13) . 2_556
Au18 Au5 Au2 120.10(14) . 2_556
Au12 Au5 Au2 147.25(16) . 2_556
Au15 Au5 Au2 87.69(12) . 2_556
Au7 Au5 Au2 107.66(14) . 2_556
Au4 Au5 Au2 60.74(10) . 2_556
Au1 Au5 Au6 58.28(12) . .
Au1C Au5 Au6 58.32(11) . .
Au19 Au5 Au6 150.54(16) . .
Au17 Au5 Au6 91.25(13) . .
Au18 Au5 Au6 124.78(14) . .
Au12 Au5 Au6 91.18(12) . .
Au15 Au5 Au6 148.50(16) . .
Au7 Au5 Au6 60.37(11) . .
Au4 Au5 Au6 60.47(11) . .
Au2 Au5 Au6 108.57(12) 2_556 .
Au1 Au5 Au3 57.70(10) . 2_556
Au1C Au5 Au3 148.72(16) . 2_556
Au19 Au5 Au3 89.37(13) . 2_556
Au17 Au5 Au3 147.98(15) . 2_556
Au18 Au5 Au3 118.90(14) . 2_556
Au12 Au5 Au3 91.06(13) . 2_556
Au15 Au5 Au3 57.59(11) . 2_556
Au7 Au5 Au3 59.85(11) . 2_556
Au4 Au5 Au3 107.35(13) . 2_556
Au2 Au5 Au3 58.60(11) 2_556 2_556
Au6 Au5 Au3 107.51(14) . 2_556
Au1 Au6 Au1C 115.62(13) . .
Au1 Au6 Au30 118.87(14) . .
Au1C Au6 Au30 115.17(13) . .
Au1 Au6 Au1B 176.49(16) . 2_556
Au1C Au6 Au1B 64.51(12) . 2_556
Au30 Au6 Au1B 63.20(11) . 2_556
Au1 Au6 Au14 115.77(13) . 2_556
Au1C Au6 Au14 63.20(12) . 2_556
Au30 Au6 Au14 116.10(13) . 2_556
Au1B Au6 Au14 60.95(12) 2_556 2_556
Au1 Au6 Au6 59.26(8) . 2_556
Au1C Au6 Au6 147.5(2) . 2_556
Au30 Au6 Au6 59.61(8) . 2_556
Au1B Au6 Au6 122.72(10) 2_556 2_556
Au14 Au6 Au6 149.31(19) 2_556 2_556
Au1 Au6 Au9 118.41(12) . 2_556
Au1C Au6 Au9 114.91(15) . 2_556
Au30 Au6 Au9 64.06(10) . 2_556
Au1B Au6 Au9 59.41(11) 2_556 2_556
Au14 Au6 Au9 62.41(12) 2_556 2_556
Au6 Au6 Au9 92.25(14) 2_556 2_556
Au1 Au6 Au11 117.07(14) . .
Au1C Au6 Au11 63.94(12) . .
Au30 Au6 Au11 61.73(9) . .
Au1B Au6 Au11 66.30(12) 2_556 .
Au14 Au6 Au11 116.55(14) 2_556 .
Au6 Au6 Au11 89.05(15) 2_556 .
Au9 Au6 Au11 115.32(14) 2_556 .
Au1 Au6 Au7 58.30(9) . 2_556
Au1C Au6 Au7 147.60(17) . 2_556
Au30 Au6 Au7 92.08(11) . 2_556
Au1B Au6 Au7 119.51(14) 2_556 2_556
Au14 Au6 Au7 89.85(13) 2_556 2_556
Au6 Au6 Au7 61.18(12) 2_556 2_556
Au9 Au6 Au7 60.13(11) 2_556 2_556
Au11 Au6 Au7 148.46(16) . 2_556
Au1 Au6 Au7 58.03(9) . .
Au1C Au6 Au7 89.01(13) . .
Au30 Au6 Au7 91.62(12) . .
Au1B Au6 Au7 125.31(15) 2_556 .
Au14 Au6 Au7 146.61(14) 2_556 .
Au6 Au6 Au7 60.42(13) 2_556 .
Au9 Au6 Au7 150.98(16) 2_556 .
Au11 Au6 Au7 59.05(11) . .
Au7 Au6 Au7 108.34(14) 2_556 .
Au1 Au6 Au4 57.61(9) . .
Au1C Au6 Au4 88.83(13) . .
Au30 Au6 Au4 150.58(13) . .
Au1B Au6 Au4 119.09(16) 2_556 .
Au14 Au6 Au4 58.15(11) 2_556 .
Au6 Au6 Au4 109.11(11) 2_556 .
Au9 Au6 Au4 91.14(13) 2_556 .
Au11 Au6 Au4 147.68(14) . .
Au7 Au6 Au4 60.46(11) 2_556 .
Au7 Au6 Au4 106.28(13) . .
Au1 Au6 Au5 57.62(9) . .
Au1C Au6 Au5 58.00(11) . .
Au30 Au6 Au5 148.06(15) . .
Au1B Au6 Au5 122.42(14) 2_556 .
Au14 Au6 Au5 89.58(13) 2_556 .
Au6 Au6 Au5 107.79(13) 2_556 .
Au9 Au6 Au5 147.76(16) 2_556 .
Au11 Au6 Au5 90.60(12) . .
Au7 Au6 Au5 107.47(13) 2_556 .
Au7 Au6 Au5 58.68(11) . .
Au4 Au6 Au5 58.86(10) . .
Au1 Au7 Au10 178.15(17) . .
Au1 Au7 Au8 117.69(13) . .
Au10 Au7 Au8 62.79(12) . .
Au1 Au7 Au13 117.19(14) . .
Au10 Au7 Au13 64.66(12) . .
Au8 Au7 Au13 62.60(12) . .
Au1 Au7 Au12 118.58(14) . .
Au10 Au7 Au12 62.06(12) . .
Au8 Au7 Au12 114.79(15) . .
Au13 Au7 Au12 64.23(12) . .
Au1 Au7 Au11 118.27(15) . .
Au10 Au7 Au11 60.23(12) . .
Au8 Au7 Au11 112.20(15) . .
Au13 Au7 Au11 116.75(14) . .
Au12 Au7 Au11 64.21(11) . .
Au1 Au7 Au5 58.54(9) . .
Au10 Au7 Au5 122.06(14) . .
Au8 Au7 Au5 150.06(15) . .
Au13 Au7 Au5 91.71(13) . .
Au12 Au7 Au5 60.03(11) . .
Au11 Au7 Au5 92.47(14) . .
Au1 Au7 Au9 118.15(14) . .
Au10 Au7 Au9 60.33(11) . .
Au8 Au7 Au9 61.05(12) . .
Au13 Au7 Au9 113.64(15) . .
Au12 Au7 Au9 113.74(14) . .
Au11 Au7 Au9 60.62(12) . .
Au5 Au7 Au9 148.83(16) . .
Au1 Au7 Au6 58.65(11) . 2_556
Au10 Au7 Au6 119.79(14) . 2_556
Au8 Au7 Au6 90.09(13) . 2_556
Au13 Au7 Au6 147.73(17) . 2_556
Au12 Au7 Au6 147.91(17) . 2_556
Au11 Au7 Au6 88.37(12) . 2_556
Au5 Au7 Au6 107.99(14) . 2_556
Au9 Au7 Au6 59.51(11) . 2_556
Au1 Au7 Au3 58.25(11) . 2_556
Au10 Au7 Au3 123.59(14) . 2_556
Au8 Au7 Au3 90.47(14) . 2_556
Au13 Au7 Au3 58.93(11) . 2_556
Au12 Au7 Au3 92.55(12) . 2_556
Au11 Au7 Au3 152.38(16) . 2_556
Au5 Au7 Au3 61.67(11) . 2_556
Au9 Au7 Au3 146.94(17) . 2_556
Au6 Au7 Au3 107.92(13) 2_556 2_556
Au1 Au7 Au6 58.39(11) . .
Au10 Au7 Au6 120.12(14) . .
Au8 Au7 Au6 146.28(15) . .
Au13 Au7 Au6 151.08(16) . .
Au12 Au7 Au6 91.94(14) . .
Au11 Au7 Au6 59.89(11) . .
Au5 Au7 Au6 60.95(11) . .
Au9 Au7 Au6 90.23(13) . .
Au6 Au7 Au6 58.40(13) 2_556 .
Au3 Au7 Au6 109.38(14) 2_556 .
Au1 Au7 Au4 57.67(9) . 2_556
Au10 Au7 Au4 122.81(16) . 2_556
Au8 Au7 Au4 60.02(11) . 2_556
Au13 Au7 Au4 89.73(13) . 2_556
Au12 Au7 Au4 149.37(15) . 2_556
Au11 Au7 Au4 146.32(14) . 2_556
Au5 Au7 Au4 108.01(13) . 2_556
Au9 Au7 Au4 90.69(13) . 2_556
Au6 Au7 Au4 60.32(10) 2_556 2_556
Au3 Au7 Au4 58.74(10) 2_556 2_556
Au6 Au7 Au4 106.80(13) . 2_556
Au1E Au8 Au59 99.48(16) 2_556 .
Au1E Au8 Au7 140.80(16) 2_556 .
Au59 Au8 Au7 119.66(16) . .
Au1E Au8 Au4 105.18(14) 2_556 2_556
Au59 Au8 Au4 114.55(14) . 2_556
Au7 Au8 Au4 62.16(12) . 2_556
Au1E Au8 Au21 59.52(12) 2_556 2_556
Au59 Au8 Au21 86.30(14) . 2_556
Au7 Au8 Au21 121.15(15) . 2_556
Au4 Au8 Au21 59.00(12) 2_556 2_556
Au1E Au8 Au9 157.24(17) 2_556 .
Au59 Au8 Au9 59.03(12) . .
Au7 Au8 Au9 60.88(12) . .
Au4 Au8 Au9 91.80(14) 2_556 .
Au21 Au8 Au9 120.98(14) 2_556 .
Au1E Au8 Au14 115.09(16) 2_556 .
Au59 Au8 Au14 56.50(11) . .
Au7 Au8 Au14 90.36(14) . .
Au4 Au8 Au14 58.09(11) 2_556 .
Au21 Au8 Au14 59.65(11) 2_556 .
Au9 Au8 Au14 61.39(11) . .
Au1E Au8 Au36 63.05(12) 2_556 .
Au59 Au8 Au36 102.11(15) . .
Au7 Au8 Au36 103.54(14) . .
Au4 Au8 Au36 143.12(15) 2_556 .
Au21 Au8 Au36 122.56(16) 2_556 .
Au9 Au8 Au36 111.23(14) . .
Au14 Au8 Au36 158.54(16) . .
Au1E Au8 Au10 120.81(15) 2_556 .
Au59 Au8 Au10 93.96(14) . .
Au7 Au8 Au10 58.37(12) . .
Au4 Au8 Au10 120.52(17) 2_556 .
Au21 Au8 Au10 179.52(19) 2_556 .
Au9 Au8 Au10 58.88(11) . .
Au14 Au8 Au10 120.19(15) . .
Au36 Au8 Au10 57.78(12) . .
Au1E Au8 Au13 85.43(13) 2_556 .
Au59 Au8 Au13 153.39(16) . .
Au7 Au8 Au13 58.86(12) . .
Au4 Au8 Au13 88.85(13) 2_556 .
Au21 Au8 Au13 117.99(14) 2_556 .
Au9 Au8 Au13 110.40(16) . .
Au14 Au8 Au13 143.89(17) . .
Au36 Au8 Au13 56.74(11) . .
Au10 Au8 Au13 61.83(11) . .
Au1E Au8 Au22 55.77(12) 2_556 2_556
Au59 Au8 Au22 143.13(17) . 2_556
Au7 Au8 Au22 89.86(13) . 2_556
Au4 Au8 Au22 57.71(10) 2_556 2_556
Au21 Au8 Au22 58.20(11) 2_556 2_556
Au9 Au8 Au22 146.29(16) . 2_556
Au14 Au8 Au22 105.97(13) . 2_556
Au36 Au8 Au22 90.54(12) . 2_556
Au10 Au8 Au22 121.61(14) . 2_556
Au13 Au8 Au22 59.79(11) . 2_556
Au59 Au9 Au43 103.08(15) . .
Au59 Au9 Au1B 86.49(14) . .
Au43 Au9 Au1B 121.03(15) . .
Au59 Au9 Au10 95.07(15) . .
Au43 Au9 Au10 60.28(11) . .
Au1B Au9 Au10 177.69(18) . .
Au59 Au9 Au6 113.84(15) . 2_556
Au43 Au9 Au6 142.77(18) . 2_556
Au1B Au9 Au6 59.26(11) . 2_556
Au10 Au9 Au6 118.48(14) . 2_556
Au59 Au9 Au7 116.50(16) . .
Au43 Au9 Au7 107.52(14) . .
Au1B Au9 Au7 119.59(15) . .
Au10 Au9 Au7 58.17(11) . .
Au6 Au9 Au7 60.36(11) 2_556 .
Au59 Au9 Au8 58.65(12) . .
Au43 Au9 Au8 115.43(14) . .
Au1B Au9 Au8 118.72(15) . .
Au10 Au9 Au8 60.97(11) . .
Au6 Au9 Au8 88.87(13) 2_556 .
Au7 Au9 Au8 58.08(12) . .
Au59 Au9 Au11 152.79(16) . .
Au43 Au9 Au11 58.51(12) . .
Au1B Au9 Au11 119.68(16) . .
Au10 Au9 Au11 59.02(12) . .
Au6 Au9 Au11 88.03(14) 2_556 .
Au7 Au9 Au11 59.17(11) . .
Au8 Au9 Au11 108.49(14) . .
Au59 Au9 Au1A 102.84(15) . .
Au43 Au9 Au1A 63.48(12) . .
Au1B Au9 Au1A 57.69(11) . .
Au10 Au9 Au1A 123.43(15) . .
Au6 Au9 Au1A 102.24(14) 2_556 .
Au7 Au9 Au1A 140.57(18) . .
Au8 Au9 Au1A 161.33(18) . .
Au11 Au9 Au1A 87.09(14) . .
Au59 Au9 Au14 55.70(12) . .
Au43 Au9 Au14 158.46(18) . .
Au1B Au9 Au14 59.40(11) . .
Au10 Au9 Au14 120.21(15) . .
Au6 Au9 Au14 58.14(11) 2_556 .
Au7 Au9 Au14 87.59(13) . .
Au8 Au9 Au14 59.32(11) . .
Au11 Au9 Au14 142.31(15) . .
Au1A Au9 Au14 114.11(14) . .
Au59 Au9 Au30 146.31(14) . .
Au43 Au9 Au30 89.59(14) . .
Au1B Au9 Au30 60.55(10) . .
Au10 Au9 Au30 118.09(14) . .
Au6 Au9 Au30 56.87(11) 2_556 .
Au7 Au9 Au30 88.10(14) . .
Au8 Au9 Au30 141.91(16) . .
Au11 Au9 Au30 59.13(10) . .
Au1A Au9 Au30 55.10(13) . .
Au14 Au9 Au30 106.55(12) . .
Au7 Au10 Au36 106.22(15) . .
Au7 Au10 Au42 178.6(2) . .
Au36 Au10 Au42 74.83(14) . .
Au7 Au10 Au11 61.03(12) . .
Au36 Au10 Au11 167.21(16) . .
Au42 Au10 Au11 117.90(16) . .
Au7 Au10 Au43 109.29(15) . .
Au36 Au10 Au43 131.32(17) . .
Au42 Au10 Au43 70.36(13) . .
Au11 Au10 Au43 58.90(12) . .
Au7 Au10 Au9 61.50(11) . .
Au36 Au10 Au9 115.00(16) . .
Au42 Au10 Au9 119.01(15) . .
Au11 Au10 Au9 61.27(12) . .
Au43 Au10 Au9 59.16(11) . .
Au7 Au10 Au12 59.59(12) . .
Au36 Au10 Au12 110.14(14) . .
Au42 Au10 Au12 119.24(16) . .
Au11 Au10 Au12 63.62(12) . .
Au43 Au10 Au12 116.18(17) . .
Au9 Au10 Au12 112.65(15) . .
Au7 Au10 Au8 58.83(12) . .
Au36 Au10 Au8 60.72(12) . .
Au42 Au10 Au8 122.56(18) . .
Au11 Au10 Au8 109.62(14) . .
Au43 Au10 Au8 113.69(14) . .
Au9 Au10 Au8 60.15(11) . .
Au12 Au10 Au8 109.45(14) . .
Au7 Au10 Au61 105.96(16) . .
Au36 Au10 Au61 128.25(15) . .
Au42 Au10 Au61 72.64(14) . .
Au11 Au10 Au61 59.24(12) . .
Au43 Au10 Au61 70.94(13) . .
Au9 Au10 Au61 115.75(16) . .
Au12 Au10 Au61 57.16(12) . .
Au8 Au10 Au61 164.73(17) . .
Au7 Au10 Au13 58.05(11) . .
Au36 Au10 Au13 56.72(12) . .
Au42 Au10 Au13 122.36(15) . .
Au11 Au10 Au13 111.76(15) . .
Au43 Au10 Au13 167.13(16) . .
Au9 Au10 Au13 109.23(13) . .
Au12 Au10 Au13 61.15(11) . .
Au8 Au10 Au13 59.15(11) . .
Au61 Au10 Au13 113.15(15) . .
Au7 Au10 Au38 102.70(14) . .
Au36 Au10 Au38 58.76(12) . .
Au42 Au10 Au38 77.01(13) . .
Au11 Au10 Au38 120.56(16) . .
Au43 Au10 Au38 138.45(15) . .
Au9 Au10 Au38 162.04(15) . .
Au12 Au10 Au38 60.00(12) . .
Au8 Au10 Au38 105.27(14) . .
Au61 Au10 Au38 75.33(13) . .
Au13 Au10 Au38 52.85(10) . .
Au40 Au11 Au52 65.66(13) 2_556 2_556
Au40 Au11 Au43 62.83(13) 2_556 .
Au52 Au11 Au43 101.82(15) 2_556 .
Au40 Au11 Au10 123.58(17) 2_556 .
Au52 Au11 Au10 125.09(15) 2_556 .
Au43 Au11 Au10 60.77(13) . .
Au40 Au11 Au61 100.02(14) 2_556 .
Au52 Au11 Au61 63.13(13) 2_556 .
Au43 Au11 Au61 72.86(13) . .
Au10 Au11 Au61 61.97(12) . .
Au40 Au11 Au7 148.56(16) 2_556 .
Au52 Au11 Au7 142.69(16) 2_556 .
Au43 Au11 Au7 108.95(16) . .
Au10 Au11 Au7 58.74(12) . .
Au61 Au11 Au7 106.30(14) . .
Au40 Au11 Au6 107.43(15) 2_556 .
Au52 Au11 Au6 102.66(16) 2_556 .
Au43 Au11 Au6 146.03(16) . .
Au10 Au11 Au6 119.80(15) . .
Au61 Au11 Au6 140.04(16) . .
Au7 Au11 Au6 61.06(11) . .
Au40 Au11 Au9 92.73(14) 2_556 .
Au52 Au11 Au9 157.09(16) 2_556 .
Au43 Au11 Au9 59.23(12) . .
Au10 Au11 Au9 59.70(12) . .
Au61 Au11 Au9 116.80(17) . .
Au7 Au11 Au9 60.20(11) . .
Au6 Au11 Au9 90.66(13) . .
Au40 Au11 Au30 60.96(12) 2_556 .
Au52 Au11 Au30 109.36(15) 2_556 .
Au43 Au11 Au30 91.91(13) . .
Au10 Au11 Au30 121.93(14) . .
Au61 Au11 Au30 160.12(16) . .
Au7 Au11 Au30 90.49(13) . .
Au6 Au11 Au30 57.77(11) . .
Au9 Au11 Au30 62.29(9) . .
Au40 Au11 Au1C 112.84(17) 2_556 .
Au52 Au11 Au1C 58.76(12) 2_556 .
Au43 Au11 Au1C 157.06(16) . .
Au10 Au11 Au1C 118.10(14) . .
Au61 Au11 Au1C 86.47(14) . .
Au7 Au11 Au1C 85.99(13) . .
Au6 Au11 Au1C 56.44(11) . .
Au9 Au11 Au1C 142.44(15) . .
Au30 Au11 Au1C 105.64(13) . .
Au40 Au11 Au12 153.82(16) 2_556 .
Au52 Au11 Au12 91.18(14) 2_556 .
Au43 Au11 Au12 113.92(15) . .
Au10 Au11 Au12 59.20(12) . .
Au61 Au11 Au12 56.57(11) . .
Au7 Au11 Au12 57.43(11) . .
Au6 Au11 Au12 88.76(12) . .
Au9 Au11 Au12 107.86(15) . .
Au30 Au11 Au12 143.27(16) . .
Au1C Au11 Au12 58.97(11) . .
Au40 Au11 Au1B 61.09(13) 2_556 2_556
Au52 Au11 Au1B 56.92(12) 2_556 2_556
Au43 Au11 Au1B 123.83(15) . 2_556
Au10 Au11 Au1B 175.17(15) . 2_556
Au61 Au11 Au1B 119.73(16) . 2_556
Au7 Au11 Au1B 116.78(14) . 2_556
Au6 Au11 Au1B 55.75(11) . 2_556
Au9 Au11 Au1B 120.49(14) . 2_556
Au30 Au11 Au1B 58.26(9) . 2_556
Au1C Au11 Au1B 58.43(11) . 2_556
Au12 Au11 Au1B 117.39(15) . 2_556
Au16 Au12 Au61 102.48(14) . .
Au16 Au12 Au7 139.76(16) . .
Au61 Au12 Au7 108.82(14) . .
Au16 Au12 Au48 78.95(14) . .
Au61 Au12 Au48 59.51(13) . .
Au7 Au12 Au48 139.18(16) . .
Au16 Au12 Au5 106.28(14) . .
Au61 Au12 Au5 142.62(16) . .
Au7 Au12 Au5 60.63(11) . .
Au48 Au12 Au5 103.30(16) . .
Au16 Au12 Au18 59.63(12) . .
Au61 Au12 Au18 120.60(16) . .
Au7 Au12 Au18 119.52(15) . .
Au48 Au12 Au18 61.46(12) . .
Au5 Au12 Au18 59.00(11) . .
Au16 Au12 Au10 120.80(16) . .
Au61 Au12 Au10 61.93(12) . .
Au7 Au12 Au10 58.35(11) . .
Au48 Au12 Au10 121.01(15) . .
Au5 Au12 Au10 118.94(14) . .
Au18 Au12 Au10 177.45(16) . .
Au16 Au12 Au38 59.11(12) . .
Au61 Au12 Au38 78.27(14) . .
Au7 Au12 Au38 103.10(15) . .
Au48 Au12 Au38 111.14(14) . .
Au5 Au12 Au38 137.58(15) . .
Au18 Au12 Au38 118.44(14) . .
Au10 Au12 Au38 61.78(12) . .
Au16 Au12 Au1C 118.83(16) . .
Au61 Au12 Au1C 88.32(14) . .
Au7 Au12 Au1C 87.21(13) . .
Au48 Au12 Au1C 55.49(12) . .
Au5 Au12 Au1C 56.97(11) . .
Au18 Au12 Au1C 63.23(12) . .
Au10 Au12 Au1C 117.29(14) . .
Au38 Au12 Au1C 165.12(15) . .
Au16 Au12 Au13 85.79(14) . .
Au61 Au12 Au13 117.38(16) . .
Au7 Au12 Au13 57.67(11) . .
Au48 Au12 Au13 162.88(16) . .
Au5 Au12 Au13 88.33(13) . .
Au18 Au12 Au13 116.79(14) . .
Au10 Au12 Au13 61.09(12) . .
Au38 Au12 Au13 53.32(11) . .
Au1C Au12 Au13 140.81(14) . .
Au16 Au12 Au15 57.08(11) . .
Au61 Au12 Au15 158.08(16) . .
Au7 Au12 Au15 87.06(12) . .
Au48 Au12 Au15 117.64(15) . .
Au5 Au12 Au15 58.34(10) . .
Au18 Au12 Au15 58.76(11) . .
Au10 Au12 Au15 119.09(16) . .
Au38 Au12 Au15 83.55(13) . .
Au1C Au12 Au15 107.97(14) . .
Au13 Au12 Au15 58.04(11) . .
Au16 Au12 Au11 160.43(15) . .
Au61 Au12 Au11 58.56(11) . .
Au7 Au12 Au11 58.36(11) . .
Au48 Au12 Au11 86.26(14) . .
Au5 Au12 Au11 89.45(12) . .
Au18 Au12 Au11 123.40(16) . .
Au10 Au12 Au11 57.18(12) . .
Au38 Au12 Au11 116.18(15) . .
Au1C Au12 Au11 60.16(11) . .
Au13 Au12 Au11 106.65(14) . .
Au15 Au12 Au11 142.39(14) . .
Au38 Au13 Au37 90.06(15) . 2_556
Au38 Au13 Au36 63.38(13) . .
Au37 Au13 Au36 61.50(13) 2_556 .
Au38 Au13 Au33 61.28(12) . .
Au37 Au13 Au33 62.93(13) 2_556 .
Au36 Au13 Au33 97.66(14) . .
Au38 Au13 Au7 111.21(15) . .
Au37 Au13 Au7 148.67(17) 2_556 .
Au36 Au13 Au7 106.79(14) . .
Au33 Au13 Au7 147.38(18) . .
Au38 Au13 Au3 147.27(18) . 2_556
Au37 Au13 Au3 111.32(15) 2_556 2_556
Au36 Au13 Au3 148.52(16) . 2_556
Au33 Au13 Au3 105.72(14) . 2_556
Au7 Au13 Au3 62.16(11) . 2_556
Au38 Au13 Au15 90.56(14) . .
Au37 Au13 Au15 114.17(15) 2_556 .
Au36 Au13 Au15 152.79(15) . .
Au33 Au13 Au15 60.50(12) . .
Au7 Au13 Au15 89.22(14) . .
Au3 Au13 Au15 58.54(11) 2_556 .
Au38 Au13 Au8 114.52(15) . .
Au37 Au13 Au8 92.20(15) 2_556 .
Au36 Au13 Au8 61.16(12) . .
Au33 Au13 Au8 153.93(18) . .
Au7 Au13 Au8 58.54(12) . .
Au3 Au13 Au8 89.99(12) 2_556 .
Au15 Au13 Au8 144.03(15) . .
Au38 Au13 Au22 151.90(18) . 2_556
Au37 Au13 Au22 63.09(12) 2_556 2_556
Au36 Au13 Au22 94.51(15) . 2_556
Au33 Au13 Au22 108.55(14) . 2_556
Au7 Au13 Au22 90.98(13) . 2_556
Au3 Au13 Au22 58.39(11) 2_556 2_556
Au15 Au13 Au22 107.34(13) . 2_556
Au8 Au13 Au22 61.98(11) . 2_556
Au38 Au13 Au10 63.67(12) . .
Au37 Au13 Au10 119.64(16) 2_556 .
Au36 Au13 Au10 58.14(12) . .
Au33 Au13 Au10 124.91(14) . .
Au7 Au13 Au10 57.29(11) . .
Au3 Au13 Au10 119.46(14) 2_556 .
Au15 Au13 Au10 118.96(15) . .
Au8 Au13 Au10 59.02(11) . .
Au22 Au13 Au10 120.98(14) 2_556 .
Au38 Au13 Au12 62.41(13) . .
Au37 Au13 Au12 151.13(15) 2_556 .
Au36 Au13 Au12 108.43(14) . .
Au33 Au13 Au12 94.10(14) . .
Au7 Au13 Au12 58.11(11) . .
Au3 Au13 Au12 90.85(14) 2_556 .
Au15 Au13 Au12 61.24(11) . .
Au8 Au13 Au12 106.57(14) . .
Au22 Au13 Au12 145.34(15) 2_556 .
Au10 Au13 Au12 57.76(11) . .
Au38 Au13 Au25 119.04(14) . 2_556
Au37 Au13 Au25 63.39(12) 2_556 2_556
Au36 Au13 Au25 124.85(16) . 2_556
Au33 Au13 Au25 57.76(11) . 2_556
Au7 Au13 Au25 119.11(14) . 2_556
Au3 Au13 Au25 56.95(11) 2_556 2_556
Au15 Au13 Au25 59.54(11) . 2_556
Au8 Au13 Au25 119.92(14) . 2_556
Au22 Au13 Au25 57.99(10) 2_556 2_556
Au10 Au13 Au25 176.40(16) . 2_556
Au12 Au13 Au25 120.76(15) . 2_556
Au59 Au14 Au39 98.53(15) . .
Au59 Au14 Au4 120.33(15) . 2_556
Au39 Au14 Au4 140.78(16) . 2_556
Au59 Au14 Au6 118.72(16) . 2_556
Au39 Au14 Au6 104.86(15) . 2_556
Au4 Au14 Au6 62.65(12) 2_556 2_556
Au59 Au14 Au1B 87.68(14) . .
Au39 Au14 Au1B 60.35(12) . .
Au4 Au14 Au1B 121.84(17) 2_556 .
Au6 Au14 Au1B 59.19(12) 2_556 .
Au59 Au14 Au21 88.36(15) . 2_556
Au39 Au14 Au21 121.01(16) . 2_556
Au4 Au14 Au21 59.94(12) 2_556 2_556
Au6 Au14 Au21 122.51(15) 2_556 2_556
Au1B Au14 Au21 175.99(16) . 2_556
Au59 Au14 Au8 59.81(12) . .
Au39 Au14 Au8 158.14(17) . .
Au4 Au14 Au8 60.57(11) 2_556 .
Au6 Au14 Au8 89.63(13) 2_556 .
Au1B Au14 Au8 117.18(15) . .
Au21 Au14 Au8 59.99(11) 2_556 .
Au59 Au14 Au1C 147.18(16) . 2_556
Au39 Au14 Au1C 56.94(12) . 2_556
Au4 Au14 Au1C 88.24(13) 2_556 2_556
Au6 Au14 Au1C 57.64(11) 2_556 2_556
Au1B Au14 Au1C 61.93(12) . 2_556
Au21 Au14 Au1C 122.08(14) 2_556 2_556
Au8 Au14 Au1C 143.67(17) . 2_556
Au59 Au14 Au45 99.28(16) . 2_556
Au39 Au14 Au45 63.42(12) . 2_556
Au4 Au14 Au45 102.24(14) 2_556 2_556
Au6 Au14 Au45 141.85(15) 2_556 2_556
Au1B Au14 Au45 123.75(15) . 2_556
Au21 Au14 Au45 57.65(11) 2_556 2_556
Au8 Au14 Au45 114.16(15) . 2_556
Au1C Au14 Au45 88.89(13) 2_556 2_556
Au59 Au14 Au9 59.28(13) . .
Au39 Au14 Au9 114.13(14) . .
Au4 Au14 Au9 92.00(13) 2_556 .
Au6 Au14 Au9 59.45(11) 2_556 .
Au1B Au14 Au9 57.89(11) . .
Au21 Au14 Au9 119.23(14) 2_556 .
Au8 Au14 Au9 59.29(11) . .
Au1C Au14 Au9 107.88(15) 2_556 .
Au45 Au14 Au9 158.42(17) 2_556 .
Au59 Au14 Au17 147.79(18) . 2_556
Au39 Au14 Au17 86.23(13) . 2_556
Au4 Au14 Au17 58.44(11) 2_556 2_556
Au6 Au14 Au17 90.20(14) 2_556 2_556
Au1B Au14 Au17 121.40(15) . 2_556
Au21 Au14 Au17 62.60(12) 2_556 2_556
Au8 Au14 Au17 110.41(14) . 2_556
Au1C Au14 Au17 59.49(11) 2_556 2_556
Au45 Au14 Au17 54.44(11) 2_556 2_556
Au9 Au14 Au17 146.18(17) . 2_556
Au64 Au15 Au16 96.33(14) . .
Au64 Au15 Au3 120.80(15) . 2_556
Au16 Au15 Au3 142.73(16) . 2_556
Au64 Au15 Au5 115.78(16) . .
Au16 Au15 Au5 105.60(14) . .
Au3 Au15 Au5 62.95(11) 2_556 .
Au64 Au15 Au19 57.41(12) . .
Au16 Au15 Au19 113.67(16) . .
Au3 Au15 Au19 91.06(13) 2_556 .
Au5 Au15 Au19 58.46(11) . .
Au64 Au15 Au33 99.15(14) . .
Au16 Au15 Au33 64.16(13) . .
Au3 Au15 Au33 103.63(15) 2_556 .
Au5 Au15 Au33 144.81(15) . .
Au19 Au15 Au33 156.53(15) . .
Au64 Au15 Au24 59.72(12) . 2_556
Au16 Au15 Au24 155.08(15) . 2_556
Au3 Au15 Au24 61.20(11) 2_556 2_556
Au5 Au15 Au24 92.25(13) . 2_556
Au19 Au15 Au24 61.23(11) . 2_556
Au33 Au15 Au24 109.99(15) . 2_556
Au64 Au15 Au18 85.72(14) . .
Au16 Au15 Au18 59.42(12) . .
Au3 Au15 Au18 121.74(15) 2_556 .
Au5 Au15 Au18 58.79(11) . .
Au19 Au15 Au18 58.97(12) . .
Au33 Au15 Au18 123.56(15) . .
Au24 Au15 Au18 120.13(15) 2_556 .
Au64 Au15 Au13 151.94(17) . .
Au16 Au15 Au13 87.18(14) . .
Au3 Au15 Au13 58.91(11) 2_556 .
Au5 Au15 Au13 89.70(13) . .
Au19 Au15 Au13 144.93(15) . .
Au33 Au15 Au13 57.47(11) . .
Au24 Au15 Au13 110.59(15) 2_556 .
Au18 Au15 Au13 119.28(14) . .
Au64 Au15 Au25 93.52(14) . 2_556
Au16 Au15 Au25 121.76(16) . 2_556
Au3 Au15 Au25 57.81(11) 2_556 2_556
Au5 Au15 Au25 120.74(14) . 2_556
Au19 Au15 Au25 119.72(14) . 2_556
Au33 Au15 Au25 57.61(12) . 2_556
Au24 Au15 Au25 58.56(11) 2_556 2_556
Au18 Au15 Au25 178.69(17) . 2_556
Au13 Au15 Au25 61.71(12) . 2_556
Au64 Au15 Au12 142.26(17) . .
Au16 Au15 Au12 56.69(11) . .
Au3 Au15 Au12 90.76(12) 2_556 .
Au5 Au15 Au12 57.92(10) . .
Au19 Au15 Au12 106.24(14) . .
Au33 Au15 Au12 91.97(13) . .
Au24 Au15 Au12 147.23(14) 2_556 .
Au18 Au15 Au12 58.56(11) . .
Au13 Au15 Au12 60.72(11) . .
Au25 Au15 Au12 122.41(15) 2_556 .
S6 Au16 Au12 163.0(8) . .
S6 Au16 Au15 108.6(7) . .
Au12 Au16 Au15 66.23(12) . .
S6 Au16 Au18 100.4(8) . .
Au12 Au16 Au18 62.70(12) . .
Au15 Au16 Au18 62.70(12) . .
S6 Au16 Au38 133.0(8) . .
Au12 Au16 Au38 63.96(13) . .
Au15 Au16 Au38 90.77(15) . .
Au18 Au16 Au38 126.32(15) . .
S6 Au16 Au66 100.1(7) . .
Au12 Au16 Au66 85.32(13) . .
Au15 Au16 Au66 151.15(16) . .
Au18 Au16 Au66 109.38(17) . .
Au38 Au16 Au66 71.48(15) . .
S6 Au16 Au33 96.0(9) . .
Au12 Au16 Au33 94.83(14) . .
Au15 Au16 Au33 59.71(12) . .
Au18 Au16 Au33 122.38(15) . .
Au38 Au16 Au33 57.07(13) . .
Au66 Au16 Au33 121.45(18) . .
Au49 Au17 Au45 93.78(16) . .
Au49 Au17 Au51 63.64(13) . .
Au45 Au17 Au51 63.41(13) . .
Au49 Au17 Au35 63.51(13) . .
Au45 Au17 Au35 63.72(14) . .
Au51 Au17 Au35 98.72(16) . .
Au49 Au17 Au5 109.41(15) . .
Au45 Au17 Au5 148.01(16) . .
Au51 Au17 Au5 106.95(16) . .
Au35 Au17 Au5 146.52(16) . .
Au49 Au17 Au4 149.62(16) . .
Au45 Au17 Au4 107.90(15) . .
Au51 Au17 Au4 145.36(16) . .
Au35 Au17 Au4 106.96(15) . .
Au5 Au17 Au4 61.38(12) . .
Au49 Au17 Au1C 112.17(14) . .
Au45 Au17 Au1C 93.75(14) . .
Au51 Au17 Au1C 60.81(12) . .
Au35 Au17 Au1C 155.68(17) . .
Au5 Au17 Au1C 57.60(11) . .
Au4 Au17 Au1C 87.94(13) . .
Au49 Au17 Au20 94.76(14) . .
Au45 Au17 Au20 112.34(16) . .
Au51 Au17 Au20 156.60(17) . .
Au35 Au17 Au20 61.45(12) . .
Au5 Au17 Au20 88.05(13) . .
Au4 Au17 Au20 57.71(11) . .
Au1C Au17 Au20 141.29(16) . .
Au49 Au17 Au14 152.16(17) . 2_556
Au45 Au17 Au14 62.19(12) . 2_556
Au51 Au17 Au14 91.51(13) . 2_556
Au35 Au17 Au14 111.84(16) . 2_556
Au5 Au17 Au14 88.96(13) . 2_556
Au4 Au17 Au14 57.68(11) . 2_556
Au1C Au17 Au14 59.72(11) . 2_556
Au20 Au17 Au14 106.95(13) . 2_556
Au49 Au17 Au19 63.67(12) . .
Au45 Au17 Au19 153.84(17) . .
Au51 Au17 Au19 112.42(15) . .
Au35 Au17 Au19 92.93(14) . .
Au5 Au17 Au19 57.70(11) . .
Au4 Au17 Au19 89.42(13) . .
Au1C Au17 Au19 106.63(15) . .
Au20 Au17 Au19 60.24(11) . .
Au14 Au17 Au19 142.80(16) 2_556 .
Au49 Au17 Au18 58.73(12) . .
Au45 Au17 Au18 124.48(15) . .
Au51 Au17 Au18 61.18(12) . .
Au35 Au17 Au18 121.89(15) . .
Au5 Au17 Au18 57.81(11) . .
Au4 Au17 Au18 119.14(16) . .
Au1C Au17 Au18 62.09(11) . .
Au20 Au17 Au18 116.80(14) . .
Au14 Au17 Au18 121.77(15) 2_556 .
Au19 Au17 Au18 56.57(11) . .
Au49 Au17 Au21 123.85(17) . .
Au45 Au17 Au21 58.09(12) . .
Au51 Au17 Au21 121.22(16) . .
Au35 Au17 Au21 60.49(12) . .
Au5 Au17 Au21 119.02(14) . .
Au4 Au17 Au21 57.69(11) . .
Au1C Au17 Au21 116.76(14) . .
Au20 Au17 Au21 61.98(11) . .
Au14 Au17 Au21 57.06(11) 2_556 .
Au19 Au17 Au21 122.20(14) . .
Au18 Au17 Au21 176.83(16) . .
Au16 Au18 Au49 139.73(16) . .
Au16 Au18 Au5 105.28(15) . .
Au49 Au18 Au5 105.73(14) . .
Au16 Au18 Au19 113.21(16) . .
Au49 Au18 Au19 64.03(12) . .
Au5 Au18 Au19 59.17(11) . .
Au16 Au18 Au12 57.67(12) . .
Au49 Au18 Au12 162.44(16) . .
Au5 Au18 Au12 59.68(11) . .
Au19 Au18 Au12 110.36(15) . .
Au16 Au18 Au15 57.88(12) . .
Au49 Au18 Au15 120.63(15) . .
Au5 Au18 Au15 59.91(11) . .
Au19 Au18 Au15 60.00(12) . .
Au12 Au18 Au15 62.69(12) . .
Au16 Au18 Au48 76.44(14) . .
Au49 Au18 Au48 121.07(17) . .
Au5 Au18 Au48 101.42(14) . .
Au19 Au18 Au48 159.51(16) . .
Au12 Au18 Au48 58.20(12) . .
Au15 Au18 Au48 118.28(16) . .
Au16 Au18 Au69 72.77(14) . .
Au49 Au18 Au69 66.98(13) . .
Au5 Au18 Au69 143.05(16) . .
Au19 Au18 Au69 87.05(13) . .
Au12 Au18 Au69 130.44(17) . .
Au15 Au18 Au69 91.60(14) . .
Au48 Au18 Au69 113.38(15) . .
Au16 Au18 Au51 136.48(16) . .
Au49 Au18 Au51 59.41(13) . .
Au5 Au18 Au51 100.99(14) . .
Au19 Au18 Au51 109.96(15) . .
Au12 Au18 Au51 111.22(15) . .
Au15 Au18 Au51 160.78(15) . .
Au48 Au18 Au51 64.67(13) . .
Au69 Au18 Au51 104.71(16) . .
Au16 Au18 Au17 162.76(16) . .
Au49 Au18 Au17 54.84(11) . .
Au5 Au18 Au17 57.52(11) . .
Au19 Au18 Au17 60.91(11) . .
Au12 Au18 Au17 107.63(14) . .
Au15 Au18 Au17 108.72(14) . .
Au48 Au18 Au17 104.33(14) . .
Au69 Au18 Au17 121.02(16) . .
Au51 Au18 Au17 54.11(11) . .
Au16 Au18 Au1C 113.54(15) . .
Au49 Au18 Au1C 104.97(15) . .
Au5 Au18 Au1C 55.90(10) . .
Au19 Au18 Au1C 106.48(13) . .
Au12 Au18 Au1C 59.48(12) . .
Au15 Au18 Au1C 108.10(14) . .
Au48 Au18 Au1C 53.44(11) . .
Au69 Au18 Au1C 159.78(17) . .
Au51 Au18 Au1C 56.93(11) . .
Au17 Au18 Au1C 57.59(11) . .
Au64 Au19 Au46 100.01(15) . .
Au64 Au19 Au5 119.73(16) . .
Au46 Au19 Au5 139.75(16) . .
Au64 Au19 Au18 87.92(14) . .
Au46 Au19 Au18 119.66(16) . .
Au5 Au19 Au18 60.18(11) . .
Au64 Au19 Au2 119.00(16) . 2_556
Au46 Au19 Au2 105.07(14) . 2_556
Au5 Au19 Au2 62.53(11) . 2_556
Au18 Au19 Au2 122.66(15) . 2_556
Au64 Au19 Au34 89.17(14) . .
Au46 Au19 Au34 60.68(12) . .
Au5 Au19 Au34 121.70(15) . .
Au18 Au19 Au34 177.08(17) . .
Au2 Au19 Au34 59.17(11) 2_556 .
Au64 Au19 Au15 59.23(12) . .
Au46 Au19 Au15 159.05(16) . .
Au5 Au19 Au15 60.59(11) . .
Au18 Au19 Au15 61.03(12) . .
Au2 Au19 Au15 89.14(14) 2_556 .
Au34 Au19 Au15 117.48(15) . .
Au64 Au19 Au24 59.69(12) . 2_556
Au46 Au19 Au24 114.49(14) . 2_556
Au5 Au19 Au24 92.53(14) . 2_556
Au18 Au19 Au24 120.55(16) . 2_556
Au2 Au19 Au24 59.31(11) 2_556 2_556
Au34 Au19 Au24 57.89(11) . 2_556
Au15 Au19 Au24 59.59(11) . 2_556
Au64 Au19 Au20 147.98(16) . .
Au46 Au19 Au20 56.87(12) . .
Au5 Au19 Au20 87.91(13) . .
Au18 Au19 Au20 121.90(15) . .
Au2 Au19 Au20 57.09(11) 2_556 .
Au34 Au19 Au20 60.90(11) . .
Au15 Au19 Au20 142.87(15) . .
Au24 Au19 Au20 106.86(14) 2_556 .
Au64 Au19 Au17 147.59(16) . .
Au46 Au19 Au17 85.02(14) . .
Au5 Au19 Au17 58.35(11) . .
Au18 Au19 Au17 62.52(11) . .
Au2 Au19 Au17 89.79(12) 2_556 .
Au34 Au19 Au17 120.25(15) . .
Au15 Au19 Au17 110.80(14) . .
Au24 Au19 Au17 146.12(15) 2_556 .
Au20 Au19 Au17 59.39(11) . .
Au64 Au19 Au49 100.41(15) . .
Au46 Au19 Au49 62.16(13) . .
Au5 Au19 Au49 101.74(13) . .
Au18 Au19 Au49 57.59(12) . .
Au2 Au19 Au49 140.48(16) 2_556 .
Au34 Au19 Au49 122.84(16) . .
Au15 Au19 Au49 115.55(14) . .
Au24 Au19 Au49 159.73(15) 2_556 .
Au20 Au19 Au49 88.15(14) . .
Au17 Au19 Au49 53.60(11) . .
Au53 Au20 Au46 96.47(16) . .
Au53 Au20 Au2 147.70(16) . 2_556
Au46 Au20 Au2 107.44(15) . 2_556
Au53 Au20 Au4 108.96(15) . .
Au46 Au20 Au4 142.08(16) . .
Au2 Au20 Au4 63.68(12) 2_556 .
Au53 Au20 Au1G 64.11(13) . .
Au46 Au20 Au1G 70.91(13) . .
Au2 Au20 Au1G 103.19(15) 2_556 .
Au4 Au20 Au1G 145.62(16) . .
Au53 Au20 Au35 66.98(13) . .
Au46 Au20 Au35 61.32(13) . .
Au2 Au20 Au35 144.06(15) 2_556 .
Au4 Au20 Au35 102.97(14) . .
Au1G Au20 Au35 104.18(15) . .
Au53 Au20 Au22 60.30(12) . .
Au46 Au20 Au22 155.78(17) . .
Au2 Au20 Au22 92.12(14) 2_556 .
Au4 Au20 Au22 59.66(11) . .
Au1G Au20 Au22 91.15(13) . .
Au35 Au20 Au22 110.11(15) . .
Au53 Au20 Au17 111.82(16) . .
Au46 Au20 Au17 85.98(13) . .
Au2 Au20 Au17 91.64(14) 2_556 .
Au4 Au20 Au17 58.91(11) . .
Au1G Au20 Au17 155.33(17) . .
Au35 Au20 Au17 55.28(12) . .
Au22 Au20 Au17 108.12(14) . .
Au53 Au20 Au34 121.12(15) . .
Au46 Au20 Au34 59.73(12) . .
Au2 Au20 Au34 58.74(11) 2_556 .
Au4 Au20 Au34 122.30(16) . .
Au1G Au20 Au34 57.37(12) . .
Au35 Au20 Au34 121.02(15) . .
Au22 Au20 Au34 124.21(15) . .
Au17 Au20 Au34 118.15(14) . .
Au53 Au20 Au19 152.00(17) . .
Au46 Au20 Au19 57.59(12) . .
Au2 Au20 Au19 59.17(11) 2_556 .
Au4 Au20 Au19 90.19(13) . .
Au1G Au20 Au19 110.76(14) . .
Au35 Au20 Au19 89.35(13) . .
Au22 Au20 Au19 146.53(16) . .
Au17 Au20 Au19 60.36(11) . .
Au34 Au20 Au19 57.82(11) . .
Au53 Au20 Au23 90.51(14) . .
Au46 Au20 Au23 115.64(15) . .
Au2 Au20 Au23 59.84(11) 2_556 .
Au4 Au20 Au23 92.34(13) . .
Au1G Au20 Au23 55.61(12) . .
Au35 Au20 Au23 155.83(16) . .
Au22 Au20 Au23 61.90(11) . .
Au17 Au20 Au23 147.55(17) . .
Au34 Au20 Au23 62.31(11) . .
Au19 Au20 Au23 109.45(15) . .
Au53 Au20 Au21 59.85(12) . .
Au46 Au20 Au21 119.46(16) . .
Au2 Au20 Au21 121.12(15) 2_556 .
Au4 Au20 Au21 57.48(11) . .
Au1G Au20 Au21 123.71(16) . .
Au35 Au20 Au21 58.14(11) . .
Au22 Au20 Au21 57.05(10) . .
Au17 Au20 Au21 60.48(11) . .
Au34 Au20 Au21 178.60(16) . .
Au19 Au20 Au21 120.81(14) . .
Au23 Au20 Au21 118.95(13) . .
Au45 Au21 Au1E 140.13(17) . .
Au45 Au21 Au4 104.92(15) . .
Au1E Au21 Au4 105.29(15) . .
Au45 Au21 Au14 62.44(12) . 2_556
Au1E Au21 Au14 114.67(15) . 2_556
Au4 Au21 Au14 58.75(12) . 2_556
Au45 Au21 Au22 162.30(18) . .
Au1E Au21 Au22 57.24(12) . .
Au4 Au21 Au22 59.90(12) . .
Au14 Au21 Au22 110.71(16) 2_556 .
Au45 Au21 Au8 118.95(15) . 2_556
Au1E Au21 Au8 58.35(12) . 2_556
Au4 Au21 Au8 60.30(12) . 2_556
Au14 Au21 Au8 60.36(11) 2_556 2_556
Au22 Au21 Au8 63.51(12) . 2_556
Au45 Au21 Au53 121.44(16) . .
Au1E Au21 Au53 76.25(13) . .
Au4 Au21 Au53 102.02(15) . .
Au14 Au21 Au53 159.15(18) 2_556 .
Au22 Au21 Au53 58.79(12) . .
Au8 Au21 Au53 119.60(15) 2_556 .
Au45 Au21 Au35 60.02(12) . .
Au1E Au21 Au35 135.88(17) . .
Au4 Au21 Au35 101.48(15) . .
Au14 Au21 Au35 109.12(14) 2_556 .
Au22 Au21 Au35 111.53(14) . .
Au8 Au21 Au35 161.55(18) 2_556 .
Au53 Au21 Au35 64.21(12) . .
Au45 Au21 Au65 70.01(13) . .
Au1E Au21 Au65 70.13(14) . .
Au4 Au21 Au65 140.77(17) . .
Au14 Au21 Au65 86.96(14) 2_556 .
Au22 Au21 Au65 127.27(16) . .
Au8 Au21 Au65 87.39(14) 2_556 .
Au53 Au21 Au65 113.81(17) . .
Au35 Au21 Au65 107.96(16) . .
Au45 Au21 Au17 55.01(12) . .
Au1E Au21 Au17 162.46(18) . .
Au4 Au21 Au17 57.32(11) . .
Au14 Au21 Au17 60.33(11) 2_556 .
Au22 Au21 Au17 107.29(15) . .
Au8 Au21 Au17 108.89(16) 2_556 .
Au53 Au21 Au17 103.66(14) . .
Au35 Au21 Au17 54.18(11) . .
Au65 Au21 Au17 124.01(15) . .
Au45 Au21 Au20 105.78(14) . .
Au1E Au21 Au20 112.53(14) . .
Au4 Au21 Au20 55.99(11) . .
Au14 Au21 Au20 106.00(15) 2_556 .
Au22 Au21 Au20 59.01(11) . .
Au8 Au21 Au20 108.52(15) 2_556 .
Au53 Au21 Au20 53.32(11) . .
Au35 Au21 Au20 57.74(11) . .
Au65 Au21 Au20 162.95(17) . .
Au17 Au21 Au20 57.54(11) . .
Au1E Au22 Au1H 102.17(16) . .
Au1E Au22 Au3 140.12(17) . .
Au1H Au22 Au3 108.64(15) . .
Au1E Au22 Au53 78.63(15) . .
Au1H Au22 Au53 59.59(13) . .
Au3 Au22 Au53 139.23(16) . .
Au1E Au22 Au4 107.04(14) . .
Au1H Au22 Au4 142.10(16) . .
Au3 Au22 Au4 60.57(12) . .
Au53 Au22 Au4 103.14(14) . .
Au1E Au22 Au21 60.09(12) . .
Au1H Au22 Au21 120.23(17) . .
Au3 Au22 Au21 119.73(15) . .
Au53 Au22 Au21 60.96(12) . .
Au4 Au22 Au21 59.25(12) . .
Au1E Au22 Au25 120.56(15) . .
Au1H Au22 Au25 62.10(12) . .
Au3 Au22 Au25 58.15(11) . .
Au53 Au22 Au25 121.29(15) . .
Au4 Au22 Au25 118.68(16) . .
Au21 Au22 Au25 177.60(18) . .
Au1E Au22 Au20 119.71(16) . .
Au1H Au22 Au20 87.22(13) . .
Au3 Au22 Au20 86.96(13) . .
Au53 Au22 Au20 55.43(12) . .
Au4 Au22 Au20 57.45(11) . .
Au21 Au22 Au20 63.94(12) . .
Au25 Au22 Au20 116.32(15) . .
Au1E Au22 Au37 59.12(12) . .
Au1H Au22 Au37 78.03(13) . .
Au3 Au22 Au37 103.10(14) . .
Au53 Au22 Au37 110.96(16) . .
Au4 Au22 Au37 138.24(15) . .
Au21 Au22 Au37 118.95(15) . .
Au25 Au22 Au37 61.52(11) . .
Au20 Au22 Au37 164.17(17) . .
Au1E Au22 Au13 85.37(14) . 2_556
Au1H Au22 Au13 118.01(14) . 2_556
Au3 Au22 Au13 58.10(11) . 2_556
Au53 Au22 Au13 162.49(17) . 2_556
Au4 Au22 Au13 88.27(13) . 2_556
Au21 Au22 Au13 116.51(14) . 2_556
Au25 Au22 Au13 61.65(11) . 2_556
Au20 Au22 Au13 141.11(16) . 2_556
Au37 Au22 Au13 53.57(11) . 2_556
Au1E Au22 Au8 57.34(12) . 2_556
Au1H Au22 Au8 158.40(17) . 2_556
Au3 Au22 Au8 87.60(14) . 2_556
Au53 Au22 Au8 116.70(15) . 2_556
Au4 Au22 Au8 58.31(11) . 2_556
Au21 Au22 Au8 58.29(11) . 2_556
Au25 Au22 Au8 119.82(15) . 2_556
Au20 Au22 Au8 108.32(13) . 2_556
Au37 Au22 Au8 84.58(12) . 2_556
Au13 Au22 Au8 58.23(11) 2_556 2_556
Au1E Au22 Au23 159.62(17) . .
Au1H Au22 Au23 57.85(12) . .
Au3 Au22 Au23 58.38(11) . .
Au53 Au22 Au23 86.61(13) . .
Au4 Au22 Au23 89.85(13) . .
Au21 Au22 Au23 123.86(14) . .
Au25 Au22 Au23 56.47(11) . .
Au20 Au22 Au23 59.92(11) . .
Au37 Au22 Au23 114.98(13) . .
Au13 Au22 Au23 106.93(14) 2_556 .
Au8 Au22 Au23 142.99(16) 2_556 .
Au1D Au23 Au1G 66.42(13) . .
Au1D Au23 Au28 62.73(12) . .
Au1G Au23 Au28 103.18(15) . .
Au1D Au23 Au25 123.71(15) . .
Au1G Au23 Au25 124.69(17) . .
Au28 Au23 Au25 61.06(12) . .
Au1D Au23 Au1H 100.79(15) . .
Au1G Au23 Au1H 62.28(13) . .
Au28 Au23 Au1H 75.35(13) . .
Au25 Au23 Au1H 62.43(12) . .
Au1D Au23 Au3 148.56(18) . .
Au1G Au23 Au3 142.08(16) . .
Au28 Au23 Au3 108.20(14) . .
Au25 Au23 Au3 58.47(11) . .
Au1H Au23 Au3 105.78(14) . .
Au1D Au23 Au2 108.20(15) . 2_556
Au1G Au23 Au2 103.29(14) . 2_556
Au28 Au23 Au2 144.61(17) . 2_556
Au25 Au23 Au2 118.80(15) . 2_556
Au1H Au23 Au2 138.62(16) . 2_556
Au3 Au23 Au2 60.32(11) . 2_556
Au1D Au23 Au26 61.37(13) . .
Au1G Au23 Au26 110.67(14) . .
Au28 Au23 Au26 90.54(14) . .
Au25 Au23 Au26 121.29(15) . .
Au1H Au23 Au26 161.36(17) . .
Au3 Au23 Au26 90.02(14) . .
Au2 Au23 Au26 58.15(12) 2_556 .
Au1D Au23 Au24 93.29(14) . .
Au1G Au23 Au24 158.20(16) . .
Au28 Au23 Au24 58.19(12) . .
Au25 Au23 Au24 59.18(12) . .
Au1H Au23 Au24 117.30(15) . .
Au3 Au23 Au24 59.65(11) . .
Au2 Au23 Au24 90.23(14) 2_556 .
Au26 Au23 Au24 62.17(10) . .
Au1D Au23 Au20 113.96(15) . .
Au1G Au23 Au20 59.20(12) . .
Au28 Au23 Au20 158.75(17) . .
Au25 Au23 Au20 117.04(14) . .
Au1H Au23 Au20 85.19(14) . .
Au3 Au23 Au20 85.05(12) . .
Au2 Au23 Au20 56.40(11) 2_556 .
Au26 Au23 Au20 106.37(13) . .
Au24 Au23 Au20 141.39(15) . .
Au1D Au23 Au22 154.43(18) . .
Au1G Au23 Au22 90.95(14) . .
Au28 Au23 Au22 114.75(14) . .
Au25 Au23 Au22 58.94(11) . .
Au1H Au23 Au22 56.13(11) . .
Au3 Au23 Au22 56.82(11) . .
Au2 Au23 Au22 87.82(12) 2_556 .
Au26 Au23 Au22 142.45(16) . .
Au24 Au23 Au22 106.78(14) . .
Au20 Au23 Au22 58.17(10) . .
Au1D Au23 Au34 61.98(12) . .
Au1G Au23 Au34 56.91(12) . .
Au28 Au23 Au34 124.57(15) . .
Au25 Au23 Au34 174.27(15) . .
Au1H Au23 Au34 118.68(16) . .
Au3 Au23 Au34 116.53(14) . .
Au2 Au23 Au34 56.28(10) 2_556 .
Au26 Au23 Au34 59.71(9) . .
Au24 Au23 Au34 121.77(15) . .
Au20 Au23 Au34 58.29(11) . .
Au22 Au23 Au34 116.46(14) . .
Au28 Au24 Au34 119.87(15) . 2_556
Au28 Au24 Au64 103.12(15) . 2_556
Au34 Au24 Au64 88.33(15) 2_556 2_556
Au28 Au24 Au25 60.64(12) . .
Au34 Au24 Au25 176.99(16) 2_556 .
Au64 Au24 Au25 94.44(14) 2_556 .
Au28 Au24 Au2 141.59(16) . .
Au34 Au24 Au2 59.71(11) 2_556 .
Au64 Au24 Au2 115.04(16) 2_556 .
Au25 Au24 Au2 117.86(14) . .
Au28 Au24 Au15 116.60(15) . 2_556
Au34 Au24 Au15 119.11(16) 2_556 2_556
Au64 Au24 Au15 57.96(11) 2_556 2_556
Au25 Au24 Au15 61.74(12) . 2_556
Au2 Au24 Au15 88.62(13) . 2_556
Au28 Au24 Au3 107.48(15) . .
Au34 Au24 Au3 119.78(15) 2_556 .
Au64 Au24 Au3 115.90(14) 2_556 .
Au25 Au24 Au3 57.86(11) . .
Au2 Au24 Au3 60.09(11) . .
Au15 Au24 Au3 58.05(11) 2_556 .
Au28 Au24 Au32 62.33(12) . 2_556
Au34 Au24 Au32 57.69(12) 2_556 2_556
Au64 Au24 Au32 104.79(14) 2_556 2_556
Au25 Au24 Au32 122.49(16) . 2_556
Au2 Au24 Au32 101.97(14) . 2_556
Au15 Au24 Au32 162.63(16) 2_556 2_556
Au3 Au24 Au32 139.29(15) . 2_556
Au28 Au24 Au19 158.74(16) . 2_556
Au34 Au24 Au19 59.93(12) 2_556 2_556
Au64 Au24 Au19 56.19(12) 2_556 2_556
Au25 Au24 Au19 120.84(14) . 2_556
Au2 Au24 Au19 58.85(11) . 2_556
Au15 Au24 Au19 59.18(11) 2_556 2_556
Au3 Au24 Au19 88.07(13) . 2_556
Au32 Au24 Au19 114.78(15) 2_556 2_556
Au28 Au24 Au23 58.09(12) . .
Au34 Au24 Au23 119.31(15) 2_556 .
Au64 Au24 Au23 151.35(17) 2_556 .
Au25 Au24 Au23 58.12(11) . .
Au2 Au24 Au23 87.60(13) . .
Au15 Au24 Au23 108.34(14) 2_556 .
Au3 Au24 Au23 58.89(11) . .
Au32 Au24 Au23 86.06(13) 2_556 .
Au19 Au24 Au23 142.62(14) 2_556 .
Au28 Au24 Au26 87.93(13) . .
Au34 Au24 Au26 61.39(10) 2_556 .
Au64 Au24 Au26 148.99(16) 2_556 .
Au25 Au24 Au26 115.99(13) . .
Au2 Au24 Au26 57.03(11) . .
Au15 Au24 Au26 141.30(16) 2_556 .
Au3 Au24 Au26 87.15(13) . .
Au32 Au24 Au26 54.75(12) 2_556 .
Au19 Au24 Au26 107.70(13) 2_556 .
Au23 Au24 Au26 57.93(9) . .
Au3 Au25 Au33 106.18(15) . 2_556
Au3 Au25 Au27 177.40(17) . .
Au33 Au25 Au27 76.40(13) 2_556 .
Au3 Au25 Au23 61.77(11) . .
Au33 Au25 Au23 167.95(17) 2_556 .
Au27 Au25 Au23 115.65(16) . .
Au3 Au25 Au28 109.20(15) . .
Au33 Au25 Au28 129.92(15) 2_556 .
Au27 Au25 Au28 68.89(13) . .
Au23 Au25 Au28 59.02(11) . .
Au3 Au25 Au24 61.91(12) . .
Au33 Au25 Au24 113.11(16) 2_556 .
Au27 Au25 Au24 117.53(15) . .
Au23 Au25 Au24 62.69(12) . .
Au28 Au25 Au24 58.73(12) . .
Au3 Au25 Au22 59.64(12) . .
Au33 Au25 Au22 110.11(14) 2_556 .
Au27 Au25 Au22 119.42(17) . .
Au23 Au25 Au22 64.60(11) . .
Au28 Au25 Au22 118.01(15) . .
Au24 Au25 Au22 113.99(14) . .
Au3 Au25 Au1H 105.66(14) . .
Au33 Au25 Au1H 128.51(17) 2_556 .
Au27 Au25 Au1H 72.21(14) . .
Au23 Au25 Au1H 58.99(12) . .
Au28 Au25 Au1H 72.99(13) . .
Au24 Au25 Au1H 117.37(15) . .
Au22 Au25 Au1H 56.92(12) . .
Au3 Au25 Au15 58.61(11) . 2_556
Au33 Au25 Au15 60.00(12) 2_556 2_556
Au27 Au25 Au15 123.58(15) . 2_556
Au23 Au25 Au15 110.35(15) . 2_556
Au28 Au25 Au15 113.06(15) . 2_556
Au24 Au25 Au15 59.70(12) . 2_556
Au22 Au25 Au15 108.63(14) . 2_556
Au1H Au25 Au15 164.05(15) . 2_556
Au3 Au25 Au37 103.29(14) . .
Au33 Au25 Au37 58.76(12) 2_556 .
Au27 Au25 Au37 77.73(13) . .
Au23 Au25 Au37 121.47(15) . .
Au28 Au25 Au37 139.31(17) . .
Au24 Au25 Au37 161.93(16) . .
Au22 Au25 Au37 60.32(11) . .
Au1H Au25 Au37 75.20(13) . .
Au15 Au25 Au37 104.46(14) 2_556 .
Au3 Au25 Au13 58.09(11) . 2_556
Au33 Au25 Au13 57.18(11) 2_556 2_556
Au27 Au25 Au13 123.93(15) . 2_556
Au23 Au25 Au13 112.35(13) . 2_556
Au28 Au25 Au13 166.84(17) . 2_556
Au24 Au25 Au13 109.06(15) . 2_556
Au22 Au25 Au13 60.36(11) . 2_556
Au1H Au25 Au13 112.20(14) . 2_556
Au15 Au25 Au13 58.75(11) 2_556 2_556
Au37 Au25 Au13 52.88(11) . 2_556
Au32 Au26 Au32 94.9(2) 2_556 .
Au32 Au26 Au2 108.43(10) 2_556 .
Au32 Au26 Au2 148.27(12) . .
Au32 Au26 Au2 148.27(12) 2_556 2_556
Au32 Au26 Au2 108.43(10) . 2_556
Au2 Au26 Au2 60.82(16) . 2_556
Au32 Au26 Au1D 66.99(13) 2_556 2_556
Au32 Au26 Au1D 62.96(13) . 2_556
Au2 Au26 Au1D 106.23(10) . 2_556
Au2 Au26 Au1D 142.98(12) 2_556 2_556
Au32 Au26 Au1D 62.96(13) 2_556 .
Au32 Au26 Au1D 66.99(13) . .
Au2 Au26 Au1D 142.98(12) . .
Au2 Au26 Au1D 106.23(10) 2_556 .
Au1D Au26 Au1D 102.6(2) 2_556 .
Au32 Au26 Au23 111.57(12) 2_556 2_556
Au32 Au26 Au23 90.93(11) . 2_556
Au2 Au26 Au23 60.92(11) . 2_556
Au2 Au26 Au23 89.80(14) 2_556 2_556
Au1D Au26 Au23 56.16(10) 2_556 2_556
Au1D Au26 Au23 155.73(17) . 2_556
Au32 Au26 Au23 90.93(11) 2_556 .
Au32 Au26 Au23 111.57(12) . .
Au2 Au26 Au23 89.80(14) . .
Au2 Au26 Au23 60.92(11) 2_556 .
Au1D Au26 Au23 155.72(17) 2_556 .
Au1D Au26 Au23 56.16(10) . .
Au23 Au26 Au23 147.0(2) 2_556 .
Au32 Au26 Au34 124.36(15) 2_556 .
Au32 Au26 Au34 57.79(10) . .
Au2 Au26 Au34 119.06(16) . .
Au2 Au26 Au34 58.30(10) 2_556 .
Au1D Au26 Au34 120.12(13) 2_556 .
Au1D Au26 Au34 61.77(10) . .
Au23 Au26 Au34 115.78(10) 2_556 .
Au23 Au26 Au34 63.38(9) . .
Au32 Au26 Au34 57.78(10) 2_556 2_556
Au32 Au26 Au34 124.36(15) . 2_556
Au2 Au26 Au34 58.29(10) . 2_556
Au2 Au26 Au34 119.06(16) 2_556 2_556
Au1D Au26 Au34 61.78(10) 2_556 2_556
Au1D Au26 Au34 120.12(13) . 2_556
Au23 Au26 Au34 63.39(9) 2_556 2_556
Au23 Au26 Au34 115.77(10) . 2_556
Au34 Au26 Au34 177.4(2) . 2_556
Au32 Au26 Au24 152.46(17) 2_556 2_556
Au32 Au26 Au24 60.93(9) . 2_556
Au2 Au26 Au24 90.48(13) . 2_556
Au2 Au26 Au24 58.71(10) 2_556 2_556
Au1D Au26 Au24 88.92(10) 2_556 2_556
Au1D Au26 Au24 112.91(11) . 2_556
Au23 Au26 Au24 59.90(10) 2_556 2_556
Au23 Au26 Au24 109.47(12) . 2_556
Au34 Au26 Au24 55.88(9) . 2_556
Au34 Au26 Au24 123.18(11) 2_556 2_556
Au32 Au26 Au24 60.93(9) 2_556 .
Au32 Au26 Au24 152.45(17) . .
Au2 Au26 Au24 58.71(10) . .
Au2 Au26 Au24 90.48(13) 2_556 .
Au1D Au26 Au24 112.90(11) 2_556 .
Au1D Au26 Au24 88.92(10) . .
Au23 Au26 Au24 109.47(12) 2_556 .
Au23 Au26 Au24 59.91(10) . .
Au34 Au26 Au24 123.18(11) . .
Au34 Au26 Au24 55.88(9) 2_556 .
Au24 Au26 Au24 145.5(2) 2_556 .
S1 Au27 S96 174.8(8) . .
S1 Au27 Au25 88.5(6) . .
S96 Au27 Au25 96.7(6) . .
S1 Au27 Au28 112.5(6) . .
S96 Au27 Au28 71.0(6) . .
Au25 Au27 Au28 56.15(11) . .
S14 Au28 Au23 170.7(7) . .
S14 Au28 Au24 121.7(7) . .
Au23 Au28 Au24 63.72(12) . .
S14 Au28 Au25 128.9(7) . .
Au23 Au28 Au25 59.92(11) . .
Au24 Au28 Au25 60.64(12) . .
S14 Au28 Au1D 113.8(7) . .
Au23 Au28 Au1D 57.15(11) . .
Au24 Au28 Au1D 93.32(14) . .
Au25 Au28 Au1D 117.01(15) . .
S14 Au28 Au32 88.5(6) . 2_556
Au23 Au28 Au32 88.24(14) . 2_556
Au24 Au28 Au32 60.96(12) . 2_556
Au25 Au28 Au32 121.13(16) . 2_556
Au1D Au28 Au32 60.19(13) . 2_556
S14 Au28 Au27 81.0(6) . .
Au23 Au28 Au27 105.07(14) . .
Au24 Au28 Au27 107.43(14) . .
Au25 Au28 Au27 54.96(11) . .
Au1D Au28 Au27 143.18(17) . .
Au32 Au28 Au27 156.62(17) 2_556 .
S14 Au28 Au29 44.4(7) . .
Au23 Au28 Au29 143.69(16) . .
Au24 Au28 Au29 81.81(13) . .
Au25 Au28 Au29 94.23(14) . .
Au1D Au28 Au29 141.04(17) . .
Au32 Au28 Au29 84.42(14) 2_556 .
Au27 Au28 Au29 73.44(13) . .
S14 Au29 S70 172.1(9) . 2_556
S14 Au29 Au64 132.5(6) . 2_556
S70 Au29 Au64 50.8(6) 2_556 2_556
S14 Au29 Au28 46.6(5) . .
S70 Au29 Au28 133.2(6) 2_556 .
Au64 Au29 Au28 87.74(13) 2_556 .
Au1A Au30 Au1A 95.6(2) . 2_556
Au1A Au30 Au6 108.54(11) . 2_556
Au1A Au30 Au6 147.24(12) 2_556 2_556
Au1A Au30 Au6 147.24(12) . .
Au1A Au30 Au6 108.53(11) 2_556 .
Au6 Au30 Au6 60.78(16) 2_556 .
Au1A Au30 Au40 69.04(13) . .
Au1A Au30 Au40 62.30(13) 2_556 .
Au6 Au30 Au40 105.57(10) 2_556 .
Au6 Au30 Au40 141.99(11) . .
Au1A Au30 Au40 62.30(13) . 2_556
Au1A Au30 Au40 69.04(13) 2_556 2_556
Au6 Au30 Au40 141.99(11) 2_556 2_556
Au6 Au30 Au40 105.57(10) . 2_556
Au40 Au30 Au40 104.49(19) . 2_556
Au1A Au30 Au11 89.99(10) . .
Au1A Au30 Au11 113.40(11) 2_556 .
Au6 Au30 Au11 89.01(13) 2_556 .
Au6 Au30 Au11 60.50(11) . .
Au40 Au30 Au11 157.26(17) . .
Au40 Au30 Au11 55.91(9) 2_556 .
Au1A Au30 Au11 113.40(11) . 2_556
Au1A Au30 Au11 89.99(10) 2_556 2_556
Au6 Au30 Au11 60.50(11) 2_556 2_556
Au6 Au30 Au11 89.01(14) . 2_556
Au40 Au30 Au11 55.92(9) . 2_556
Au40 Au30 Au11 157.26(17) 2_556 2_556
Au11 Au30 Au11 145.6(2) . 2_556
Au1A Au30 Au1B 123.67(15) . 2_556
Au1A Au30 Au1B 58.07(10) 2_556 2_556
Au6 Au30 Au1B 119.27(16) 2_556 2_556
Au6 Au30 Au1B 58.56(10) . 2_556
Au40 Au30 Au1B 119.71(14) . 2_556
Au40 Au30 Au1B 61.81(11) 2_556 2_556
Au11 Au30 Au1B 64.23(10) . 2_556
Au11 Au30 Au1B 115.06(11) 2_556 2_556
Au1A Au30 Au1B 58.06(10) . .
Au1A Au30 Au1B 123.67(15) 2_556 .
Au6 Au30 Au1B 58.56(10) 2_556 .
Au6 Au30 Au1B 119.27(16) . .
Au40 Au30 Au1B 61.81(11) . .
Au40 Au30 Au1B 119.71(14) 2_556 .
Au11 Au30 Au1B 115.06(11) . .
Au11 Au30 Au1B 64.24(10) 2_556 .
Au1B Au30 Au1B 177.8(2) 2_556 .
Au1A Au30 Au9 153.06(17) . 2_556
Au1A Au30 Au9 60.54(10) 2_556 2_556
Au6 Au30 Au9 90.04(14) 2_556 2_556
Au6 Au30 Au9 59.07(10) . 2_556
Au40 Au30 Au9 87.57(10) . 2_556
Au40 Au30 Au9 114.00(11) 2_556 2_556
Au11 Au30 Au9 110.21(12) . 2_556
Au11 Au30 Au9 58.58(10) 2_556 2_556
Au1B Au30 Au9 56.48(9) 2_556 2_556
Au1B Au30 Au9 122.76(10) . 2_556
Au1A Au30 Au9 60.54(10) . .
Au1A Au30 Au9 153.06(17) 2_556 .
Au6 Au30 Au9 59.08(10) 2_556 .
Au6 Au30 Au9 90.04(14) . .
Au40 Au30 Au9 114.00(11) . .
Au40 Au30 Au9 87.56(10) 2_556 .
Au11 Au30 Au9 58.58(10) . .
Au11 Au30 Au9 110.21(12) 2_556 .
Au1B Au30 Au9 122.75(10) 2_556 .
Au1B Au30 Au9 56.48(9) . .
Au9 Au30 Au9 145.4(2) 2_556 .
S1A Au31 S1A 174.3(12) . 2_556
S1A Au31 Au32 88.0(6) . .
S1A Au31 Au32 96.2(6) 2_556 .
S1A Au31 Au32 96.2(6) . 2_556
S1A Au31 Au32 88.0(6) 2_556 2_556
Au32 Au31 Au32 85.27(19) . 2_556
S1A Au31 Au1D 136.9(6) . 2_556
S1A Au31 Au1D 48.7(6) 2_556 2_556
Au32 Au31 Au1D 56.75(12) . 2_556
Au32 Au31 Au1D 60.31(13) 2_556 2_556
S1A Au31 Au1D 48.7(6) . .
S1A Au31 Au1D 136.9(6) 2_556 .
Au32 Au31 Au1D 60.30(13) . .
Au32 Au31 Au1D 56.75(12) 2_556 .
Au1D Au31 Au1D 89.64(18) 2_556 .
S5 Au32 Au26 166.2(7) . .
S5 Au32 Au34 101.2(7) . .
Au26 Au32 Au34 65.57(11) . .
S5 Au32 Au1D 133.0(7) . 2_556
Au26 Au32 Au1D 60.65(10) . 2_556
Au34 Au32 Au1D 125.52(15) . 2_556
S5 Au32 Au24 113.3(6) . 2_556
Au26 Au32 Au24 64.32(11) . 2_556
Au34 Au32 Au24 59.05(12) . 2_556
Au1D Au32 Au24 89.51(14) 2_556 2_556
S5 Au32 Au28 99.6(6) . 2_556
Au26 Au32 Au28 90.22(12) . 2_556
Au34 Au32 Au28 115.63(15) . 2_556
Au1D Au32 Au28 58.23(12) 2_556 2_556
Au24 Au32 Au28 56.71(11) 2_556 2_556
S5 Au32 Au31 94.9(6) . .
Au26 Au32 Au31 89.93(15) . .
Au34 Au32 Au31 124.06(15) . .
Au1D Au32 Au31 65.01(11) 2_556 .
Au24 Au32 Au31 150.96(16) 2_556 .
Au28 Au32 Au31 113.74(14) 2_556 .
S5 Au32 Au1D 112.6(6) . .
Au26 Au32 Au1D 58.48(10) . .
Au34 Au32 Au1D 61.32(12) . .
Au1D Au32 Au1D 95.92(14) 2_556 .
Au24 Au32 Au1D 109.05(14) 2_556 .
Au28 Au32 Au1D 147.70(16) 2_556 .
Au31 Au32 Au1D 63.00(11) . .
S5 Au32 Au1F 45.3(7) . .
Au26 Au32 Au1F 122.74(14) . .
Au34 Au32 Au1F 57.98(12) . .
Au1D Au32 Au1F 163.30(17) 2_556 .
Au24 Au32 Au1F 78.98(13) 2_556 .
Au28 Au32 Au1F 105.11(15) 2_556 .
Au31 Au32 Au1F 128.77(14) . .
Au1D Au32 Au1F 99.24(15) . .
S1 Au33 Au38 149.2(6) 2_556 .
S1 Au33 Au13 151.1(7) 2_556 .
Au38 Au33 Au13 57.33(11) . .
S1 Au33 Au25 87.4(6) 2_556 2_556
Au38 Au33 Au25 122.38(15) . 2_556
Au13 Au33 Au25 65.06(11) . 2_556
S1 Au33 Au37 104.6(6) 2_556 2_556
Au38 Au33 Au37 84.29(14) . 2_556
Au13 Au33 Au37 56.60(12) . 2_556
Au25 Au33 Au37 64.00(13) 2_556 2_556
S1 Au33 Au15 114.0(6) 2_556 .
Au38 Au33 Au15 89.25(14) . .
Au13 Au33 Au15 62.03(12) . .
Au25 Au33 Au15 62.39(12) 2_556 .
Au37 Au33 Au15 110.15(14) 2_556 .
S1 Au33 Au16 117.3(7) 2_556 .
Au38 Au33 Au16 58.24(13) . .
Au13 Au33 Au16 85.27(14) . .
Au25 Au33 Au16 118.52(16) 2_556 .
Au37 Au33 Au16 137.95(15) 2_556 .
Au15 Au33 Au16 56.13(11) . .
Au32 Au34 Au1G 122.33(16) . .
Au32 Au34 Au24 63.26(13) . 2_556
Au1G Au34 Au24 163.99(17) . 2_556
Au32 Au34 Au2 107.05(15) . 2_556
Au1G Au34 Au2 103.49(14) . 2_556
Au24 Au34 Au2 61.06(12) 2_556 2_556
Au32 Au34 Au46 142.07(16) . .
Au1G Au34 Au46 70.08(14) . .
Au24 Au34 Au46 115.72(15) 2_556 .
Au2 Au34 Au46 103.46(14) 2_556 .
Au32 Au34 Au19 122.13(16) . .
Au1G Au34 Au19 115.44(16) . .
Au24 Au34 Au19 62.18(12) 2_556 .
Au2 Au34 Au19 60.01(11) 2_556 .
Au46 Au34 Au19 57.71(12) . .
Au32 Au34 Au1F 69.51(13) . .
Au1G Au34 Au1F 109.63(16) . .
Au24 Au34 Au1F 86.35(14) 2_556 .
Au2 Au34 Au1F 142.34(16) 2_556 .
Au46 Au34 Au1F 72.58(13) . .
Au19 Au34 Au1F 89.24(14) . .
Au32 Au34 Au20 161.66(17) . .
Au1G Au34 Au20 59.04(12) . .
Au24 Au34 Au20 110.52(14) 2_556 .
Au2 Au34 Au20 57.46(11) 2_556 .
Au46 Au34 Au20 56.16(11) . .
Au19 Au34 Au20 61.27(11) . .
Au1F Au34 Au20 128.55(16) . .
Au32 Au34 Au26 56.65(12) . .
Au1G Au34 Au26 106.47(13) . .
Au24 Au34 Au26 62.73(10) 2_556 .
Au2 Au34 Au26 57.84(13) 2_556 .
Au46 Au34 Au26 160.38(16) . .
Au19 Au34 Au26 110.43(15) . .
Au1F Au34 Au26 125.32(16) . .
Au20 Au34 Au26 105.01(14) . .
Au32 Au34 Au1D 64.62(12) . .
Au1G Au34 Au1D 61.77(12) . .
Au24 Au34 Au1D 114.95(15) 2_556 .
Au2 Au34 Au1D 102.28(14) 2_556 .
Au46 Au34 Au1D 129.28(16) . .
Au19 Au34 Au1D 161.77(16) . .
Au1F Au34 Au1D 108.80(14) . .
Au20 Au34 Au1D 106.78(14) . .
Au26 Au34 Au1D 57.18(11) . .
Au32 Au34 Au23 105.12(14) . .
Au1G Au34 Au23 55.04(12) . .
Au24 Au34 Au23 109.75(15) 2_556 .
Au2 Au34 Au23 58.38(11) 2_556 .
Au46 Au34 Au23 109.88(15) . .
Au19 Au34 Au23 109.87(13) . .
Au1F Au34 Au23 159.07(16) . .
Au20 Au34 Au23 59.40(11) . .
Au26 Au34 Au23 56.91(10) . .
Au1D Au34 Au23 52.82(10) . .
S13 Au35 Au17 177.1(6) . .
S13 Au35 Au49 120.2(6) . .
Au17 Au35 Au49 57.95(12) . .
S13 Au35 Au45 120.4(7) . .
Au17 Au35 Au45 58.06(13) . .
Au49 Au35 Au45 87.44(14) . .
S13 Au35 Au46 93.1(7) . .
Au17 Au35 Au46 87.82(15) . .
Au49 Au35 Au46 62.77(13) . .
Au45 Au35 Au46 144.05(18) . .
S13 Au35 Au20 119.5(6) . .
Au17 Au35 Au20 63.27(12) . .
Au49 Au35 Au20 92.67(15) . .
Au45 Au35 Au20 109.35(15) . .
Au46 Au35 Au20 56.53(12) . .
S13 Au35 Au21 116.3(7) . .
Au17 Au35 Au21 65.32(13) . .
Au49 Au35 Au21 123.13(16) . .
Au45 Au35 Au21 58.15(11) . .
Au46 Au35 Au21 120.65(16) . .
Au20 Au35 Au21 64.11(12) . .
S13 Au35 Au53 75.7(6) . .
Au17 Au35 Au53 107.07(15) . .
Au49 Au35 Au53 143.71(17) . .
Au45 Au35 Au53 113.50(15) . .
Au46 Au35 Au53 85.36(13) . .
Au20 Au35 Au53 53.28(11) . .
Au21 Au35 Au53 57.73(11) . .
S13 Au35 Au62 43.2(6) . .
Au17 Au35 Au62 138.79(17) . .
Au49 Au35 Au62 108.34(14) . .
Au45 Au35 Au62 161.41(18) . .
Au46 Au35 Au62 54.54(12) . .
Au20 Au35 Au62 80.39(13) . .
Au21 Au35 Au62 116.65(14) . .
Au53 Au35 Au62 58.95(11) . .
S11 Au36 Au13 153.5(7) . .
S11 Au36 Au37 146.4(6) . 2_556
Au13 Au36 Au37 57.66(12) . 2_556
S11 Au36 Au10 89.8(6) . .
Au13 Au36 Au10 65.13(13) . .
Au37 Au36 Au10 122.79(17) 2_556 .
S11 Au36 Au38 105.8(7) . .
Au13 Au36 Au38 56.74(12) . .
Au37 Au36 Au38 84.25(14) 2_556 .
Au10 Au36 Au38 64.05(13) . .
S11 Au36 Au8 114.6(6) . .
Au13 Au36 Au8 62.10(12) . .
Au37 Au36 Au8 90.59(13) 2_556 .
Au10 Au36 Au8 61.50(12) . .
Au38 Au36 Au8 109.82(16) . .
S11 Au36 Au1E 116.3(7) . 2_556
Au13 Au36 Au1E 84.77(14) . 2_556
Au37 Au36 Au1E 58.52(12) 2_556 2_556
Au10 Au36 Au1E 118.00(15) . 2_556
Au38 Au36 Au1E 137.76(16) . 2_556
Au8 Au36 Au1E 56.52(12) . 2_556
S7 Au37 Au13 173.8(6) . 2_556
S7 Au37 Au36 125.3(6) . 2_556
Au13 Au37 Au36 60.84(13) 2_556 2_556
S7 Au37 Au1E 94.2(6) . .
Au13 Au37 Au1E 89.54(14) 2_556 .
Au36 Au37 Au1E 64.05(13) 2_556 .
S7 Au37 Au33 116.0(5) . 2_556
Au13 Au37 Au33 60.47(13) 2_556 2_556
Au36 Au37 Au33 95.75(16) 2_556 2_556
Au1E Au37 Au33 149.86(18) . 2_556
S7 Au37 Au22 114.9(6) . .
Au13 Au37 Au22 63.34(12) 2_556 .
Au36 Au37 Au22 94.29(13) 2_556 .
Au1E Au37 Au22 56.26(11) . .
Au33 Au37 Au22 106.99(15) 2_556 .
S7 Au37 Au25 110.1(6) . .
Au13 Au37 Au25 63.73(12) 2_556 .
Au36 Au37 Au25 124.54(17) 2_556 .
Au1E Au37 Au25 114.35(15) . .
Au33 Au37 Au25 57.24(12) 2_556 .
Au22 Au37 Au25 58.16(11) . .
S7 Au37 Au1I 44.4(5) . .
Au13 Au37 Au1I 136.17(15) 2_556 .
Au36 Au37 Au1I 113.80(16) 2_556 .
Au1E Au37 Au1I 55.71(12) . .
Au33 Au37 Au1I 150.35(16) 2_556 .
Au22 Au37 Au1I 74.47(12) . .
Au25 Au37 Au1I 104.04(14) . .
S8 Au38 Au13 175.3(6) . .
S8 Au38 Au33 123.1(6) . .
Au13 Au38 Au33 61.39(12) . .
S8 Au38 Au16 92.2(7) . .
Au13 Au38 Au16 91.09(15) . .
Au33 Au38 Au16 64.69(13) . .
S8 Au38 Au36 116.9(7) . .
Au13 Au38 Au36 59.88(12) . .
Au33 Au38 Au36 95.59(15) . .
Au16 Au38 Au36 150.79(16) . .
S8 Au38 Au12 115.1(7) . .
Au13 Au38 Au12 64.27(12) . .
Au33 Au38 Au12 95.23(14) . .
Au16 Au38 Au12 56.93(12) . .
Au36 Au38 Au12 107.28(14) . .
S8 Au38 Au10 112.1(6) . .
Au13 Au38 Au10 63.48(11) . .
Au33 Au38 Au10 124.84(15) . .
Au16 Au38 Au10 115.08(16) . .
Au36 Au38 Au10 57.19(12) . .
Au12 Au38 Au10 58.22(11) . .
S8 Au38 Au66 44.1(7) . .
Au13 Au38 Au66 137.02(18) . .
Au33 Au38 Au66 113.49(15) . .
Au16 Au38 Au66 54.83(12) . .
Au36 Au38 Au66 150.74(16) . .
Au12 Au38 Au66 74.47(13) . .
Au10 Au38 Au66 104.74(14) . .
S16 Au39 Au1C 160.3(6) . 2_556
S16 Au39 Au14 100.3(6) . .
Au1C Au39 Au14 64.63(13) 2_556 .
S16 Au39 Au1B 97.2(7) . .
Au1C Au39 Au1B 64.92(13) 2_556 .
Au14 Au39 Au1B 61.34(12) . .
S16 Au39 Au51 135.0(7) . 2_556
Au1C Au39 Au51 61.51(13) 2_556 2_556
Au14 Au39 Au51 92.52(14) . 2_556
Au1B Au39 Au51 126.34(17) . 2_556
S16 Au39 Au57 104.2(6) . .
Au1C Au39 Au57 91.03(15) 2_556 .
Au14 Au39 Au57 155.43(19) . .
Au1B Au39 Au57 112.83(17) . .
Au51 Au39 Au57 71.55(13) 2_556 .
S16 Au39 Au45 91.4(7) . 2_556
Au1C Au39 Au45 91.69(14) 2_556 2_556
Au14 Au39 Au45 61.02(12) . 2_556
Au1B Au39 Au45 122.35(15) . 2_556
Au51 Au39 Au45 57.89(12) 2_556 2_556
Au57 Au39 Au45 119.84(16) . 2_556
S16 Au39 Au52 121.4(7) . .
Au1C Au39 Au52 56.31(12) 2_556 .
Au14 Au39 Au52 105.47(15) . .
Au1B Au39 Au52 55.14(12) . .
Au51 Au39 Au52 95.57(15) 2_556 .
Au57 Au39 Au52 59.36(13) . .
Au45 Au39 Au52 146.97(16) 2_556 .
S18 Au40 Au11 167.3(8) . 2_556
S18 Au40 Au30 129.2(8) . .
Au11 Au40 Au30 63.13(11) 2_556 .
S18 Au40 Au43 112.5(8) . 2_556
Au11 Au40 Au43 60.05(13) 2_556 2_556
Au30 Au40 Au43 91.59(13) . 2_556
S18 Au40 Au1A 94.3(8) . 2_556
Au11 Au40 Au1A 91.00(15) 2_556 2_556
Au30 Au40 Au1A 56.80(10) . 2_556
Au43 Au40 Au1A 62.95(13) 2_556 2_556
S18 Au40 Au52 116.1(8) . .
Au11 Au40 Au52 57.30(12) 2_556 .
Au30 Au40 Au52 104.88(14) . .
Au43 Au40 Au52 94.81(15) 2_556 .
Au1A Au40 Au52 148.15(16) 2_556 .
S18 Au40 Au1B 120.8(8) . .
Au11 Au40 Au1B 66.20(13) 2_556 .
Au30 Au40 Au1B 60.45(10) . .
Au43 Au40 Au1B 126.16(15) 2_556 .
Au1A Au40 Au1B 116.86(14) 2_556 .
Au52 Au40 Au1B 56.45(11) . .
S18 Au40 Au1A 85.4(8) . .
Au11 Au40 Au1A 106.71(14) 2_556 .
Au30 Au40 Au1A 53.67(10) . .
Au43 Au40 Au1A 142.39(16) 2_556 .
Au1A Au40 Au1A 83.73(15) 2_556 .
Au52 Au40 Au1A 106.83(16) . .
Au1B Au40 Au1A 53.22(11) . .
S18 Au40 Au50 47.0(7) . .
Au11 Au40 Au50 143.87(16) 2_556 .
Au30 Au40 Au50 82.93(13) . .
Au43 Au40 Au50 112.27(14) 2_556 .
Au1A Au40 Au50 58.23(10) 2_556 .
Au52 Au40 Au50 151.79(17) . .
Au1B Au40 Au50 108.72(13) . .
Au1A Au40 Au50 55.72(10) . .
S3 Au42 S11 172.2(8) . .
S3 Au42 Au10 97.3(5) . .
S11 Au42 Au10 90.5(6) . .
S3 Au42 Au43 70.0(6) . .
S11 Au42 Au43 115.3(6) . .
Au10 Au42 Au43 55.25(11) . .
S21 Au43 Au11 171.3(8) . .
S21 Au43 Au9 122.0(7) . .
Au11 Au43 Au9 62.26(12) . .
S21 Au43 Au10 128.2(8) . .
Au11 Au43 Au10 60.33(12) . .
Au9 Au43 Au10 60.56(11) . .
S21 Au43 Au40 114.3(8) . 2_556
Au11 Au43 Au40 57.12(12) . 2_556
Au9 Au43 Au40 91.19(14) . 2_556
Au10 Au43 Au40 117.42(16) . 2_556
S21 Au43 Au1A 89.2(6) . .
Au11 Au43 Au1A 87.02(14) . .
Au9 Au43 Au1A 59.72(11) . .
Au10 Au43 Au1A 119.97(15) . .
Au40 Au43 Au1A 58.97(13) 2_556 .
S21 Au43 Au67 44.6(8) . .
Au11 Au43 Au67 142.23(16) . .
Au9 Au43 Au67 81.44(14) . .
Au10 Au43 Au67 93.91(15) . .
Au40 Au43 Au67 138.92(16) 2_556 .
Au1A Au43 Au67 83.06(14) . .
S21 Au43 Au42 80.6(7) . .
Au11 Au43 Au42 105.88(14) . .
Au9 Au43 Au42 106.80(15) . .
Au10 Au43 Au42 54.38(11) . .
Au40 Au43 Au42 146.05(17) 2_556 .
Au1A Au43 Au42 154.85(18) . .
Au67 Au43 Au42 73.50(14) . .
S21 Au43 Au61 126.9(6) . .
Au11 Au43 Au61 54.32(11) . .
Au9 Au43 Au61 104.80(13) . .
Au10 Au43 Au61 55.62(11) . .
Au40 Au43 Au61 86.04(14) 2_556 .
Au1A Au43 Au61 139.11(17) . .
Au67 Au43 Au61 134.97(16) . .
Au42 Au43 Au61 61.90(12) . .
S36 Au45 Au17 167.8(7) . .
S36 Au45 Au21 101.2(6) . .
Au17 Au45 Au21 66.90(13) . .
S36 Au45 Au51 133.1(6) . .
Au17 Au45 Au51 58.30(12) . .
Au21 Au45 Au51 124.89(17) . .
S36 Au45 Au35 119.6(6) . .
Au17 Au45 Au35 58.23(13) . .
Au21 Au45 Au35 61.83(12) . .
Au51 Au45 Au35 92.23(15) . .
S36 Au45 Au14 109.0(7) . 2_556
Au17 Au45 Au14 63.36(12) . 2_556
Au21 Au45 Au14 59.92(12) . 2_556
Au51 Au45 Au14 89.46(15) . 2_556
Au35 Au45 Au14 108.56(15) . 2_556
S36 Au45 Au39 96.6(6) . 2_556
Au17 Au45 Au39 86.74(15) . 2_556
Au21 Au45 Au39 115.40(16) . 2_556
Au51 Au45 Au39 58.50(12) . 2_556
Au35 Au45 Au39 143.80(18) . 2_556
Au14 Au45 Au39 55.55(11) 2_556 2_556
S36 Au45 Au65 44.9(6) . .
Au17 Au45 Au65 122.85(15) . .
Au21 Au45 Au65 56.96(12) . .
Au51 Au45 Au65 165.46(17) . .
Au35 Au45 Au65 100.23(14) . .
Au14 Au45 Au65 79.53(13) 2_556 .
Au39 Au45 Au65 107.10(14) 2_556 .
S2 Au46 Au20 158.4(7) . .
S2 Au46 Au19 96.8(7) . .
Au20 Au46 Au19 65.55(13) . .
S2 Au46 Au34 97.0(6) . .
Au20 Au46 Au34 64.11(13) . .
Au19 Au46 Au34 61.61(12) . .
S2 Au46 Au35 135.0(6) . .
Au20 Au46 Au35 62.15(12) . .
Au19 Au46 Au35 94.23(14) . .
Au34 Au46 Au35 126.24(16) . .
S2 Au46 Au62 105.5(7) . .
Au20 Au46 Au62 92.22(15) . .
Au19 Au46 Au62 157.55(17) . .
Au34 Au46 Au62 112.72(16) . .
Au35 Au46 Au62 71.29(14) . .
S2 Au46 Au49 89.2(6) . .
Au20 Au46 Au49 93.20(13) . .
Au19 Au46 Au49 62.94(13) . .
Au34 Au46 Au49 124.56(17) . .
Au35 Au46 Au49 58.12(12) . .
Au62 Au46 Au49 118.35(17) . .
S2 Au46 Au1G 122.8(6) . .
Au20 Au46 Au1G 56.01(11) . .
Au19 Au46 Au1G 105.65(14) . .
Au34 Au46 Au1G 54.11(11) . .
Au35 Au46 Au1G 95.41(14) . .
Au62 Au46 Au1G 60.43(12) . .
Au49 Au46 Au1G 147.86(15) . .
S4 Au48 Au1C 157.8(8) . .
S4 Au48 Au61 105.6(9) . .
Au1C Au48 Au61 93.80(15) . .
S4 Au48 Au12 116.1(8) . .
Au1C Au48 Au12 64.76(13) . .
Au61 Au48 Au12 59.42(13) . .
S4 Au48 Au52 139.1(6) . 2_556
Au1C Au48 Au52 60.31(12) . 2_556
Au61 Au48 Au52 61.68(14) . 2_556
Au12 Au48 Au52 91.56(14) . 2_556
S4 Au48 Au18 94.5(6) . .
Au1C Au48 Au18 66.04(12) . .
Au61 Au48 Au18 119.40(17) . .
Au12 Au48 Au18 60.34(12) . .
Au52 Au48 Au18 126.11(15) 2_556 .
S4 Au48 Au57 95.4(8) . 2_556
Au1C Au48 Au57 87.28(15) . 2_556
Au61 Au48 Au57 111.35(16) . 2_556
Au12 Au48 Au57 148.36(16) . 2_556
Au52 Au48 Au57 60.30(13) 2_556 2_556
Au18 Au48 Au57 123.02(17) . 2_556
S4 Au48 Au51 102.9(9) . .
Au1C Au48 Au51 58.22(12) . .
Au61 Au48 Au51 151.42(16) . .
Au12 Au48 Au51 107.27(14) . .
Au52 Au48 Au51 95.98(15) 2_556 .
Au18 Au48 Au51 57.67(12) . .
Au57 Au48 Au51 65.41(13) 2_556 .
S4 Au48 Au66 46.0(9) . .
Au1C Au48 Au66 143.57(19) . .
Au61 Au48 Au66 63.39(14) . .
Au12 Au48 Au66 78.95(14) . .
Au52 Au48 Au66 120.63(17) 2_556 .
Au18 Au48 Au66 99.34(15) . .
Au57 Au48 Au66 126.41(15) 2_556 .
Au51 Au48 Au66 142.99(16) . .
S12 Au49 Au17 170.7(7) . .
S12 Au49 Au18 104.4(7) . .
Au17 Au49 Au18 66.43(13) . .
S12 Au49 Au35 130.3(7) . .
Au17 Au49 Au35 58.54(12) . .
Au18 Au49 Au35 124.60(16) . .
S12 Au49 Au51 119.8(6) . .
Au17 Au49 Au51 58.39(11) . .
Au18 Au49 Au51 62.22(13) . .
Au35 Au49 Au51 92.47(14) . .
S12 Au49 Au46 96.6(6) . .
Au17 Au49 Au46 86.03(13) . .
Au18 Au49 Au46 113.20(16) . .
Au35 Au49 Au46 59.11(12) . .
Au51 Au49 Au46 143.56(16) . .
S12 Au49 Au19 111.6(7) . .
Au17 Au49 Au19 62.73(12) . .
Au18 Au49 Au19 58.38(12) . .
Au35 Au49 Au19 89.78(14) . .
Au51 Au49 Au19 107.76(15) . .
Au46 Au49 Au19 54.89(11) . .
S12 Au49 Au69 47.0(7) . .
Au17 Au49 Au69 123.73(17) . .
Au18 Au49 Au69 58.16(12) . .
Au35 Au49 Au69 165.40(17) . .
Au51 Au49 Au69 100.60(15) . .
Au46 Au49 Au69 106.30(15) . .
Au19 Au49 Au69 80.10(14) . .
S18 Au50 S18 175.6(11) . 2_556
S18 Au50 Au1A 90.5(7) . .
S18 Au50 Au1A 92.8(7) 2_556 .
S18 Au50 Au1A 92.8(7) . 2_556
S18 Au50 Au1A 90.5(7) 2_556 2_556
Au1A Au50 Au1A 85.7(2) . 2_556
S18 Au50 Au40 47.8(6) . .
S18 Au50 Au40 136.6(6) 2_556 .
Au1A Au50 Au40 61.57(13) . .
Au1A Au50 Au40 55.68(12) 2_556 .
S18 Au50 Au40 136.6(6) . 2_556
S18 Au50 Au40 47.8(6) 2_556 2_556
Au1A Au50 Au40 55.68(12) . 2_556
Au1A Au50 Au40 61.58(13) 2_556 2_556
Au40 Au50 Au40 89.66(18) . 2_556
S10 Au51 Au17 175.7(8) . .
S10 Au51 Au45 119.7(8) . .
Au17 Au51 Au45 58.29(12) . .
S10 Au51 Au49 119.1(6) . .
Au17 Au51 Au49 57.97(12) . .
Au45 Au51 Au49 87.68(14) . .
S10 Au51 Au1C 120.7(7) . .
Au17 Au51 Au1C 63.55(12) . .
Au45 Au51 Au1C 92.45(14) . .
Au49 Au51 Au1C 109.88(15) . .
S10 Au51 Au39 92.5(6) . 2_556
Au17 Au51 Au39 89.72(14) . 2_556
Au45 Au51 Au39 63.61(13) . 2_556
Au49 Au51 Au39 145.75(16) . 2_556
Au1C Au51 Au39 56.92(12) . 2_556
S10 Au51 Au18 117.0(8) . .
Au17 Au51 Au18 64.71(13) . .
Au45 Au51 Au18 122.90(15) . .
Au49 Au51 Au18 58.37(13) . .
Au1C Au51 Au18 64.09(12) . .
Au39 Au51 Au18 120.99(17) 2_556 .
S10 Au51 Au48 76.9(8) . .
Au17 Au51 Au48 106.93(16) . .
Au45 Au51 Au48 143.63(16) . .
Au49 Au51 Au48 113.44(17) . .
Au1C Au51 Au48 53.34(11) . .
Au39 Au51 Au48 84.86(14) 2_556 .
Au18 Au51 Au48 57.66(12) . .
S10 Au51 Au57 43.8(6) . 2_556
Au17 Au51 Au57 139.85(16) . 2_556
Au45 Au51 Au57 110.54(15) . 2_556
Au49 Au51 Au57 159.37(16) . 2_556
Au1C Au51 Au57 79.89(13) . 2_556
Au39 Au51 Au57 54.84(11) 2_556 2_556
Au18 Au51 Au57 114.62(16) . 2_556
Au48 Au51 Au57 57.02(12) . 2_556
S9 Au52 Au11 159.8(7) . 2_556
S9 Au52 Au1B 104.9(6) . .
Au11 Au52 Au1B 68.72(13) 2_556 .
S9 Au52 Au1C 130.2(7) . 2_556
Au11 Au52 Au1C 65.68(13) 2_556 2_556
Au1B Au52 Au1C 64.24(12) . 2_556
S9 Au52 Au48 108.2(6) . 2_556
Au11 Au52 Au48 91.00(15) 2_556 2_556
Au1B Au52 Au48 120.40(16) . 2_556
Au1C Au52 Au48 56.42(11) 2_556 2_556
S9 Au52 Au61 124.8(6) . 2_556
Au11 Au52 Au61 60.64(13) 2_556 2_556
Au1B Au52 Au61 128.97(17) . 2_556
Au1C Au52 Au61 88.74(14) 2_556 2_556
Au48 Au52 Au61 57.36(13) 2_556 2_556
S9 Au52 Au40 102.9(7) . .
Au11 Au52 Au40 57.04(12) 2_556 .
Au1B Au52 Au40 62.47(12) . .
Au1C Au52 Au40 111.51(14) 2_556 .
Au48 Au52 Au40 145.90(19) 2_556 .
Au61 Au52 Au40 93.29(16) 2_556 .
S9 Au52 Au57 49.4(7) . .
Au11 Au52 Au57 150.54(17) 2_556 .
Au1B Au52 Au57 110.37(17) . .
Au1C Au52 Au57 87.02(14) 2_556 .
Au48 Au52 Au57 63.41(13) 2_556 .
Au61 Au52 Au57 110.40(16) 2_556 .
Au40 Au52 Au57 150.56(17) . .
S9 Au52 Au39 79.2(7) . .
Au11 Au52 Au39 109.89(14) 2_556 .
Au1B Au52 Au39 56.13(12) . .
Au1C Au52 Au39 53.73(12) 2_556 .
Au48 Au52 Au39 83.47(14) 2_556 .
Au61 Au52 Au39 137.80(16) 2_556 .
Au40 Au52 Au39 116.42(15) . .
Au57 Au52 Au39 55.84(12) . .
S15 Au53 Au20 160.8(6) . .
S15 Au53 Au1H 104.8(6) . .
Au20 Au53 Au1H 92.12(16) . .
S15 Au53 Au22 116.9(6) . .
Au20 Au53 Au22 64.27(13) . .
Au1H Au53 Au22 59.12(12) . .
S15 Au53 Au21 96.5(6) . .
Au20 Au53 Au21 66.83(13) . .
Au1H Au53 Au21 119.06(16) . .
Au22 Au53 Au21 60.25(12) . .
S15 Au53 Au1G 136.4(6) . .
Au20 Au53 Au1G 60.36(12) . .
Au1H Au53 Au1G 60.21(12) . .
Au22 Au53 Au1G 91.27(15) . .
Au21 Au53 Au1G 126.92(17) . .
S15 Au53 Au35 103.9(6) . .
Au20 Au53 Au35 59.74(12) . .
Au1H Au53 Au35 151.25(18) . .
Au22 Au53 Au35 107.72(15) . .
Au21 Au53 Au35 58.06(11) . .
Au1G Au53 Au35 97.34(14) . .
S15 Au53 Au1I 46.7(6) . .
Au20 Au53 Au1I 142.52(17) . .
Au1H Au53 Au1I 62.09(12) . .
Au22 Au53 Au1I 78.76(13) . .
Au21 Au53 Au1I 100.76(14) . .
Au1G Au53 Au1I 117.45(15) . .
Au35 Au53 Au1I 144.73(16) . .
S15 Au53 Au62 95.0(6) . .
Au20 Au53 Au62 86.92(14) . .
Au1H Au53 Au62 111.39(15) . .
Au22 Au53 Au62 147.86(17) . .
Au21 Au53 Au62 122.82(15) . .
Au1G Au53 Au62 60.63(12) . .
Au35 Au53 Au62 64.78(12) . .
Au1I Au53 Au62 126.44(16) . .
S10 Au57 S9 177.7(11) 2_556 .
S10 Au57 Au39 92.7(7) 2_556 .
S9 Au57 Au39 86.5(6) . .
S10 Au57 Au52 129.6(7) 2_556 .
S9 Au57 Au52 51.9(7) . .
Au39 Au57 Au52 64.80(13) . .
S10 Au57 Au48 78.2(8) 2_556 2_556
S9 Au57 Au48 103.9(8) . 2_556
Au39 Au57 Au48 84.48(14) . 2_556
Au52 Au57 Au48 56.29(12) . 2_556
S10 Au57 Au51 45.3(6) 2_556 2_556
S9 Au57 Au51 135.0(6) . 2_556
Au39 Au57 Au51 53.62(11) . 2_556
Au52 Au57 Au51 88.74(13) . 2_556
Au48 Au57 Au51 57.56(12) 2_556 2_556
S65 Au59 Au14 164.5(7) . .
S65 Au59 Au8 124.5(6) . .
Au14 Au59 Au8 63.69(12) . .
S65 Au59 Au9 129.8(7) . .
Au14 Au59 Au9 65.02(13) . .
Au8 Au59 Au9 62.31(13) . .
S65 Au59 Au67 46.9(7) . .
Au14 Au59 Au67 145.5(2) . .
Au8 Au59 Au67 115.85(16) . .
Au9 Au59 Au67 83.91(15) . .
S65 Au59 Au65 80.7(7) . 2_556
Au14 Au59 Au65 87.17(15) . 2_556
Au8 Au59 Au65 86.07(14) . 2_556
Au9 Au59 Au65 144.37(16) . 2_556
Au67 Au59 Au65 127.22(18) . 2_556
S65 Au59 Au68 89.3(6) . .
Au14 Au59 Au68 88.29(14) . .
Au8 Au59 Au68 141.95(18) . .
Au9 Au59 Au68 83.20(14) . .
Au67 Au59 Au68 72.67(13) . .
Au65 Au59 Au68 119.50(16) 2_556 .
S3 Au61 Au12 146.5(8) . .
S3 Au61 Au48 144.2(7) . .
Au12 Au61 Au48 61.06(13) . .
S3 Au61 Au11 119.9(6) . .
Au12 Au61 Au11 64.87(11) . .
Au48 Au61 Au11 90.54(15) . .
S3 Au61 Au52 118.7(7) . 2_556
Au12 Au61 Au52 92.09(15) . 2_556
Au48 Au61 Au52 60.97(14) . 2_556
Au11 Au61 Au52 56.23(12) . 2_556
S3 Au61 Au10 92.0(8) . .
Au12 Au61 Au10 60.91(12) . .
Au48 Au61 Au10 121.54(15) . .
Au11 Au61 Au10 58.80(12) . .
Au52 Au61 Au10 115.01(15) 2_556 .
S3 Au61 Au66 94.1(6) . .
Au12 Au61 Au66 79.82(13) . .
Au48 Au61 Au66 63.81(14) . .
Au11 Au61 Au66 143.70(16) . .
Au52 Au61 Au66 120.37(18) 2_556 .
Au10 Au61 Au66 111.61(15) . .
S3 Au61 Au43 67.3(6) . .
Au12 Au61 Au43 104.90(14) . .
Au48 Au61 Au43 141.50(16) . .
Au11 Au61 Au43 52.83(11) . .
Au52 Au61 Au43 85.80(13) 2_556 .
Au10 Au61 Au43 53.44(11) . .
Au66 Au61 Au43 153.53(18) . .
S13 Au62 S1B 177.6(9) . .
S13 Au62 Au46 94.2(7) . .
S1B Au62 Au46 85.4(7) . .
S13 Au62 Au1G 127.1(7) . .
S1B Au62 Au1G 50.7(6) . .
Au46 Au62 Au1G 65.28(13) . .
S13 Au62 Au53 74.6(7) . .
S1B Au62 Au53 103.0(6) . .
Au46 Au62 Au53 83.44(14) . .
Au1G Au62 Au53 55.74(11) . .
S13 Au62 Au35 44.8(7) . .
S1B Au62 Au35 133.9(7) . .
Au46 Au62 Au35 54.17(11) . .
Au1G Au62 Au35 88.91(13) . .
Au53 Au62 Au35 56.27(11) . .
S70 Au64 Au19 164.2(7) . .
S70 Au64 Au15 124.4(6) . .
Au19 Au64 Au15 63.36(12) . .
S70 Au64 Au24 131.1(7) . 2_556
Au19 Au64 Au24 64.12(12) . 2_556
Au15 Au64 Au24 62.32(12) . 2_556
S70 Au64 Au29 47.6(6) . 2_556
Au19 Au64 Au29 144.63(17) . 2_556
Au15 Au64 Au29 118.52(17) . 2_556
Au24 Au64 Au29 85.08(14) 2_556 2_556
S70 Au64 Au69 82.0(6) . .
Au19 Au64 Au69 84.48(14) . .
Au15 Au64 Au69 89.09(14) . .
Au24 Au64 Au69 144.17(16) 2_556 .
Au29 Au64 Au69 129.56(15) 2_556 .
S70 Au64 Au1F 91.3(6) . .
Au19 Au64 Au1F 87.04(14) . .
Au15 Au64 Au1F 140.23(16) . .
Au24 Au64 Au1F 81.54(13) 2_556 .
Au29 Au64 Au1F 70.78(13) 2_556 .
Au69 Au64 Au1F 115.26(16) . .
S17 Au65 S36 157.0(11) . .
S17 Au65 Au21 99.5(7) . .
S36 Au65 Au21 101.0(7) . .
S17 Au65 Au59 92.8(7) . 2_556
S36 Au65 Au59 101.0(8) . 2_556
Au21 Au65 Au59 79.90(14) . 2_556
S17 Au65 Au45 152.5(7) . .
S36 Au65 Au45 48.7(8) . .
Au21 Au65 Au45 53.04(11) . .
Au59 Au65 Au45 84.35(14) 2_556 .
S17 Au65 Au1E 46.5(7) . .
S36 Au65 Au1E 153.0(7) . .
Au21 Au65 Au1E 53.06(11) . .
Au59 Au65 Au1E 83.02(14) 2_556 .
Au45 Au65 Au1E 106.09(14) . .
S4 Au66 S8 175.4(9) . .
S4 Au66 Au16 84.4(6) . .
S8 Au66 Au16 93.5(6) . .
S4 Au66 Au61 97.3(6) . .
S8 Au66 Au61 86.9(6) . .
Au16 Au66 Au61 92.18(13) . .
S4 Au66 Au48 47.8(5) . .
S8 Au66 Au48 135.3(5) . .
Au16 Au66 Au48 72.39(13) . .
Au61 Au66 Au48 52.80(12) . .
S4 Au66 Au38 133.3(6) . .
S8 Au66 Au38 46.7(5) . .
Au16 Au66 Au38 53.69(12) . .
Au61 Au66 Au38 68.32(12) . .
Au48 Au66 Au38 95.20(13) . .
S21 Au67 S65 171.5(10) . .
S21 Au67 Au59 137.4(7) . .
S65 Au67 Au59 50.3(7) . .
S21 Au67 Au43 49.7(7) . .
S65 Au67 Au43 135.7(6) . .
Au59 Au67 Au43 89.63(14) . .
S16 Au68 S30 160.9(9) . .
S16 Au68 Au1B 97.0(7) . .
S30 Au68 Au1B 99.2(6) . .
S16 Au68 Au59 81.7(6) . .
S30 Au68 Au59 111.6(6) . .
Au1B Au68 Au59 77.57(13) . .
S16 Au68 Au1A 149.6(7) . .
S30 Au68 Au1A 48.2(6) . .
Au1B Au68 Au1A 52.69(11) . .
Au59 Au68 Au1A 87.74(13) . .
S12 Au69 S6 159.7(8) . .
S12 Au69 Au18 102.1(6) . .
S6 Au69 Au18 96.0(5) . .
S12 Au69 Au49 47.9(5) . .
S6 Au69 Au49 150.8(5) . .
Au18 Au69 Au49 54.86(11) . .
S12 Au69 Au64 105.8(6) . .
S6 Au69 Au64 86.8(8) . .
Au18 Au69 Au64 78.11(13) . .
Au49 Au69 Au64 87.43(13) . .
C71 S1 Au27 97(2) . .
C71 S1 Au33 110(3) . 2_556
Au27 S1 Au33 95.2(8) . 2_556
C231 S2 Au1F 110(3) . .
C231 S2 Au46 109(3) . .
Au1F S2 Au46 94.2(9) . .
C221 S1A Au31 108(3) . .
C221 S1A Au1D 117(3) . .
Au31 S1A Au1D 83.3(9) . .
C131 S1B Au62 109(2) . .
C131 S1B Au1G 109(3) . .
Au62 S1B Au1G 81.8(8) . .
C201 S3 Au42 113(3) . .
C201 S3 Au61 113(3) . .
Au42 S3 Au61 93.1(9) . .
C181 S4 Au66 111(3) . .
C181 S4 Au48 113(3) . .
Au66 S4 Au48 86.2(10) . .
C151 S5 Au1F 99(3) . .
C151 S5 Au32 114(2) . .
Au1F S5 Au32 88.0(8) . .
C121 S6 Au16 115(3) . .
C121 S6 Au69 104(3) . .
Au16 S6 Au69 90.8(9) . .
C11 S7 Au1I 106(2) . .
C11 S7 Au37 114(3) . .
Au1I S7 Au37 89.7(8) . .
C51 S8 Au66 107(2) . .
C51 S8 Au38 112(3) . .
Au66 S8 Au38 89.2(8) . .
C171 S9 Au57 109(2) . .
C171 S9 Au52 107(3) . .
Au57 S9 Au52 78.7(8) . .
C241 S10 Au57 105(3) . 2_556
C241 S10 Au51 114(3) . .
Au57 S10 Au51 90.9(9) 2_556 .
C61 S11 Au42 93(2) . .
C61 S11 Au36 109(3) . .
Au42 S11 Au36 92.7(9) . .
C81 S12 Au69 106(3) . .
C81 S12 Au49 114(4) . .
Au69 S12 Au49 85.1(8) . .
C161 S13 Au62 111(3) . .
C161 S13 Au35 108(3) . .
Au62 S13 Au35 92.1(10) . .
C101 S14 Au29 112(3) . .
C101 S14 Au28 117(2) . .
Au29 S14 Au28 89.0(9) . .
C91 S15 Au1I 106(2) . .
C91 S15 Au53 116(3) . .
Au1I S15 Au53 85.0(10) . .
C41 S16 Au68 103(2) . .
C41 S16 Au39 109(2) . .
Au68 S16 Au39 93.4(11) . .
C1 S17 Au65 108(3) . .
C1 S17 Au1E 112(2) . .
Au65 S17 Au1E 90.1(10) . .
C141 S18 Au50 116(4) . .
C141 S18 Au40 119(3) . .
Au50 S18 Au40 85.2(9) . .
C111 S21 Au67 108(3) . .
C111 S21 Au43 117(2) . .
Au67 S21 Au43 85.7(8) . .
C21 S30 Au68 103(3) . .
C21 S30 Au1A 114(2) . .
Au68 S30 Au1A 86.7(7) . .
C251 S36 Au65 102(3) . .
C251 S36 Au45 114(3) . .
Au65 S36 Au45 86.4(9) . .
C211 S65 Au67 110(3) . .
C211 S65 Au59 114(3) . .
Au67 S65 Au59 82.8(10) . .
C31 S70 Au29 113(2) . 2_556
C31 S70 Au64 111(2) . .
Au29 S70 Au64 81.6(8) 2_556 .
C191 S96 Au27 110(3) . .
C191 S96 Au1H 114(2) . .
Au27 S96 Au1H 92.2(8) . .
C2 C1 C6 120.0 . .
C2 C1 S17 119(4) . .
C6 C1 S17 121(4) . .
C3 C2 C1 120.0 . .
C4 C3 C2 120.0 . .
C3 C4 C5 120.0 . .
C3 C4 C7 121(5) . .
C5 C4 C7 118(5) . .
C6 C5 C4 120.0 . .
C5 C6 C1 120.0 . .
C8 C7 C4 106(6) . .
C12 C11 C16 120.0 . .
C12 C11 S7 120(5) . .
C16 C11 S7 120(5) . .
C11 C12 C13 120.0 . .
C14 C13 C12 120.0 . .
C13 C14 C15 120.0 . .
C13 C14 C17 119(6) . .
C15 C14 C17 119(7) . .
C16 C15 C14 120.0 . .
C15 C16 C11 120.0 . .
C19 C17 C18 114(2) . .
C19 C17 C14 81(7) . .
C18 C17 C14 103(7) . .
C22 C21 C26 120.0 . .
C22 C21 S30 117(5) . .
C26 C21 S30 123(5) . .
C21 C22 C23 120.0 . .
C24 C23 C22 120.0 . .
C23 C24 C25 120.0 . .
C24 C25 C26 120.0 . .
C25 C26 C21 120.00(5) . .
C32 C31 C36 120.0 . .
C32 C31 S70 123(4) . .
C36 C31 S70 117(4) . .
C31 C32 C33 120.0 . .
C34 C33 C32 120.0 . .
C33 C34 C35 120.0 . .
C33 C34 C37 132(5) . .
C35 C34 C37 108(5) . .
C34 C35 C36 120.0 . .
C35 C36 C31 120.0 . .
C38 C37 C39 114.3(19) . .
C38 C37 C40 114.1(19) . .
C39 C37 C40 114.0(19) . .
C38 C37 C34 94(6) . .
C39 C37 C34 110(5) . .
C40 C37 C34 109(6) . .
C42 C41 C46 120.0 . .
C42 C41 S16 116(4) . .
C46 C41 S16 124(4) . .
C41 C42 C43 120.0 . .
C44 C43 C42 120.0 . .
C43 C44 C45 120.0 . .
C43 C44 C47 116(5) . .
C45 C44 C47 124(5) . .
C46 C45 C44 120.0 . .
C45 C46 C41 120.0 . .
C50 C47 C48 114.3(19) . .
C50 C47 C49 114.4(19) . .
C48 C47 C49 114.3(19) . .
C50 C47 C44 105(6) . .
C48 C47 C44 103(6) . .
C49 C47 C44 104(6) . .
C52 C51 C56 120.0 . .
C52 C51 S8 123(4) . .
C56 C51 S8 116(4) . .
C53 C52 C51 120.0 . .
C52 C53 C54 120.0 . .
C55 C54 C53 120.0 . .
C55 C54 C57 119(5) . .
C53 C54 C57 120(5) . .
C54 C55 C56 120.0 . .
C55 C56 C51 120.0 . .
C60 C57 C59 115.1(19) . .
C60 C57 C58 115.3(19) . .
C59 C57 C58 115.2(19) . .
C60 C57 C54 98(6) . .
C59 C57 C54 111(6) . .
C58 C57 C54 100(5) . .
C62 C61 C66 120.0 . .
C62 C61 S11 120(5) . .
C66 C61 S11 120(5) . .
C61 C62 C63 120.0 . .
C64 C63 C62 120.0 . .
C63 C64 C65 120.0 . .
C63 C64 C67 118(6) . .
C65 C64 C67 122(6) . .
C66 C65 C64 120.0 . .
C65 C66 C61 120.0 . .
C68 C67 C64 99(6) . .
C72 C71 C76 120.0 . .
C72 C71 S1 122(5) . .
C76 C71 S1 118(5) . .
C73 C72 C71 120.0 . .
C72 C73 C74 120.0 . .
C75 C74 C73 120.0 . .
C75 C74 C77 136(6) . .
C73 C74 C77 104(6) . .
C74 C75 C76 120.0 . .
C75 C76 C71 120.0 . .
C78 C77 C79 109(7) . .
C78 C77 C74 104(6) . .
C79 C77 C74 91(7) . .
C82 C81 C86 120.0 . .
C82 C81 S12 122(7) . .
C86 C81 S12 118(7) . .
C81 C82 C83 120.00(5) . .
C82 C83 C84 120.0 . .
C85 C84 C83 120.0 . .
C85 C84 C87 122(8) . .
C83 C84 C87 115(8) . .
C86 C85 C84 120.00(6) . .
C85 C86 C81 120.0 . .
C88 C87 C84 117(9) . .
C92 C91 C96 120.0 . .
C92 C91 S15 118(5) . .
C96 C91 S15 121(5) . .
C93 C92 C91 120.0 . .
C92 C93 C94 120.0 . .
C93 C94 C95 120.0 . .
C93 C94 C97 124(7) . .
C95 C94 C97 116(7) . .
C96 C95 C94 120.0 . .
C95 C96 C91 120.0 . .
C102 C101 C106 120.0 . .
C102 C101 S14 117(5) . .
C106 C101 S14 123(5) . .
C101 C102 C103 120.0 . .
C104 C103 C102 120.0 . .
C105 C104 C103 120.0 . .
C105 C104 C107 116(6) . .
C103 C104 C107 123(6) . .
C106 C105 C104 120.0 . .
C105 C106 C101 120.0 . .
C109 C107 C108 114(2) . .
C109 C107 C104 97(7) . .
C108 C107 C104 96(6) . .
C112 C111 C116 120.0 . .
C112 C111 S21 122(5) . .
C116 C111 S21 117(5) . .
C113 C112 C111 120.0 . .
C112 C113 C114 120.0 . .
C113 C114 C115 120.0 . .
C113 C114 C117 117(7) . .
C115 C114 C117 123(7) . .
C114 C115 C116 120.0 . .
C115 C116 C111 120.0 . .
C122 C121 C126 120.0 . .
C122 C121 S6 115(5) . .
C126 C121 S6 124(5) . .
C123 C122 C121 120.0 . .
C124 C123 C122 120.0 . .
C125 C124 C123 120.0 . .
C124 C125 C126 120.0 . .
C125 C126 C121 120.0 . .
C132 C131 C136 120.0 . .
C132 C131 S1B 118(4) . .
C136 C131 S1B 121(4) . .
C133 C132 C131 120.0 . .
C132 C133 C134 120.0 . .
C133 C134 C135 120.0 . .
C133 C134 C137 125(6) . .
C135 C134 C137 112(6) . .
C134 C135 C136 120.0 . .
C131 C136 C135 120.0 . .
C138 C137 C134 104(7) . .
C142 C141 C146 120.0 . .
C142 C141 S18 115(8) . .
C146 C141 S18 124(8) . .
C143 C142 C141 120.0 . .
C142 C143 C144 120.0 . .
C145 C144 C143 120.0 . .
C146 C145 C144 120.0 . .
C145 C146 C141 120.0 . .
C152 C151 C156 120.0 . .
C152 C151 S5 128(5) . .
C156 C151 S5 112(5) . .
C153 C152 C151 120.0 . .
C152 C153 C154 120.0 . .
C155 C154 C153 120.0 . .
C154 C155 C156 120.0 . .
C155 C156 C151 120.0 . .
C162 C161 C166 120.0 . .
C162 C161 S13 124(5) . .
C166 C161 S13 115(5) . .
C163 C162 C161 120.0 . .
C162 C163 C164 120.0 . .
C165 C164 C163 120.0 . .
C165 C164 C167 121(7) . .
C163 C164 C167 118(6) . .
C164 C165 C166 120.0 . .
C165 C166 C161 120.0 . .
C168 C167 C164 103(7) . .
C172 C171 C176 120.0 . .
C172 C171 S9 119(5) . .
C176 C171 S9 121(5) . .
C173 C172 C171 120.0 . .
C172 C173 C174 120.0 . .
C173 C174 C175 120.0 . .
C173 C174 C177 133(6) . .
C175 C174 C177 106(6) . .
C176 C175 C174 120.0 . .
C175 C176 C171 120.0 . .
C179 C177 C178 114.0(19) . .
C179 C177 C180 114.3(19) . .
C178 C177 C180 114.0(19) . .
C179 C177 C174 122(6) . .
C178 C177 C174 98(5) . .
C180 C177 C174 93(5) . .
C182 C181 C186 120.0 . .
C182 C181 S4 129(6) . .
C186 C181 S4 111(6) . .
C181 C182 C183 120.0 . .
C184 C183 C182 120.0 . .
C185 C184 C183 120.0 . .
C185 C184 C187 137(8) . .
C183 C184 C187 103(8) . .
C184 C185 C186 120.0 . .
C185 C186 C181 120.00(5) . .
C192 C191 C196 120.0 . .
C192 C191 S96 114(5) . .
C196 C191 S96 126(5) . .
C193 C192 C191 120.0 . .
C192 C193 C194 120.0 . .
C195 C194 C193 120.0 . .
C195 C194 C197 119(6) . .
C193 C194 C197 121(6) . .
C194 C195 C196 120.0 . .
C195 C196 C191 120.0 . .
C202 C201 C206 120.0 . .
C202 C201 S3 121(5) . .
C206 C201 S3 119(5) . .
C201 C202 C203 120.0 . .
C204 C203 C202 120.0 . .
C203 C204 C205 120.0 . .
C203 C204 C207 115(6) . .
C205 C204 C207 125(6) . .
C206 C205 C204 120.0 . .
C205 C206 C201 120.0 . .
C208 C207 C209 114(2) . .
C208 C207 C204 99(6) . .
C209 C207 C204 124(8) . .
C212 C211 C216 120.0 . .
C212 C211 S65 115(7) . .
C216 C211 S65 124(7) . .
C213 C212 C211 120.0 . .
C212 C213 C214 120.0 . .
C215 C214 C213 120.0 . .
C215 C214 C217 120(8) . .
C213 C214 C217 120(8) . .
C214 C215 C216 120.0 . .
C215 C216 C211 120.0 . .
C222 C221 C226 120.0 . .
C222 C221 S1A 126(7) . .
C226 C221 S1A 114(7) . .
C223 C222 C221 120.0 . .
C222 C223 C224 120.0 . .
C225 C224 C223 120.00(6) . .
C225 C224 C227 123(8) . .
C223 C224 C227 115(8) . .
C226 C225 C224 120.0 . .
C225 C226 C221 120.0 . .
C229 C227 C228 114(2) . .
C229 C227 C224 98(8) . .
C228 C227 C224 98(7) . .
C232 C231 C236 120.0 . .
C232 C231 S2 123(6) . .
C236 C231 S2 117(6) . .
C231 C232 C233 120.0 . .
C234 C233 C232 120.00(6) . .
C235 C234 C233 120.0 . .
C235 C234 C237 126(7) . .
C233 C234 C237 114(7) . .
C234 C235 C236 120.0 . .
C235 C236 C231 120.00(6) . .
C238 C237 C239 114(2) . .
C238 C237 C234 107(8) . .
C239 C237 C234 102(7) . .
C242 C241 C246 120.00(5) . .
C242 C241 S10 122(6) . .
C246 C241 S10 117(6) . .
C243 C242 C241 120.0 . .
C244 C243 C242 120.0 . .
C243 C244 C245 120.0 . .
C244 C245 C246 120.0 . .
C245 C246 C241 120.0 . .

loop_
_geom_bond_atom_site_label_1
_geom_bond_atom_site_label_2
_geom_bond_distance
_geom_bond_site_symmetry_2
Au1 Au4 2.750(3) .
Au1 Au4 2.750(3) 2_556
Au1 Au5 2.754(3) 2_556
Au1 Au5 2.754(3) .
Au1 Au7 2.763(4) .
Au1 Au3 2.763(4) 2_556
Au1 Au3 2.763(4) .
Au1 Au7 2.763(4) 2_556
Au1 Au2 2.769(5) 2_556
Au1 Au2 2.769(5) .
Au1 Au6 2.773(5) 2_556
Au1 Au6 2.774(5) .
Au2 Au20 2.783(5) 2_556
Au2 Au26 2.808(5) .
Au2 Au34 2.822(4) 2_556
Au2 Au2 2.842(7) 2_556
Au2 Au19 2.846(4) 2_556
Au2 Au24 2.860(4) .
Au2 Au3 2.883(5) .
Au2 Au23 2.888(4) 2_556
Au2 Au3 2.896(4) 2_556
Au2 Au5 2.931(4) 2_556
Au2 Au4 2.938(4) 2_556
Au1A S30 2.42(2) .
Au1A Au30 2.737(5) .
Au1A Au1B 2.761(5) .
Au1A Au40 2.896(5) 2_556
Au1A Au9 2.906(5) .
Au1A Au50 2.981(5) .
Au1A Au43 3.010(5) .
Au1A Au40 3.173(5) .
Au1A Au68 3.247(6) .
Au1B Au52 2.800(5) .
Au1B Au6 2.811(5) 2_556
Au1B Au9 2.816(4) .
Au1B Au39 2.834(5) .
Au1B Au14 2.861(5) .
Au1B Au30 2.941(4) .
Au1B Au68 2.945(5) .
Au1B Au40 2.980(5) .
Au1B Au1C 2.987(4) 2_556
Au1B Au11 3.114(5) 2_556
Au1C Au48 2.701(5) .
Au1C Au39 2.729(5) 2_556
Au1C Au5 2.775(4) .
Au1C Au6 2.784(4) .
Au1C Au52 2.816(5) 2_556
Au1C Au51 2.863(5) .
Au1C Au17 2.936(5) .
Au1C Au14 2.943(5) 2_556
Au1C Au12 2.965(5) .
Au1C Au1B 2.987(4) 2_556
Au1C Au11 3.002(5) .
Au1C Au18 3.073(4) .
Au1D S1A 2.40(2) .
Au1D Au23 2.706(4) .
Au1D Au26 2.859(4) .
Au1D Au28 2.863(5) .
Au1D Au32 2.922(5) 2_556
Au1D Au1G 2.974(5) .
Au1D Au34 2.998(5) .
Au1D Au32 3.088(5) .
Au1D Au31 3.167(5) .
Au1E S17 2.40(3) .
Au1E Au22 2.726(5) .
Au1E Au8 2.776(5) 2_556
Au1E Au21 2.810(5) .
Au1E Au37 2.814(5) .
Au1E Au1I 2.890(5) .
Au1E Au36 2.967(5) 2_556
Au1E Au65 3.307(5) .
Au1F S2 2.32(3) .
Au1F S5 2.32(3) .
Au1F Au34 2.956(5) .
Au1F Au64 3.211(5) .
Au1F Au32 3.266(6) .
Au1G S1B 2.42(2) .
Au1G Au23 2.724(5) .
Au1G Au34 2.785(5) .
Au1G Au20 2.836(5) .
Au1G Au1H 2.874(5) .
Au1G Au53 2.935(5) .
Au1G Au62 3.094(6) .
Au1G Au46 3.232(5) .
Au1H S96 2.35(2) .
Au1H Au22 2.776(5) .
Au1H Au53 2.790(5) .
Au1H Au23 2.831(5) .
Au1H Au25 2.928(5) .
Au1H Au1I 3.074(5) .
Au1I S15 2.29(3) .
Au1I S7 2.31(2) .
Au1I Au53 3.142(5) .
Au1I Au37 3.303(6) .
Au3 Au25 2.781(4) .
Au3 Au15 2.806(4) 2_556
Au3 Au13 2.817(4) 2_556
Au3 Au22 2.825(5) .
Au3 Au4 2.864(4) .
Au3 Au23 2.875(4) .
Au3 Au2 2.896(4) 2_556
Au3 Au24 2.898(4) .
Au3 Au7 2.908(4) 2_556
Au3 Au5 2.960(5) 2_556
Au4 Au20 2.786(4) .
Au4 Au14 2.799(4) 2_556
Au4 Au17 2.823(4) .
Au4 Au21 2.834(5) .
Au4 Au22 2.853(4) .
Au4 Au8 2.872(4) 2_556
Au4 Au5 2.880(4) .
Au4 Au6 2.927(4) .
Au4 Au7 2.931(4) 2_556
Au4 Au2 2.938(4) 2_556
Au5 Au19 2.800(4) .
Au5 Au17 2.820(5) .
Au5 Au18 2.829(4) .
Au5 Au12 2.849(4) .
Au5 Au15 2.862(4) .
Au5 Au7 2.866(5) .
Au5 Au2 2.931(4) 2_556
Au5 Au6 2.933(4) .
Au5 Au3 2.960(5) 2_556
Au6 Au30 2.802(5) .
Au6 Au1B 2.811(4) 2_556
Au6 Au14 2.831(5) 2_556
Au6 Au6 2.835(7) 2_556
Au6 Au9 2.870(4) 2_556
Au6 Au11 2.883(4) .
Au6 Au7 2.895(4) 2_556
Au6 Au7 2.916(5) .
Au7 Au10 2.792(4) .
Au7 Au8 2.806(5) .
Au7 Au13 2.816(4) .
Au7 Au12 2.829(4) .
Au7 Au11 2.858(5) .
Au7 Au9 2.888(4) .
Au7 Au6 2.895(4) 2_556
Au7 Au3 2.908(4) 2_556
Au7 Au4 2.931(4) 2_556
Au8 Au1E 2.776(5) 2_556
Au8 Au59 2.790(5) .
Au8 Au4 2.872(4) 2_556
Au8 Au21 2.883(5) 2_556
Au8 Au9 2.893(5) .
Au8 Au14 2.894(4) .
Au8 Au36 2.895(5) .
Au8 Au10 2.917(5) .
Au8 Au13 2.921(4) .
Au8 Au22 3.033(5) 2_556
Au9 Au59 2.801(6) .
Au9 Au43 2.815(4) .
Au9 Au10 2.856(4) .
Au9 Au6 2.870(4) 2_556
Au9 Au11 2.900(5) .
Au9 Au14 2.954(5) .
Au9 Au30 3.008(4) .
Au10 Au36 2.808(5) .
Au10 Au42 2.818(5) .
Au10 Au11 2.835(5) .
Au10 Au43 2.848(5) .
Au10 Au12 2.898(5) .
Au10 Au61 2.926(5) .
Au10 Au13 2.999(4) .
Au10 Au38 3.004(5) .
Au11 Au40 2.708(5) 2_556
Au11 Au52 2.717(5) 2_556
Au11 Au43 2.794(5) .
Au11 Au61 2.848(5) .
Au11 Au30 2.917(3) .
Au11 Au12 3.023(4) .
Au11 Au1B 3.114(5) 2_556
Au12 Au16 2.754(4) .
Au12 Au61 2.786(5) .
Au12 Au48 2.832(5) .
Au12 Au18 2.896(5) .
Au12 Au38 2.952(5) .
Au12 Au13 3.001(5) .
Au12 Au15 3.016(4) .
Au13 Au38 2.672(4) .
Au13 Au37 2.673(5) 2_556
Au13 Au36 2.763(5) .
Au13 Au33 2.786(4) .
Au13 Au3 2.817(4) 2_556
Au13 Au15 2.919(5) .
Au13 Au22 2.969(5) 2_556
Au13 Au25 3.006(5) 2_556
Au14 Au59 2.692(5) .
Au14 Au39 2.774(4) .
Au14 Au4 2.799(4) 2_556
Au14 Au6 2.831(5) 2_556
Au14 Au21 2.873(5) 2_556
Au14 Au1C 2.943(5) 2_556
Au14 Au45 2.943(5) 2_556
Au14 Au17 2.974(4) 2_556
Au15 Au64 2.761(5) .
Au15 Au16 2.766(4) .
Au15 Au3 2.806(4) 2_556
Au15 Au19 2.872(5) .
Au15 Au33 2.876(5) .
Au15 Au24 2.885(4) 2_556
Au15 Au18 2.902(5) .
Au15 Au25 2.943(5) 2_556
Au16 S6 2.37(2) .
Au16 Au18 2.811(5) .
Au16 Au38 2.820(5) .
Au16 Au66 2.860(5) .
Au16 Au33 2.998(5) .
Au17 Au49 2.695(4) .
Au17 Au45 2.707(5) .
Au17 Au51 2.707(4) .
Au17 Au35 2.712(5) .
Au17 Au20 2.947(4) .
Au17 Au14 2.974(4) 2_556
Au17 Au19 2.976(5) .
Au17 Au18 3.021(5) .
Au17 Au21 3.039(5) .
Au18 Au49 2.818(5) .
Au18 Au19 2.842(4) .
Au18 Au48 2.927(5) .
Au18 Au69 2.927(5) .
Au18 Au51 2.928(5) .
Au19 Au64 2.708(5) .
Au19 Au46 2.757(5) .
Au19 Au2 2.846(4) 2_556
Au19 Au34 2.869(4) .
Au19 Au24 2.932(5) 2_556
Au19 Au20 2.972(5) .
Au19 Au49 3.001(5) .
Au20 Au53 2.690(5) .
Au20 Au46 2.734(5) .
Au20 Au2 2.783(5) 2_556
Au20 Au35 2.898(5) .
Au20 Au22 2.942(4) .
Au20 Au34 2.962(5) .
Au20 Au23 2.997(5) .
Au20 Au21 3.083(5) .
Au21 Au45 2.805(5) .
Au21 Au14 2.873(5) 2_556
Au21 Au22 2.880(5) .
Au21 Au8 2.883(5) 2_556
Au21 Au53 2.900(5) .
Au21 Au35 2.911(5) .
Au21 Au65 2.943(5) .
Au22 Au53 2.837(5) .
Au22 Au25 2.897(4) .
Au22 Au37 2.963(5) .
Au22 Au13 2.969(5) 2_556
Au22 Au8 3.033(5) 2_556
Au22 Au23 3.055(5) .
Au23 Au28 2.793(4) .
Au23 Au25 2.819(4) .
Au23 Au2 2.889(4) 2_556
Au23 Au26 2.889(4) .
Au23 Au24 2.950(5) .
Au23 Au34 3.083(5) .
Au24 Au28 2.796(5) .
Au24 Au34 2.808(5) 2_556
Au24 Au64 2.813(5) 2_556
Au24 Au25 2.851(5) .
Au24 Au15 2.885(4) 2_556
Au24 Au32 2.924(5) 2_556
Au24 Au19 2.932(5) 2_556
Au24 Au26 3.015(3) .
Au25 Au33 2.804(5) 2_556
Au25 Au27 2.811(5) .
Au25 Au28 2.851(5) .
Au25 Au15 2.943(5) 2_556
Au25 Au37 2.997(5) .
Au25 Au13 3.006(5) 2_556
Au26 Au32 2.732(4) 2_556
Au26 Au32 2.732(4) .
Au26 Au2 2.808(5) 2_556
Au26 Au1D 2.859(4) 2_556
Au26 Au23 2.889(4) 2_556
Au26 Au34 2.978(4) .
Au26 Au34 2.978(4) 2_556
Au26 Au24 3.015(3) 2_556
Au27 S1 2.32(3) .
Au27 S96 2.34(3) .
Au27 Au28 3.202(5) .
Au28 S14 2.37(2) .
Au28 Au32 2.962(5) 2_556
Au28 Au29 3.264(5) .
Au29 S14 2.28(3) .
Au29 S70 2.29(3) 2_556
Au29 Au64 3.072(5) 2_556
Au30 Au1A 2.737(5) 2_556
Au30 Au6 2.802(5) 2_556
Au30 Au40 2.859(4) .
Au30 Au40 2.859(4) 2_556
Au30 Au11 2.917(3) 2_556
Au30 Au1B 2.941(4) 2_556
Au30 Au9 3.008(4) 2_556
Au31 S1A 2.37(3) .
Au31 S1A 2.37(3) 2_556
Au31 Au32 2.971(5) .
Au31 Au32 2.971(5) 2_556
Au31 Au1D 3.167(5) 2_556
Au32 S5 2.38(2) .
Au32 Au34 2.767(5) .
Au32 Au1D 2.922(5) 2_556
Au32 Au24 2.924(5) 2_556
Au32 Au28 2.962(5) 2_556
Au33 S1 2.38(2) 2_556
Au33 Au38 2.783(5) .
Au33 Au25 2.804(5) 2_556
Au33 Au37 2.852(5) 2_556
Au34 Au24 2.808(5) 2_556
Au34 Au2 2.822(4) 2_556
Au34 Au46 2.843(5) .
Au35 S13 2.37(3) .
Au35 Au49 2.846(5) .
Au35 Au45 2.860(5) .
Au35 Au46 2.876(5) .
Au35 Au53 3.088(5) .
Au35 Au62 3.360(5) .
Au36 S11 2.39(2) .
Au36 Au37 2.781(5) 2_556
Au36 Au38 2.856(5) .
Au36 Au1E 2.967(5) 2_556
Au37 S7 2.37(3) .
Au37 Au13 2.673(5) 2_556
Au37 Au36 2.781(5) 2_556
Au37 Au33 2.851(5) 2_556
Au38 S8 2.41(2) .
Au38 Au66 3.318(6) .
Au39 S16 2.40(3) .
Au39 Au1C 2.729(5) 2_556
Au39 Au51 2.864(5) 2_556
Au39 Au57 2.908(5) .
Au39 Au45 3.009(5) 2_556
Au39 Au52 3.180(6) .
Au40 S18 2.38(2) .
Au40 Au11 2.708(5) 2_556
Au40 Au43 2.869(6) 2_556
Au40 Au1A 2.896(5) 2_556
Au40 Au52 2.941(5) .
Au40 Au50 3.206(5) .
Au42 S3 2.29(3) .
Au42 S11 2.34(3) .
Au42 Au43 3.264(5) .
Au43 S21 2.43(3) .
Au43 Au40 2.869(6) 2_556
Au43 Au67 3.181(6) .
Au43 Au61 3.351(5) .
Au45 S36 2.48(3) .
Au45 Au51 2.845(5) .
Au45 Au14 2.943(5) 2_556
Au45 Au39 3.009(5) 2_556
Au45 Au65 3.299(5) .
Au46 S2 2.37(2) .
Au46 Au62 2.889(6) .
Au46 Au49 2.980(5) .
Au48 S4 2.33(2) .
Au48 Au61 2.789(6) .
Au48 Au52 2.896(5) 2_556
Au48 Au57 3.113(6) 2_556
Au48 Au51 3.132(6) .
Au48 Au66 3.141(6) .
Au49 S12 2.36(2) .
Au49 Au51 2.848(5) .
Au49 Au69 3.172(6) .
Au50 S18 2.35(3) .
Au50 S18 2.35(3) 2_556
Au50 Au1A 2.981(5) 2_556
Au50 Au40 3.206(5) 2_556
Au51 S10 2.40(2) .
Au51 Au39 2.864(5) 2_556
Au51 Au57 3.374(5) 2_556
Au52 S9 2.43(3) .
Au52 Au11 2.717(5) 2_556
Au52 Au1C 2.817(5) 2_556
Au52 Au48 2.896(5) 2_556
Au52 Au61 2.915(6) 2_556
Au52 Au57 3.024(6) .
Au53 S15 2.36(3) .
Au53 Au62 3.181(5) .
Au57 S10 2.33(3) 2_556
Au57 S9 2.34(3) .
Au57 Au48 3.113(6) 2_556
Au57 Au51 3.375(5) 2_556
Au59 S65 2.37(3) .
Au59 Au67 3.058(5) .
Au59 Au65 3.098(6) 2_556
Au59 Au68 3.191(5) .
Au61 S3 2.40(2) .
Au61 Au52 2.915(5) 2_556
Au61 Au66 3.130(5) .
Au62 S13 2.30(3) .
Au62 S1B 2.30(3) .
Au64 S70 2.41(2) .
Au64 Au24 2.813(5) 2_556
Au64 Au29 3.072(5) 2_556
Au64 Au69 3.181(6) .
Au65 S17 2.27(3) .
Au65 S36 2.33(3) .
Au65 Au59 3.098(6) 2_556
Au66 S4 2.27(4) .
Au66 S8 2.31(3) .
Au67 S21 2.24(3) .
Au67 S65 2.25(3) .
Au68 S16 2.27(3) .
Au68 S30 2.30(3) .
Au69 S12 2.33(3) .
Au69 S6 2.42(3) .
S1 C71 1.87(5) .
S1 Au33 2.38(2) 2_556
S2 C231 1.80(6) .
S1A C221 1.85(6) .
S1B C131 1.75(5) .
S3 C201 1.76(5) .
S4 C181 1.85(6) .
S5 C151 1.79(5) .
S6 C121 1.77(6) .
S7 C11 1.85(5) .
S8 C51 1.80(5) .
S9 C171 1.82(5) .
S10 C241 1.86(6) .
S10 Au57 2.33(3) 2_556
S11 C61 1.88(5) .
S12 C81 1.72(6) .
S13 C161 1.78(5) .
S14 C101 1.80(5) .
S15 C91 1.90(5) .
S16 C41 1.86(5) .
S17 C1 1.84(5) .
S18 C141 1.86(7) .
S21 C111 1.81(5) .
S30 C21 1.83(5) .
S36 C251 1.86(2) .
S65 C211 1.81(6) .
S70 C31 1.80(5) .
S70 Au29 2.29(3) 2_556
S96 C191 1.83(5) .
C1 C2 1.3900 .
C1 C6 1.3900 .
C2 C3 1.3900 .
C3 C4 1.3900 .
C4 C5 1.3900 .
C4 C7 1.68(3) .
C5 C6 1.3900 .
C7 C8 1.53(3) .
C11 C12 1.3900 .
C11 C16 1.3900 .
C12 C13 1.3900 .
C13 C14 1.3900 .
C14 C15 1.3900 .
C14 C17 1.68(3) .
C15 C16 1.3900 .
C17 C19 1.53(3) .
C17 C18 1.54(3) .
C21 C22 1.3900 .
C21 C26 1.3900 .
C22 C23 1.3900 .
C23 C24 1.3900 .
C24 C25 1.3900 .
C25 C26 1.3900 .
C31 C32 1.3900 .
C31 C36 1.3900 .
C32 C33 1.3900 .
C33 C34 1.3900 .
C34 C35 1.3900 .
C34 C37 1.68(3) .
C35 C36 1.3900 .
C37 C38 1.53(3) .
C37 C39 1.54(3) .
C37 C40 1.54(3) .
C41 C42 1.3900 .
C41 C46 1.3900 .
C42 C43 1.3900 .
C43 C44 1.3900 .
C44 C45 1.3900 .
C44 C47 1.68(3) .
C45 C46 1.3900 .
C47 C50 1.53(3) .
C47 C48 1.53(3) .
C47 C49 1.54(3) .
C51 C52 1.3900 .
C51 C56 1.3900 .
C52 C53 1.3900 .
C53 C54 1.3900 .
C54 C55 1.3900 .
C54 C57 1.68(3) .
C55 C56 1.3900 .
C57 C60 1.53(3) .
C57 C59 1.53(3) .
C57 C58 1.53(3) .
C61 C62 1.3900 .
C61 C66 1.3900 .
C62 C63 1.3900 .
C63 C64 1.3900 .
C64 C65 1.3900 .
C64 C67 1.69(3) .
C65 C66 1.3900 .
C67 C68 1.54(3) .
C71 C72 1.3900 .
C71 C76 1.3900 .
C72 C73 1.3900 .
C73 C74 1.3900 .
C74 C75 1.3900 .
C74 C77 1.69(3) .
C75 C76 1.3900 .
C77 C78 1.54(3) .
C77 C79 1.63(13) .
C81 C82 1.3900 .
C81 C86 1.3900 .
C82 C83 1.3900 .
C83 C84 1.3900 .
C84 C85 1.3900 .
C84 C87 1.68(3) .
C85 C86 1.3900 .
C87 C88 1.54(3) .
C91 C92 1.3900 .
C91 C96 1.3900 .
C92 C93 1.3900 .
C93 C94 1.3900 .
C94 C95 1.3900 .
C94 C97 1.68(3) .
C95 C96 1.3900 .
C101 C102 1.3900 .
C101 C106 1.3900 .
C102 C103 1.3900 .
C103 C104 1.3900 .
C104 C105 1.3900 .
C104 C107 1.68(3) .
C105 C106 1.3900 .
C107 C109 1.53(3) .
C107 C108 1.53(3) .
C111 C112 1.3900 .
C111 C116 1.3900 .
C112 C113 1.3900 .
C113 C114 1.3900 .
C114 C115 1.3900 .
C114 C117 1.69(3) .
C115 C116 1.3900 .
C121 C122 1.3900 .
C121 C126 1.3900 .
C122 C123 1.3900 .
C123 C124 1.3900 .
C124 C125 1.3900 .
C125 C126 1.3900 .
C131 C132 1.3900 .
C131 C136 1.3900 .
C132 C133 1.3900 .
C133 C134 1.3900 .
C134 C135 1.3900 .
C134 C137 1.68(3) .
C135 C136 1.3900 .
C137 C138 1.54(3) .
C141 C142 1.3900 .
C141 C146 1.3900 .
C142 C143 1.3900 .
C143 C144 1.3900 .
C144 C145 1.3900 .
C145 C146 1.3900 .
C151 C152 1.3900 .
C151 C156 1.3900 .
C152 C153 1.3900 .
C153 C154 1.3900 .
C154 C155 1.3900 .
C155 C156 1.3900 .
C161 C162 1.3900 .
C161 C166 1.3900 .
C162 C163 1.3900 .
C163 C164 1.3900 .
C164 C165 1.3900 .
C164 C167 1.69(3) .
C165 C166 1.3900 .
C167 C168 1.53(3) .
C171 C172 1.3900 .
C171 C176 1.3900 .
C172 C173 1.3900 .
C173 C174 1.3900 .
C174 C175 1.3900 .
C174 C177 1.68(3) .
C175 C176 1.3900 .
C177 C179 1.54(3) .
C177 C178 1.54(3) .
C177 C180 1.54(3) .
C181 C182 1.3900 .
C181 C186 1.3900 .
C182 C183 1.3900 .
C183 C184 1.3900 .
C184 C185 1.3900 .
C184 C187 1.68(3) .
C185 C186 1.3900 .
C191 C192 1.3900 .
C191 C196 1.3900 .
C192 C193 1.3900 .
C193 C194 1.3900 .
C194 C195 1.3900 .
C194 C197 1.68(3) .
C195 C196 1.3900 .
C201 C202 1.3900 .
C201 C206 1.3900 .
C202 C203 1.3900 .
C203 C204 1.3900 .
C204 C205 1.3900 .
C204 C207 1.68(3) .
C205 C206 1.3900 .
C207 C208 1.54(3) .
C207 C209 1.54(3) .
C211 C212 1.3900 .
C211 C216 1.3900 .
C212 C213 1.3900 .
C213 C214 1.3900 .
C214 C215 1.3900 .
C214 C217 1.68(3) .
C215 C216 1.3900 .
C221 C222 1.3900 .
C221 C226 1.3900 .
C222 C223 1.3900 .
C223 C224 1.3900 .
C224 C225 1.3900 .
C224 C227 1.68(3) .
C225 C226 1.3900 .
C227 C229 1.54(3) .
C227 C228 1.54(3) .
C231 C232 1.3900 .
C231 C236 1.3900 .
C232 C233 1.3900 .
C233 C234 1.3900 .
C234 C235 1.3900 .
C234 C237 1.68(3) .
C235 C236 1.3900 .
C237 C238 1.54(3) .
C237 C239 1.54(3) .
C241 C242 1.3900 .
C241 C246 1.3900 .
C242 C243 1.3900 .
C243 C244 1.3900 .
C244 C245 1.3900 .
C245 C246 1.3900 .
